data_1548149
loop_
_publ_author_name
'Dranka, Maciej'
'\.Zukowska, Gra\.zyna Z.'
'Jankowski, Piotr'
'Plewa-Marczewska, Anna'
'Trzeciak, Tomasz'
'Zachara, Janusz'

_publ_section_title
;
 Coordination Abilities of 4,5-Dicyano-2-(trifluoromethyl)imidazolate
 Anion toward Sodium Cation: Structural and Spectroscopic Studies of Solid
 and Liquid Glyme-Solvated Electrolyte Systems
;
_journal_issue 48
_journal_name_full 'The Journal of Physical Chemistry C'
_journal_page_first 26713
_journal_paper_doi 10.1021/acs.jpcc.7b09705
_journal_volume 121
_journal_year 2017
_chemical_formula_moiety 'C6 F3 N4, C10 H22 Na O5'
_chemical_formula_sum 'C16 H22 F3 N4 Na O5'
_chemical_formula_weight 430.26
_space_group_crystal_system triclinic
_space_group_IT_number 2
_space_group_name_Hall '-P 1'
_space_group_name_H-M_alt 'P -1'
_symmetry_cell_setting triclinic
_symmetry_Int_Tables_number 2
_symmetry_space_group_name_Hall '-P 1'
_symmetry_space_group_name_H-M 'P -1'
_atom_sites_solution_hydrogens geom
_atom_sites_solution_primary direct
_audit_creation_date 2015-05-20
_audit_creation_method
;
Olex2 1.2-beta
(compiled 2015.01.26 svn.r3150 for OlexSys, GUI svn.r4998)
;
_cell_angle_alpha 90.0006(8)
_cell_angle_beta 90.0093(7)
_cell_angle_gamma 102.8619(8)
_cell_formula_units_Z 16
_cell_length_a 15.02929(14)
_cell_length_b 22.3663(2)
_cell_length_c 25.7490(2)
_cell_measurement_reflns_used 115013
_cell_measurement_temperature 100.0(4)
_cell_measurement_theta_max 67.0840
_cell_measurement_theta_min 3.4150
_cell_volume 8438.34(13)
_computing_cell_refinement
;
CrysAlisPro, Agilent Technologies,
Version 1.171.37.35 (release 13-08-2014 CrysAlis171 .NET)
(compiled Aug 13 2014,18:06:01)
;
_computing_data_collection
;
CrysAlisPro, Agilent Technologies,
Version 1.171.37.35 (release 13-08-2014 CrysAlis171 .NET)
(compiled Aug 13 2014,18:06:01)
;
_computing_data_reduction
;
CrysAlisPro, Agilent Technologies,
Version 1.171.37.35 (release 13-08-2014 CrysAlis171 .NET)
(compiled Aug 13 2014,18:06:01)
;
_computing_molecular_graphics 'Olex2 (Dolomanov et al., 2009)'
_computing_publication_material 'Olex2 (Dolomanov et al., 2009)'
_computing_structure_refinement 'ShelXL (Sheldrick, 2008)'
_computing_structure_solution 'ShelXS (Sheldrick, 2008)'
_diffrn_ambient_environment N~2~
_diffrn_ambient_temperature 100.0(4)
_diffrn_detector 'CCD plate'
_diffrn_detector_area_resol_mean 10.3347
_diffrn_detector_type Atlas
_diffrn_measured_fraction_theta_full 1.000
_diffrn_measured_fraction_theta_max 1.000
_diffrn_measurement_details
;
#__ type_ start__ end____ width___ exp.time_
  1 omega  -75.00  -27.00   1.0000   15.0000
omega____ theta____ kappa____ phi______ frames
    -      -41.1363  125.0000  -60.0000 48

#__ type_ start__ end____ width___ exp.time_
  2 omega  -98.00  -22.00   1.0000   15.0000
omega____ theta____ kappa____ phi______ frames
    -      -41.1363  125.0000   60.0000 76

#__ type_ start__ end____ width___ exp.time_
  3 omega   97.00  123.00   1.0000   15.0000
omega____ theta____ kappa____ phi______ frames
    -       41.1363   85.0000   19.0000 26

#__ type_ start__ end____ width___ exp.time_
  4 omega  -34.00   66.00   1.0000   15.0000
omega____ theta____ kappa____ phi______ frames
    -       41.1363  -38.0000  -90.0000 100

#__ type_ start__ end____ width___ exp.time_
  5 omega   57.00   93.00   1.0000   40.0000
omega____ theta____ kappa____ phi______ frames
    -       93.5000   22.0000 -108.0000 36

#__ type_ start__ end____ width___ exp.time_
  6 omega   83.00  109.00   1.0000   40.0000
omega____ theta____ kappa____ phi______ frames
    -       93.5000  125.0000  -30.0000 26

#__ type_ start__ end____ width___ exp.time_
  7 omega  136.00  162.00   1.0000   40.0000
omega____ theta____ kappa____ phi______ frames
    -       93.5000   25.0000  -61.0000 26

#__ type_ start__ end____ width___ exp.time_
  8 omega   38.00   64.00   1.0000   40.0000
omega____ theta____ kappa____ phi______ frames
    -       93.5000  -45.0000 -150.0000 26

#__ type_ start__ end____ width___ exp.time_
  9 omega  120.00  165.00   1.0000   40.0000
omega____ theta____ kappa____ phi______ frames
    -       93.5000    3.0000    4.0000 45

#__ type_ start__ end____ width___ exp.time_
 10 omega   34.00   68.00   1.0000   40.0000
omega____ theta____ kappa____ phi______ frames
    -       93.5000  -45.0000 -180.0000 34

#__ type_ start__ end____ width___ exp.time_
 11 omega   27.00   77.00   1.0000   40.0000
omega____ theta____ kappa____ phi______ frames
    -       93.5000  -45.0000  -30.0000 50

#__ type_ start__ end____ width___ exp.time_
 12 omega   28.00   54.00   1.0000   40.0000
omega____ theta____ kappa____ phi______ frames
    -       93.5000  -45.0000  120.0000 26

#__ type_ start__ end____ width___ exp.time_
 13 omega   80.00  123.00   1.0000   40.0000
omega____ theta____ kappa____ phi______ frames
    -       93.5000  -77.0000  120.0000 43

#__ type_ start__ end____ width___ exp.time_
 14 omega   77.00  114.00   1.0000   40.0000
omega____ theta____ kappa____ phi______ frames
    -       93.5000  125.0000    0.0000 37

#__ type_ start__ end____ width___ exp.time_
 15 omega   67.00  153.00   1.0000   40.0000
omega____ theta____ kappa____ phi______ frames
    -       93.5000   77.0000  -90.0000 86

#__ type_ start__ end____ width___ exp.time_
 16 omega   85.00  155.00   1.0000   40.0000
omega____ theta____ kappa____ phi______ frames
    -       93.5000  -15.0000  -60.0000 70

#__ type_ start__ end____ width___ exp.time_
 17 omega   38.00   64.00   1.0000   40.0000
omega____ theta____ kappa____ phi______ frames
    -       93.5000  -15.0000  -60.0000 26

#__ type_ start__ end____ width___ exp.time_
 18 omega   31.00   57.00   1.0000   40.0000
omega____ theta____ kappa____ phi______ frames
    -       93.5000  -77.0000  150.0000 26

#__ type_ start__ end____ width___ exp.time_
 19 omega   95.00  120.00   1.0000   40.0000
omega____ theta____ kappa____ phi______ frames
    -       93.5000  -77.0000  150.0000 25

#__ type_ start__ end____ width___ exp.time_
 20 omega   36.00   61.00   1.0000   40.0000
omega____ theta____ kappa____ phi______ frames
    -       93.5000  -45.0000  -90.0000 25

#__ type_ start__ end____ width___ exp.time_
 21 omega  142.00  172.00   1.0000   40.0000
omega____ theta____ kappa____ phi______ frames
    -       93.5000   77.0000  -60.0000 30

#__ type_ start__ end____ width___ exp.time_
 22 omega  125.00  161.00   1.0000   40.0000
omega____ theta____ kappa____ phi______ frames
    -       93.5000  125.0000    0.0000 36

#__ type_ start__ end____ width___ exp.time_
 23 omega   11.00   87.00   1.0000   40.0000
omega____ theta____ kappa____ phi______ frames
    -       93.5000  -15.0000  150.0000 76

#__ type_ start__ end____ width___ exp.time_
 24 omega  116.00  142.00   1.0000   40.0000
omega____ theta____ kappa____ phi______ frames
    -       93.5000  -15.0000  150.0000 26

#__ type_ start__ end____ width___ exp.time_
 25 omega   60.00  101.00   1.0000   40.0000
omega____ theta____ kappa____ phi______ frames
    -       93.5000   77.0000 -180.0000 41

#__ type_ start__ end____ width___ exp.time_
 26 omega   16.00   42.00   1.0000   40.0000
omega____ theta____ kappa____ phi______ frames
    -       93.5000  -77.0000  120.0000 26

#__ type_ start__ end____ width___ exp.time_
 27 omega  128.00  154.00   1.0000   40.0000
omega____ theta____ kappa____ phi______ frames
    -       93.5000  125.0000  -30.0000 26

#__ type_ start__ end____ width___ exp.time_
 28 omega   72.00  103.00   1.0000   40.0000
omega____ theta____ kappa____ phi______ frames
    -       93.5000   45.0000 -120.0000 31

#__ type_ start__ end____ width___ exp.time_
 29 omega   20.00   60.00   1.0000   40.0000
omega____ theta____ kappa____ phi______ frames
    -       93.5000  -45.0000   90.0000 40

#__ type_ start__ end____ width___ exp.time_
 30 omega  121.00  147.00   1.0000   40.0000
omega____ theta____ kappa____ phi______ frames
    -       93.5000  125.0000   60.0000 26

#__ type_ start__ end____ width___ exp.time_
 31 omega    7.00   75.00   1.0000   40.0000
omega____ theta____ kappa____ phi______ frames
    -       93.5000    3.0000    4.0000 68

#__ type_ start__ end____ width___ exp.time_
 32 omega   64.00   91.00   1.0000   40.0000
omega____ theta____ kappa____ phi______ frames
    -       93.5000   77.0000   60.0000 27

#__ type_ start__ end____ width___ exp.time_
 33 omega  122.00  147.00   1.0000   40.0000
omega____ theta____ kappa____ phi______ frames
    -       93.5000   77.0000   60.0000 25

#__ type_ start__ end____ width___ exp.time_
 34 omega  109.00  147.00   1.0000   40.0000
omega____ theta____ kappa____ phi______ frames
    -       93.5000  125.0000 -120.0000 38

#__ type_ start__ end____ width___ exp.time_
 35 omega   57.00  107.00   1.0000   40.0000
omega____ theta____ kappa____ phi______ frames
    -       93.5000   25.0000  -61.0000 50

#__ type_ start__ end____ width___ exp.time_
 36 omega   62.00   88.00   1.0000   40.0000
omega____ theta____ kappa____ phi______ frames
    -       93.5000   77.0000  -30.0000 26

#__ type_ start__ end____ width___ exp.time_
 37 omega  105.00  130.00   1.0000   40.0000
omega____ theta____ kappa____ phi______ frames
    -       93.5000   15.0000 -120.0000 25

#__ type_ start__ end____ width___ exp.time_
 38 omega   55.00   86.00   1.0000   40.0000
omega____ theta____ kappa____ phi______ frames
    -       93.5000  -52.0000  151.0000 31

#__ type_ start__ end____ width___ exp.time_
 39 omega   94.00  121.00   1.0000   40.0000
omega____ theta____ kappa____ phi______ frames
    -       93.5000   85.0000   19.0000 27

#__ type_ start__ end____ width___ exp.time_
 40 omega   77.00  102.00   1.0000   15.0000
omega____ theta____ kappa____ phi______ frames
    -       41.2613   85.0000   19.0000 25

#__ type_ start__ end____ width___ exp.time_
 41 omega   21.00   72.00   1.0000   15.0000
omega____ theta____ kappa____ phi______ frames
    -       41.2613 -125.0000  -90.0000 51

#__ type_ start__ end____ width___ exp.time_
 42 omega   16.00   98.00   1.0000   15.0000
omega____ theta____ kappa____ phi______ frames
    -       41.2613   38.0000   30.0000 82

#__ type_ start__ end____ width___ exp.time_
 43 omega   17.00   56.00   1.0000   40.0000
omega____ theta____ kappa____ phi______ frames
    -       93.5000  -90.0000 -159.0000 39

#__ type_ start__ end____ width___ exp.time_
 44 omega   22.00   48.00   1.0000   40.0000
omega____ theta____ kappa____ phi______ frames
    -       93.5000  -45.0000    0.0000 26

#__ type_ start__ end____ width___ exp.time_
 45 omega   52.00   77.00   1.0000   40.0000
omega____ theta____ kappa____ phi______ frames
    -       93.5000  -45.0000    0.0000 25

#__ type_ start__ end____ width___ exp.time_
 46 omega   74.00  118.00   1.0000   40.0000
omega____ theta____ kappa____ phi______ frames
    -       93.5000  125.0000   30.0000 44

#__ type_ start__ end____ width___ exp.time_
 47 omega   61.00  106.00   1.0000   40.0000
omega____ theta____ kappa____ phi______ frames
    -       93.5000   77.0000 -120.0000 45

#__ type_ start__ end____ width___ exp.time_
 48 omega  125.00  167.00   1.0000   40.0000
omega____ theta____ kappa____ phi______ frames
    -       93.5000   45.0000 -180.0000 42

#__ type_ start__ end____ width___ exp.time_
 49 omega   66.00   97.00   1.0000   40.0000
omega____ theta____ kappa____ phi______ frames
    -       93.5000   45.0000   60.0000 31

#__ type_ start__ end____ width___ exp.time_
 50 omega  103.00  129.00   1.0000   40.0000
omega____ theta____ kappa____ phi______ frames
    -       93.5000   45.0000   60.0000 26

#__ type_ start__ end____ width___ exp.time_
 51 omega   64.00   90.00   1.0000   40.0000
omega____ theta____ kappa____ phi______ frames
    -       93.5000   77.0000 -150.0000 26

#__ type_ start__ end____ width___ exp.time_
 52 omega   99.00  125.00   1.0000   40.0000
omega____ theta____ kappa____ phi______ frames
    -       93.5000   77.0000 -150.0000 26

#__ type_ start__ end____ width___ exp.time_
 53 omega  124.00  159.00   1.0000   40.0000
omega____ theta____ kappa____ phi______ frames
    -       93.5000   45.0000  -60.0000 35

#__ type_ start__ end____ width___ exp.time_
 54 omega   72.00   98.00   1.0000   40.0000
omega____ theta____ kappa____ phi______ frames
    -       93.5000   45.0000 -150.0000 26

#__ type_ start__ end____ width___ exp.time_
 55 omega  127.00  153.00   1.0000   40.0000
omega____ theta____ kappa____ phi______ frames
    -       93.5000   45.0000 -120.0000 26

#__ type_ start__ end____ width___ exp.time_
 56 omega  120.00  148.00   1.0000   40.0000
omega____ theta____ kappa____ phi______ frames
    -       93.5000   45.0000 -150.0000 28

#__ type_ start__ end____ width___ exp.time_
 57 omega   55.00   81.00   1.0000   40.0000
omega____ theta____ kappa____ phi______ frames
    -       93.5000    0.0000 -180.0000 26

#__ type_ start__ end____ width___ exp.time_
 58 omega  126.00  152.00   1.0000   40.0000
omega____ theta____ kappa____ phi______ frames
    -       93.5000    0.0000 -180.0000 26

#__ type_ start__ end____ width___ exp.time_
 59 omega   48.00   74.00   1.0000   40.0000
omega____ theta____ kappa____ phi______ frames
    -       93.5000  -45.0000 -120.0000 26

#__ type_ start__ end____ width___ exp.time_
 60 omega   67.00   95.00   1.0000   40.0000
omega____ theta____ kappa____ phi______ frames
    -       93.5000   45.0000  -90.0000 28

#__ type_ start__ end____ width___ exp.time_
 61 omega   19.00   45.00   1.0000   40.0000
omega____ theta____ kappa____ phi______ frames
    -       93.5000  -77.0000  -60.0000 26

#__ type_ start__ end____ width___ exp.time_
 62 omega   60.00   86.00   1.0000   40.0000
omega____ theta____ kappa____ phi______ frames
    -       93.5000  -77.0000  -60.0000 26

#__ type_ start__ end____ width___ exp.time_
 63 omega  147.00  172.00   1.0000   40.0000
omega____ theta____ kappa____ phi______ frames
    -       93.5000   77.0000    0.0000 25

#__ type_ start__ end____ width___ exp.time_
 64 omega   49.00   75.00   1.0000   40.0000
omega____ theta____ kappa____ phi______ frames
    -       93.5000   15.0000    0.0000 26

#__ type_ start__ end____ width___ exp.time_
 65 omega  108.00  133.00   1.0000   40.0000
omega____ theta____ kappa____ phi______ frames
    -       93.5000   15.0000    0.0000 25

#__ type_ start__ end____ width___ exp.time_
 66 omega   59.00   89.00   1.0000   40.0000
omega____ theta____ kappa____ phi______ frames
    -       93.5000   22.0000   17.0000 30

#__ type_ start__ end____ width___ exp.time_
 67 omega  149.00  174.00   1.0000   40.0000
omega____ theta____ kappa____ phi______ frames
    -       93.5000   22.0000   17.0000 25

#__ type_ start__ end____ width___ exp.time_
 68 omega   93.00  119.00   1.0000   40.0000
omega____ theta____ kappa____ phi______ frames
    -       93.5000  -90.0000  143.0000 26

#__ type_ start__ end____ width___ exp.time_
 69 omega   66.00   92.00   1.0000   40.0000
omega____ theta____ kappa____ phi______ frames
    -       93.5000   45.0000 -120.0000 26

#__ type_ start__ end____ width___ exp.time_
 70 omega  119.00  162.00   1.0000   40.0000
omega____ theta____ kappa____ phi______ frames
    -       93.5000   77.0000  -30.0000 43

#__ type_ start__ end____ width___ exp.time_
 71 omega   92.00  117.00   1.0000   40.0000
omega____ theta____ kappa____ phi______ frames
    -       93.5000  -90.0000 -159.0000 25

#__ type_ start__ end____ width___ exp.time_
 72 omega   38.00   64.00   1.0000   40.0000
omega____ theta____ kappa____ phi______ frames
    -       93.5000  -62.0000 -179.0000 26

#__ type_ start__ end____ width___ exp.time_
 73 omega   66.00   91.00   1.0000   40.0000
omega____ theta____ kappa____ phi______ frames
    -       93.5000  -62.0000 -179.0000 25

#__ type_ start__ end____ width___ exp.time_
 74 omega   20.00   45.00   1.0000   40.0000
omega____ theta____ kappa____ phi______ frames
    -       93.5000  -45.0000 -180.0000 25

#__ type_ start__ end____ width___ exp.time_
 75 omega   48.00   96.00   1.0000   40.0000
omega____ theta____ kappa____ phi______ frames
    -       93.5000   19.0000   62.0000 48

#__ type_ start__ end____ width___ exp.time_
 76 omega  133.00  158.00   1.0000   40.0000
omega____ theta____ kappa____ phi______ frames
    -       93.5000   19.0000   62.0000 25

#__ type_ start__ end____ width___ exp.time_
 77 omega   50.00   76.00   1.0000   40.0000
omega____ theta____ kappa____ phi______ frames
    -       93.5000  -22.0000   85.0000 26

#__ type_ start__ end____ width___ exp.time_
 78 omega   54.00   87.00   1.0000   40.0000
omega____ theta____ kappa____ phi______ frames
    -       93.5000  -53.0000   64.0000 33

#__ type_ start__ end____ width___ exp.time_
 79 omega   88.00  119.00   1.0000   40.0000
omega____ theta____ kappa____ phi______ frames
    -       93.5000   15.0000 -150.0000 31

#__ type_ start__ end____ width___ exp.time_
 80 omega  122.00  148.00   1.0000   40.0000
omega____ theta____ kappa____ phi______ frames
    -       93.5000  125.0000  -60.0000 26

#__ type_ start__ end____ width___ exp.time_
 81 omega  126.00  151.00   1.0000   40.0000
omega____ theta____ kappa____ phi______ frames
    -       93.5000  125.0000   90.0000 25

#__ type_ start__ end____ width___ exp.time_
 82 omega   98.00  124.00   1.0000   40.0000
omega____ theta____ kappa____ phi______ frames
    -       93.5000  -66.0000   51.0000 26

#__ type_ start__ end____ width___ exp.time_
 83 omega   66.00   92.00   1.0000   40.0000
omega____ theta____ kappa____ phi______ frames
    -       93.5000  -66.0000   82.0000 26

#__ type_ start__ end____ width___ exp.time_
 84 omega   88.00  113.00   1.0000   40.0000
omega____ theta____ kappa____ phi______ frames
    -       93.5000  -66.0000 -123.0000 25

#__ type_ start__ end____ width___ exp.time_
 85 omega  137.00  163.00   1.0000   40.0000
omega____ theta____ kappa____ phi______ frames
    -       93.5000   77.0000 -180.0000 26

#__ type_ start__ end____ width___ exp.time_
 86 omega   16.00   50.00   1.0000   40.0000
omega____ theta____ kappa____ phi______ frames
    -       93.5000  -77.0000  -90.0000 34

#__ type_ start__ end____ width___ exp.time_
 87 omega  102.00  127.00   1.0000   40.0000
omega____ theta____ kappa____ phi______ frames
    -       93.5000  -77.0000   90.0000 25

#__ type_ start__ end____ width___ exp.time_
 88 omega   74.00  100.00   1.0000   40.0000
omega____ theta____ kappa____ phi______ frames
    -       93.5000  -87.0000 -155.0000 26

#__ type_ start__ end____ width___ exp.time_
 89 omega  123.00  149.00   1.0000   40.0000
omega____ theta____ kappa____ phi______ frames
    -       93.5000   15.0000  120.0000 26

#__ type_ start__ end____ width___ exp.time_
 90 omega  148.00  175.00   1.0000   40.0000
omega____ theta____ kappa____ phi______ frames
    -       93.5000   85.0000   19.0000 27

#__ type_ start__ end____ width___ exp.time_
 91 omega   93.00  119.00   1.0000   15.0000
omega____ theta____ kappa____ phi______ frames
    -       41.2613   85.0000  -79.0000 26

#__ type_ start__ end____ width___ exp.time_
 92 omega   70.00  108.00   1.0000   15.0000
omega____ theta____ kappa____ phi______ frames
    -       41.2613   38.0000   60.0000 38

#__ type_ start__ end____ width___ exp.time_
 93 omega -118.00  -91.00   1.0000   40.0000
omega____ theta____ kappa____ phi______ frames
    -      -83.0000  125.0000  -60.0000 27

#__ type_ start__ end____ width___ exp.time_
 94 omega   84.00  110.00   1.0000   40.0000
omega____ theta____ kappa____ phi______ frames
    -       93.5000  -93.0000  118.0000 26

#__ type_ start__ end____ width___ exp.time_
 95 omega   56.00   95.00   1.0000   40.0000
omega____ theta____ kappa____ phi______ frames
    -       93.5000  -77.0000    0.0000 39

#__ type_ start__ end____ width___ exp.time_
 96 omega  137.00  162.00   1.0000   40.0000
omega____ theta____ kappa____ phi______ frames
    -       93.5000  125.0000  120.0000 25

#__ type_ start__ end____ width___ exp.time_
 97 omega   35.00   61.00   1.0000   40.0000
omega____ theta____ kappa____ phi______ frames
    -       93.5000  -77.0000  -60.0000 26

#__ type_ start__ end____ width___ exp.time_
 98 omega   79.00  109.00   1.0000   40.0000
omega____ theta____ kappa____ phi______ frames
    -       93.5000  -93.0000  -91.0000 30

#__ type_ start__ end____ width___ exp.time_
 99 omega   30.00   56.00   1.0000   40.0000
omega____ theta____ kappa____ phi______ frames
    -       93.5000  -93.0000  -91.0000 26

#__ type_ start__ end____ width___ exp.time_
100 omega   64.00  100.00   1.0000   40.0000
omega____ theta____ kappa____ phi______ frames
    -       93.5000   77.0000   90.0000 36

#__ type_ start__ end____ width___ exp.time_
101 omega   46.00   72.00   1.0000   40.0000
omega____ theta____ kappa____ phi______ frames
    -       93.5000  -45.0000  -60.0000 26

#__ type_ start__ end____ width___ exp.time_
102 omega   74.00  100.00   1.0000   40.0000
omega____ theta____ kappa____ phi______ frames
    -       93.5000  -88.0000  -76.0000 26

#__ type_ start__ end____ width___ exp.time_
103 omega  145.00  171.00   1.0000   40.0000
omega____ theta____ kappa____ phi______ frames
    -       93.5000   85.0000 -160.0000 26

#__ type_ start__ end____ width___ exp.time_
104 omega   52.00   78.00   1.0000   40.0000
omega____ theta____ kappa____ phi______ frames
    -       93.5000  -93.0000  118.0000 26

#__ type_ start__ end____ width___ exp.time_
105 omega   40.00   66.00   1.0000   40.0000
omega____ theta____ kappa____ phi______ frames
    -       93.5000  -45.0000 -120.0000 26

#__ type_ start__ end____ width___ exp.time_
106 omega   73.00   99.00   1.0000   40.0000
omega____ theta____ kappa____ phi______ frames
    -       93.5000   45.0000 -180.0000 26

#__ type_ start__ end____ width___ exp.time_
107 omega  138.00  164.00   1.0000   40.0000
omega____ theta____ kappa____ phi______ frames
    -       93.5000   45.0000 -150.0000 26

#__ type_ start__ end____ width___ exp.time_
108 omega   68.00   94.00   1.0000   40.0000
omega____ theta____ kappa____ phi______ frames
    -       93.5000   45.0000  120.0000 26

#__ type_ start__ end____ width___ exp.time_
109 omega   92.00  117.00   1.0000   40.0000
omega____ theta____ kappa____ phi______ frames
    -       93.5000  -93.0000   36.0000 25

#__ type_ start__ end____ width___ exp.time_
110 omega   47.00  133.00   1.0000   40.0000
omega____ theta____ kappa____ phi______ frames
    -       93.5000  -93.0000  -13.0000 86

#__ type_ start__ end____ width___ exp.time_
111 omega   16.00  115.00   1.0000   15.0000
omega____ theta____ kappa____ phi______ frames
    -       41.2613   38.0000 -150.0000 99

#__ type_ start__ end____ width___ exp.time_
112 omega  -48.00  -13.00   1.0000   15.0000
omega____ theta____ kappa____ phi______ frames
    -      -41.2613  -77.0000    0.0000 35

#__ type_ start__ end____ width___ exp.time_
113 omega -111.00  -85.00   1.0000   15.0000
omega____ theta____ kappa____ phi______ frames
    -      -41.2613  -77.0000  -90.0000 26

#__ type_ start__ end____ width___ exp.time_
114 omega  -49.00   -8.00   1.0000   15.0000
omega____ theta____ kappa____ phi______ frames
    -      -41.2613  -77.0000  -90.0000 41

#__ type_ start__ end____ width___ exp.time_
115 omega  -34.00   -8.00   1.0000   15.0000
omega____ theta____ kappa____ phi______ frames
    -      -41.2613  -77.0000   30.0000 26

#__ type_ start__ end____ width___ exp.time_
116 omega  -55.00   -8.00   1.0000   15.0000
omega____ theta____ kappa____ phi______ frames
    -      -41.2613  -77.0000 -180.0000 47

#__ type_ start__ end____ width___ exp.time_
117 omega  -66.00   -8.00   1.0000   15.0000
omega____ theta____ kappa____ phi______ frames
    -      -41.2613  -77.0000  120.0000 58

#__ type_ start__ end____ width___ exp.time_
118 omega   32.00  104.00   1.0000   15.0000
omega____ theta____ kappa____ phi______ frames
    -       41.2613   77.0000  -90.0000 72

#__ type_ start__ end____ width___ exp.time_
119 omega  -75.00  -49.00   1.0000   40.0000
omega____ theta____ kappa____ phi______ frames
    -      -83.0000  -77.0000   30.0000 26

#__ type_ start__ end____ width___ exp.time_
120 omega  -75.00  -49.00   1.0000   40.0000
omega____ theta____ kappa____ phi______ frames
    -      -83.0000  -77.0000   60.0000 26

#__ type_ start__ end____ width___ exp.time_
121 omega  -74.00  -49.00   1.0000   40.0000
omega____ theta____ kappa____ phi______ frames
    -      -83.0000  -77.0000  150.0000 25

#__ type_ start__ end____ width___ exp.time_
122 omega  -74.00  -49.00   1.0000   40.0000
omega____ theta____ kappa____ phi______ frames
    -      -83.0000  -77.0000  120.0000 25

#__ type_ start__ end____ width___ exp.time_
123 omega  -74.00  -49.00   1.0000   40.0000
omega____ theta____ kappa____ phi______ frames
    -      -83.0000  -77.0000 -120.0000 25

#__ type_ start__ end____ width___ exp.time_
124 omega  -75.00  -50.00   1.0000   40.0000
omega____ theta____ kappa____ phi______ frames
    -      -83.0000  -74.0000  -44.0000 25

#__ type_ start__ end____ width___ exp.time_
125 omega  -75.00  -49.00   1.0000   40.0000
omega____ theta____ kappa____ phi______ frames
    -      -83.0000  -77.0000 -180.0000 26

#__ type_ start__ end____ width___ exp.time_
126 omega  -75.00  -50.00   1.0000   40.0000
omega____ theta____ kappa____ phi______ frames
    -      -83.0000  -73.0000  158.0000 25

#__ type_ start__ end____ width___ exp.time_
127 omega  -75.00  -50.00   1.0000   40.0000
omega____ theta____ kappa____ phi______ frames
    -      -83.0000  -74.0000 -147.0000 25

#__ type_ start__ end____ width___ exp.time_
128 omega  -74.00  -49.00   1.0000   40.0000
omega____ theta____ kappa____ phi______ frames
    -      -83.0000  -77.0000   90.0000 25

#__ type_ start__ end____ width___ exp.time_
129 omega  -75.00  -49.00   1.0000   40.0000
omega____ theta____ kappa____ phi______ frames
    -      -83.0000  -78.0000  136.0000 26

#__ type_ start__ end____ width___ exp.time_
130 omega  -75.00  -50.00   1.0000   40.0000
omega____ theta____ kappa____ phi______ frames
    -      -83.0000  -72.0000  -17.0000 25

#__ type_ start__ end____ width___ exp.time_
131 omega  -75.00  -49.00   1.0000   40.0000
omega____ theta____ kappa____ phi______ frames
    -      -83.0000  -79.0000  -50.0000 26

#__ type_ start__ end____ width___ exp.time_
132 omega  -74.00  -49.00   1.0000   40.0000
omega____ theta____ kappa____ phi______ frames
    -      -83.0000  -77.0000  -94.0000 25

#__ type_ start__ end____ width___ exp.time_
133 omega  -76.00  -50.00   1.0000   40.0000
omega____ theta____ kappa____ phi______ frames
    -      -83.0000  -72.0000   70.0000 26

#__ type_ start__ end____ width___ exp.time_
134 omega  -75.00  -49.00   1.0000   40.0000
omega____ theta____ kappa____ phi______ frames
    -      -83.0000  -77.0000  -76.0000 26

#__ type_ start__ end____ width___ exp.time_
135 omega  -74.00  -49.00   1.0000   40.0000
omega____ theta____ kappa____ phi______ frames
    -      -83.0000  -79.0000   50.0000 25

#__ type_ start__ end____ width___ exp.time_
136 omega  -76.00  -50.00   1.0000   40.0000
omega____ theta____ kappa____ phi______ frames
    -      -83.0000  -73.0000    3.0000 26

#__ type_ start__ end____ width___ exp.time_
137 omega  -75.00  -49.00   1.0000   40.0000
omega____ theta____ kappa____ phi______ frames
    -      -83.0000  -78.0000 -158.0000 26

#__ type_ start__ end____ width___ exp.time_
138 omega  -75.00  -49.00   1.0000   40.0000
omega____ theta____ kappa____ phi______ frames
    -      -83.0000  -79.0000  -10.0000 26

#__ type_ start__ end____ width___ exp.time_
139 omega   63.00   89.00   1.0000   40.0000
omega____ theta____ kappa____ phi______ frames
    -       93.5000   77.0000  -90.0000 26

#__ type_ start__ end____ width___ exp.time_
140 omega   60.00   89.00   1.0000   40.0000
omega____ theta____ kappa____ phi______ frames
    -       93.5000   77.0000   30.0000 29

#__ type_ start__ end____ width___ exp.time_
141 omega  133.00  167.00   1.0000   40.0000
omega____ theta____ kappa____ phi______ frames
    -       93.5000   45.0000  120.0000 34

#__ type_ start__ end____ width___ exp.time_
142 omega   96.00  121.00   1.0000   40.0000
omega____ theta____ kappa____ phi______ frames
    -       93.5000   45.0000  120.0000 25
;
_diffrn_measurement_device 'four-circle diffractometer'
_diffrn_measurement_device_type 'Xcalibur, Atlas, Gemini ultra'
_diffrn_measurement_method '\w scans'
_diffrn_orient_matrix_UB_11 -0.0086296000
_diffrn_orient_matrix_UB_12 -0.0518522000
_diffrn_orient_matrix_UB_13 -0.0403331000
_diffrn_orient_matrix_UB_21 -0.0598935000
_diffrn_orient_matrix_UB_22 0.0316495000
_diffrn_orient_matrix_UB_23 -0.0342666000
_diffrn_orient_matrix_UB_31 0.0859833000
_diffrn_orient_matrix_UB_32 0.0360735000
_diffrn_orient_matrix_UB_33 -0.0279048000
_diffrn_radiation_monochromator mirror
_diffrn_radiation_probe x-ray
_diffrn_radiation_type CuK\a
_diffrn_radiation_wavelength 1.54184
_diffrn_reflns_av_R_equivalents 0.0500
_diffrn_reflns_av_unetI/netI 0.0213
_diffrn_reflns_Laue_measured_fraction_full 1.000
_diffrn_reflns_Laue_measured_fraction_max 1.000
_diffrn_reflns_limit_h_max 17
_diffrn_reflns_limit_h_min -17
_diffrn_reflns_limit_k_max 26
_diffrn_reflns_limit_k_min -26
_diffrn_reflns_limit_l_max 30
_diffrn_reflns_limit_l_min -30
_diffrn_reflns_number 258163
_diffrn_reflns_point_group_measured_fraction_full 1.000
_diffrn_reflns_point_group_measured_fraction_max 1.000
_diffrn_reflns_theta_full 66.750
_diffrn_reflns_theta_max 66.996
_diffrn_reflns_theta_min 3.238
_diffrn_source 'sealed X-ray tube'
_diffrn_source_type 'Enhance Ultra (Cu) X-ray Source'
_exptl_absorpt_coefficient_mu 1.194
_exptl_absorpt_correction_T_max 1.00000
_exptl_absorpt_correction_T_min 0.67812
_exptl_absorpt_correction_type multi-scan
_exptl_absorpt_process_details
;
CrysAlisPro, Agilent Technologies,
Version 1.171.37.35 (release 13-08-2014 CrysAlis171 .NET)
(compiled Aug 13 2014,18:06:01)
Empirical absorption correction using spherical harmonics,
 implemented in SCALE3 ABSPACK scaling algorithm.
;
_exptl_crystal_colour colourless
_exptl_crystal_colour_primary colourless
_exptl_crystal_density_diffrn 1.355
_exptl_crystal_description needle
_exptl_crystal_F_000 3584
_exptl_crystal_size_max 0.55
_exptl_crystal_size_mid 0.17
_exptl_crystal_size_min 0.12
_refine_diff_density_max 0.684
_refine_diff_density_min -0.494
_refine_diff_density_rms 0.063
_refine_ls_extinction_method none
_refine_ls_goodness_of_fit_ref 1.013
_refine_ls_hydrogen_treatment constr
_refine_ls_matrix_type full
_refine_ls_number_parameters 2251
_refine_ls_number_reflns 29951
_refine_ls_number_restraints 122
_refine_ls_restrained_S_all 1.043
_refine_ls_R_factor_all 0.0593
_refine_ls_R_factor_gt 0.0558
_refine_ls_shift/su_max 0.006
_refine_ls_shift/su_mean 0.000
_refine_ls_structure_factor_coef Fsqd
_refine_ls_weighting_details 'w=1/[\s^2^(Fo^2^)+(0.0930P)^2^+5.6210P] where P=(Fo^2^+2Fc^2^)/3'
_refine_ls_weighting_scheme calc
_refine_ls_wR_factor_gt 0.1497
_refine_ls_wR_factor_ref 0.1541
_reflns_Friedel_coverage 0.000
_reflns_number_gt 28196
_reflns_number_total 29951
_reflns_threshold_expression 'I > 2\s(I)'
_cod_data_source_file jp7b09705_si_002.cif
_cod_data_source_block 4_natdi_g4
_cod_depositor_comments
;
Adding full bibliography for 1548146--1548153.cif.

2023-04-19
Z value and formula fixed to values more according to usual
chemical conventions.                 miguel
;
_cod_original_formula_sum 'C32 H44 F6 N8 Na2 O10'
_cod_original_formula_weight 860.73
_cod_original_formula_moiety 'C32 H44 F6 N8 Na2 O10'
_cod_original_formula_units_Z 8
_cod_original_cell_volume 8438.33(14)
_cod_database_code 1548149
_shelx_space_group_comment
;
The symmetry employed for this shelxl refinement is uniquely defined
by the following loop, which should always be used as a source of
symmetry information in preference to the above space-group names.
They are only intended as comments.
;
_shelx_shelxl_version_number 2014/7

loop_
_space_group_symop_operation_xyz
'x, y, z'
'-x, -y, -z'

loop_
_atom_site_label
_atom_site_type_symbol
_atom_site_fract_x
_atom_site_fract_y
_atom_site_fract_z
_atom_site_U_iso_or_equiv
_atom_site_adp_type
_atom_site_occupancy
_atom_site_site_symmetry_order
_atom_site_calc_flag
_atom_site_refinement_flags_posn
_atom_site_refinement_flags_adp
_atom_site_refinement_flags_occupancy
_atom_site_disorder_assembly
_atom_site_disorder_group
Na1 Na 0.01182(7) 0.64109(5) 0.86067(5) 0.0301(2) Uani 1 1 d . . . . .
Na2 Na 0.49996(7) 0.63010(5) 0.86983(4) 0.0279(2) Uani 1 1 d . . . . .
F1 F 0.2146(4) 0.5524(3) 1.15936(14) 0.0776(16) Uani 0.747(9) 1 d D U P A 1
F1A F 0.1681(6) 0.5322(3) 1.1496(4) 0.041(2) Uiso 0.253(9) 1 d D . P A 2
F2 F 0.1015(2) 0.5953(3) 1.14711(14) 0.0493(9) Uani 0.747(9) 1 d D . P A 1
F2A F 0.1196(7) 0.6164(5) 1.1491(5) 0.042(3) Uiso 0.253(9) 1 d D . P A 2
F3 F 0.2361(3) 0.6496(2) 1.16058(14) 0.0751(15) Uani 0.747(9) 1 d D U P A 1
F3A F 0.2559(6) 0.6171(5) 1.1646(4) 0.058(3) Uiso 0.253(9) 1 d D . P A 2
F4 F 0.75403(15) 0.68489(10) 0.56709(8) 0.0511(5) Uani 1 1 d . . . . .
F5 F 0.71225(17) 0.58659(11) 0.56859(9) 0.0641(6) Uani 1 1 d . . . . .
F6 F 0.85329(15) 0.63055(11) 0.57409(8) 0.0521(5) Uani 1 1 d . . . . .
O1 O 0.05629(16) 0.54256(10) 0.84837(10) 0.0430(5) Uani 1 1 d . . . . .
O2 O 0.09317(15) 0.63381(11) 0.77589(9) 0.0408(5) Uani 1 1 d . . . . .
O3 O 0.02526(16) 0.73398(10) 0.80256(10) 0.0424(5) Uani 1 1 d . . . . .
O4 O -0.02683(17) 0.73037(11) 0.90521(10) 0.0467(6) Uani 1 1 d . . . . .
O5 O -0.08013(17) 0.61297(11) 0.94255(9) 0.0446(5) Uani 1 1 d . . . . .
O6 O 0.36994(16) 0.59242(11) 0.80756(8) 0.0444(6) Uani 1 1 d D . . . .
O6A O 0.6014(4) 0.57341(14) 0.91570(8) 0.039(3) Uiso 0.186(4) 1 d D . P B 4
O7 O 0.42099(16) 0.70938(11) 0.84644(9) 0.0413(5) Uani 1 1 d . . . . .
O7A O 0.50264(18) 0.53834(16) 0.82237(11) 0.041(3) Uiso 0.186(4) 1 d D . P B 4
O8 O 0.52979(18) 0.71911(11) 0.93111(10) 0.0472(6) Uani 1 1 d D . . . .
O9 O 0.63926(15) 0.63849(7) 0.92288(8) 0.0376(7) Uani 0.814(4) 1 d D . P B 3
O10 O 0.56238(11) 0.53408(9) 0.86308(9) 0.0394(7) Uani 0.814(4) 1 d D . P B 3
N1 N 0.28031(18) 0.58251(12) 1.05940(10) 0.0328(5) Uani 1 1 d . . . . .
N2 N 0.15720(18) 0.62697(14) 1.04672(10) 0.0374(6) Uani 1 1 d . . . . .
N3 N 0.3932(2) 0.58233(14) 0.93969(11) 0.0420(7) Uani 1 1 d . . . . .
N4 N 0.1488(2) 0.66631(16) 0.91572(12) 0.0472(7) Uani 1 1 d . . . . .
N5 N 0.68986(17) 0.65266(11) 0.66967(11) 0.0339(6) Uani 1 1 d . . . . .
N6 N 0.82450(17) 0.62131(12) 0.67856(10) 0.0321(5) Uani 1 1 d . . . . .
N7 N 0.6008(2) 0.66327(15) 0.79424(13) 0.0549(8) Uani 1 1 d . . . . .
N8 N 0.86945(18) 0.60887(15) 0.81101(11) 0.0429(7) Uani 1 1 d . . . . .
C1 C 0.2077(2) 0.60090(16) 1.07952(12) 0.0374(7) Uani 1 1 d . . . . .
C2 C 0.2755(2) 0.59707(14) 1.00832(12) 0.0286(6) Uani 1 1 d . . . . .
C3 C 0.2014(2) 0.62428(15) 1.00071(12) 0.0325(6) Uani 1 1 d . . . . .
C4 C 0.1721(2) 0.64750(16) 0.95376(13) 0.0370(7) Uani 1 1 d . . . . .
C5 C 0.3414(2) 0.58770(14) 0.97043(12) 0.0327(7) Uani 1 1 d . . . . .
C6 C 0.1884(2) 0.59649(18) 1.13606(13) 0.0480(9) Uani 1 1 d D . . . .
C7 C 0.7621(2) 0.63715(13) 0.64747(12) 0.0331(6) Uani 1 1 d . . . . .
C8 C 0.7077(2) 0.64713(13) 0.72072(13) 0.0316(6) Uani 1 1 d . . . . .
C9 C 0.79005(19) 0.62779(13) 0.72645(11) 0.0270(6) Uani 1 1 d . . . . .
C10 C 0.6483(2) 0.65707(14) 0.76108(14) 0.0391(7) Uani 1 1 d . . . . .
C11 C 0.8339(2) 0.61665(15) 0.77328(13) 0.0346(7) Uani 1 1 d . . . . .
C12 C 0.7701(2) 0.63506(16) 0.58963(13) 0.0406(7) Uani 1 1 d . . . . .
C49 C -0.0811(3) 0.55987(19) 0.97148(17) 0.0570(10) Uani 1 1 d . . . . .
H49A H -0.0757 0.5264 0.9480 0.085 Uiso 1 1 calc GR . . . .
H49B H -0.1386 0.5485 0.9908 0.085 Uiso 1 1 calc GR . . . .
H49C H -0.0298 0.5676 0.9959 0.085 Uiso 1 1 calc GR . . . .
C50 C -0.0807(3) 0.66538(18) 0.97403(15) 0.0531(9) Uani 1 1 d . . . . .
H50A H -0.0209 0.6791 0.9914 0.064 Uiso 1 1 calc R . . . .
H50B H -0.1283 0.6548 1.0011 0.064 Uiso 1 1 calc R . . . .
C51 C -0.0993(3) 0.7149(2) 0.94097(16) 0.0571(10) Uani 1 1 d . . . . .
H51A H -0.1579 0.7009 0.9224 0.069 Uiso 1 1 calc R . . . .
H51B H -0.1031 0.7510 0.9624 0.069 Uiso 1 1 calc R . . . .
C52 C -0.0402(3) 0.77820(17) 0.87135(17) 0.0530(9) Uani 1 1 d . . . . .
H52A H -0.0392 0.8161 0.8913 0.064 Uiso 1 1 calc R . . . .
H52B H -0.0997 0.7660 0.8534 0.064 Uiso 1 1 calc R . . . .
C53 C 0.0356(3) 0.78865(17) 0.83292(18) 0.0563(10) Uani 1 1 d . . . . .
H53A H 0.0326 0.8240 0.8104 0.068 Uiso 1 1 calc R . . . .
H53B H 0.0953 0.7974 0.8510 0.068 Uiso 1 1 calc R . . . .
C54 C 0.0917(3) 0.73792(17) 0.76261(15) 0.0475(8) Uani 1 1 d . . . . .
H54A H 0.1539 0.7495 0.7774 0.057 Uiso 1 1 calc R . . . .
H54B H 0.0846 0.7693 0.7368 0.057 Uiso 1 1 calc R . . . .
C55 C 0.0769(2) 0.67644(17) 0.73757(13) 0.0442(8) Uani 1 1 d . . . . .
H55A H 0.0135 0.6640 0.7244 0.053 Uiso 1 1 calc R . . . .
H55B H 0.1193 0.6777 0.7080 0.053 Uiso 1 1 calc R . . . .
C56 C 0.0674(3) 0.57184(17) 0.75934(14) 0.0448(8) Uani 1 1 d . . . . .
H56A H 0.0969 0.5666 0.7258 0.054 Uiso 1 1 calc R . . . .
H56B H 0.0004 0.5597 0.7547 0.054 Uiso 1 1 calc R . . . .
C57 C 0.0974(3) 0.53274(18) 0.80032(15) 0.0496(9) Uani 1 1 d . . . . .
H57A H 0.0788 0.4890 0.7904 0.060 Uiso 1 1 calc R . . . .
H57B H 0.1647 0.5437 0.8037 0.060 Uiso 1 1 calc R . . . .
C58 C 0.0868(3) 0.50843(17) 0.88817(17) 0.0548(10) Uani 1 1 d . . . . .
H58A H 0.1536 0.5196 0.8899 0.082 Uiso 1 1 calc GR . . . .
H58B H 0.0667 0.4645 0.8807 0.082 Uiso 1 1 calc GR . . . .
H58C H 0.0612 0.5175 0.9215 0.082 Uiso 1 1 calc GR . . . .
C59 C 0.3748(3) 0.5427(2) 0.77452(19) 0.0475(11) Uani 0.814(4) 1 d D . P B 3
H59A H 0.4260 0.5550 0.7504 0.071 Uiso 0.814(4) 1 calc GR . P B 3
H59B H 0.3178 0.5306 0.7548 0.071 Uiso 0.814(4) 1 calc GR . P B 3
H59C H 0.3839 0.5079 0.7955 0.071 Uiso 0.814(4) 1 calc GR . P B 3
C59A C 0.6141(10) 0.7333(9) 0.9562(10) 0.014(5) Uiso 0.186(4) 1 d D . P B 4
H59D H 0.6281 0.6957 0.9703 0.021 Uiso 0.186(4) 1 calc GR . P B 4
H59E H 0.6118 0.7621 0.9847 0.021 Uiso 0.186(4) 1 calc GR . P B 4
H59F H 0.6616 0.7521 0.9314 0.021 Uiso 0.186(4) 1 calc GR . P B 4
C60A C 0.4016(5) 0.5673(3) 0.76235(14) 0.088(12) Uiso 0.186(4) 1 d D . P B 4
H60A H 0.4562 0.5944 0.7468 0.106 Uiso 0.186(4) 1 calc R . P B 4
H60B H 0.3535 0.5543 0.7358 0.106 Uiso 0.186(4) 1 calc R . P B 4
C61 C 0.3488(2) 0.64332(17) 0.78055(14) 0.0445(8) Uani 1 1 d . . . . .
H61A H 0.2921 0.6297 0.7601 0.053 Uiso 1 1 calc R . . . .
H61B H 0.3989 0.6611 0.7564 0.053 Uiso 1 1 calc R . . . .
C61A C 0.4230(2) 0.5150(4) 0.79224(17) 0.053(5) Uiso 0.186(4) 1 d D . P B 4
H61C H 0.3713 0.4967 0.8152 0.063 Uiso 0.186(4) 1 calc R . P B 4
H61D H 0.4340 0.4829 0.7682 0.063 Uiso 0.186(4) 1 calc R . P B 4
C62 C 0.3367(2) 0.68960(19) 0.81879(15) 0.0497(9) Uani 1 1 d . . . . .
H62A H 0.3203 0.7249 0.8010 0.060 Uiso 1 1 calc R . . . .
H62B H 0.2870 0.6718 0.8432 0.060 Uiso 1 1 calc R . . . .
C62A C 0.5341(3) 0.49828(16) 0.85737(16) 0.080(8) Uiso 0.186(4) 1 d D . P B 4
H62C H 0.5413 0.4610 0.8386 0.096 Uiso 0.186(4) 1 calc R . P B 4
H62D H 0.4885 0.4855 0.8852 0.096 Uiso 0.186(4) 1 calc R . P B 4
C63 C 0.4139(3) 0.75247(19) 0.88641(18) 0.0600(11) Uani 1 1 d . . . . .
H63A H 0.3684 0.7332 0.9127 0.072 Uiso 1 1 calc R . . . .
H63B H 0.3944 0.7883 0.8715 0.072 Uiso 1 1 calc R . . . .
C63A C 0.6235(3) 0.52954(15) 0.88078(15) 0.035(5) Uiso 0.186(4) 1 d D . P B 4
H63C H 0.6516 0.4998 0.8995 0.042 Uiso 0.186(4) 1 calc R . P B 4
H63D H 0.6663 0.5500 0.8537 0.042 Uiso 0.186(4) 1 calc R . P B 4
C64 C 0.5061(4) 0.77212(17) 0.91069(17) 0.0622(11) Uani 1 1 d . . . . .
H64A H 0.5514 0.7916 0.8844 0.075 Uiso 1 1 calc R . . . .
H64B H 0.5046 0.8022 0.9387 0.075 Uiso 1 1 calc R . . . .
C64A C 0.5814(11) 0.5470(3) 0.96583(11) 0.065(6) Uiso 0.186(4) 1 d D . P B 4
H64C H 0.5285 0.5124 0.9636 0.097 Uiso 0.186(4) 1 calc GR . P B 4
H64D H 0.5678 0.5779 0.9897 0.097 Uiso 0.186(4) 1 calc GR . P B 4
H64E H 0.6343 0.5325 0.9787 0.097 Uiso 0.186(4) 1 calc GR . P B 4
C65 C 0.6181(6) 0.7324(4) 0.9522(5) 0.078(4) Uani 0.814(4) 1 d D . P B 3
H65A H 0.6213 0.7605 0.9822 0.093 Uiso 0.814(4) 1 calc R . P B 3
H65B H 0.6629 0.7523 0.9258 0.093 Uiso 0.814(4) 1 calc R . P B 3
C66 C 0.6381(3) 0.67338(14) 0.96902(9) 0.0457(11) Uani 0.814(4) 1 d D . P B 3
H66A H 0.6979 0.6804 0.9868 0.055 Uiso 0.814(4) 1 calc R . P B 3
H66B H 0.5903 0.6517 0.9931 0.055 Uiso 0.814(4) 1 calc R . P B 3
C67 C 0.6632(2) 0.58123(9) 0.93174(17) 0.0455(11) Uani 0.814(4) 1 d D . P B 3
H67A H 0.6221 0.5572 0.9580 0.055 Uiso 0.814(4) 1 calc R . P B 3
H67B H 0.7267 0.5879 0.9447 0.055 Uiso 0.814(4) 1 calc R . P B 3
C68 C 0.65415(14) 0.5479(2) 0.88125(15) 0.0488(12) Uani 0.814(4) 1 d D . P B 3
H68A H 0.6937 0.5733 0.8551 0.059 Uiso 0.814(4) 1 calc R . P B 3
H68B H 0.6752 0.5092 0.8855 0.059 Uiso 0.814(4) 1 calc R . P B 3
C69 C 0.5095(3) 0.48000(11) 0.88639(14) 0.0460(10) Uani 0.814(4) 1 d D . P B 3
H69A H 0.5050 0.4865 0.9239 0.069 Uiso 0.814(4) 1 calc GR . P B 3
H69B H 0.5389 0.4457 0.8802 0.069 Uiso 0.814(4) 1 calc GR . P B 3
H69C H 0.4482 0.4706 0.8711 0.069 Uiso 0.814(4) 1 calc GR . P B 3
Na5 Na 0.48147(8) 0.61593(5) 0.36385(5) 0.0306(2) Uani 1 1 d . . . . .
Na6 Na 0.99438(7) 0.61407(5) 0.37218(4) 0.0274(2) Uani 1 1 d . . . . .
F13 F 0.38001(15) 0.63322(12) 0.64687(8) 0.0568(6) Uani 1 1 d . . . . .
F15 F 0.28168(19) 0.68745(11) 0.65756(8) 0.0628(7) Uani 1 1 d . . . . .
F16 F 0.7803(3) 0.5841(2) 0.07863(16) 0.0883(12) Uani 0.763(4) 1 d D U P C 2
F16A F 0.8348(4) 0.6131(3) 0.0863(2) 0.0250(16) Uiso 0.237(4) 1 d D . P C 1
F17 F 0.7688(3) 0.67776(16) 0.08536(12) 0.0725(10) Uani 0.763(4) 1 d D . P C 2
F17A F 0.7187(8) 0.6450(5) 0.0853(4) 0.0725(10) Uani 0.237(4) 1 d D . P C 1
F18 F 0.6529(2) 0.60937(17) 0.08265(12) 0.0705(11) Uani 0.763(4) 1 d D . P C 2
F18A F 0.7190(7) 0.5526(4) 0.0835(4) 0.065(3) Uiso 0.237(4) 1 d D . P C 1
F60 F 0.24254(19) 0.59004(13) 0.65936(9) 0.0709(8) Uani 1 1 d . . . . .
O21 O 0.43795(18) 0.70990(11) 0.34533(9) 0.0452(6) Uani 1 1 d . . . . .
O22 O 0.39988(16) 0.61157(10) 0.27968(9) 0.0398(5) Uani 1 1 d . . . . .
O23 O 0.48690(15) 0.52283(9) 0.31392(9) 0.0376(5) Uani 1 1 d . . . . .
O24 O 0.53425(17) 0.54209(11) 0.41752(9) 0.0433(5) Uani 1 1 d . . . . .
O25 O 0.54736(16) 0.66274(10) 0.44826(9) 0.0416(5) Uani 1 1 d . . . . .
O26 O 0.89477(15) 0.67602(11) 0.41470(8) 0.0396(5) Uani 1 1 d . . . . .
O27 O 0.99033(15) 0.70464(9) 0.31977(8) 0.0359(5) Uani 1 1 d . . . . .
O28 O 1.11773(15) 0.63449(11) 0.30560(9) 0.0395(5) Uani 1 1 d . . . . .
O29 O 1.05815(16) 0.52547(11) 0.35398(11) 0.0455(6) Uani 1 1 d . . . . .
O30 O 0.94419(18) 0.53497(11) 0.43686(10) 0.0507(6) Uani 1 1 d . . . . .
N17 N 0.21300(17) 0.66023(12) 0.55756(10) 0.0308(5) Uani 1 1 d . . . . .
N18 N 0.32892(17) 0.61020(12) 0.54593(10) 0.0300(5) Uani 1 1 d . . . . .
N19 N 0.1135(2) 0.66979(13) 0.43408(11) 0.0416(6) Uani 1 1 d . . . . .
N20 N 0.34005(19) 0.57641(16) 0.41260(11) 0.0449(7) Uani 1 1 d . . . . .
N21 N 0.68101(19) 0.63598(13) 0.18883(11) 0.0386(6) Uani 1 1 d . . . . .
N22 N 0.8052(2) 0.59274(13) 0.18603(12) 0.0423(7) Uani 1 1 d . . . . .
N23 N 0.6278(2) 0.65476(14) 0.32000(12) 0.0424(7) Uani 1 1 d . . . . .
N24 N 0.8650(2) 0.56618(13) 0.31533(12) 0.0440(7) Uani 1 1 d . . . . .
C25 C 0.2795(2) 0.63677(14) 0.57796(11) 0.0283(6) Uani 1 1 d . . . . .
C26 C 0.2909(2) 0.61726(14) 0.49885(12) 0.0290(6) Uani 1 1 d . . . . .
C27 C 0.2200(2) 0.64736(13) 0.50593(12) 0.0281(6) Uani 1 1 d . . . . .
C28 C 0.3189(2) 0.59425(15) 0.45137(12) 0.0338(7) Uani 1 1 d . . . . .
C29 C 0.1607(2) 0.66129(14) 0.46726(12) 0.0322(6) Uani 1 1 d . . . . .
C30 C 0.2952(2) 0.63721(16) 0.63507(12) 0.0360(7) Uani 1 1 d . . . . .
C31 C 0.7415(2) 0.61505(16) 0.16005(14) 0.0423(8) Uani 1 1 d D . . . .
C32 C 0.7078(2) 0.62689(13) 0.23810(12) 0.0312(6) Uani 1 1 d . . . . .
C33 C 0.7830(2) 0.60057(13) 0.23649(12) 0.0311(6) Uani 1 1 d . . . . .
C34 C 0.6627(2) 0.64258(14) 0.28281(13) 0.0326(7) Uani 1 1 d . . . . .
C35 C 0.8297(2) 0.58108(14) 0.27981(14) 0.0355(7) Uani 1 1 d . . . . .
C36 C 0.7365(3) 0.62089(19) 0.10273(9) 0.0460(12) Uani 0.763(4) 1 d D . P C 2
C36A C 0.7538(6) 0.6039(4) 0.10392(11) 0.0460(12) Uani 0.237(4) 1 d D . P C 1
C90 C 0.4102(3) 0.74480(19) 0.38607(17) 0.0561(10) Uani 1 1 d . . . . .
H90A H 0.4486 0.7437 0.4167 0.084 Uiso 1 1 calc GR . . . .
H90B H 0.3463 0.7273 0.3949 0.084 Uiso 1 1 calc GR . . . .
H90C H 0.4167 0.7873 0.3746 0.084 Uiso 1 1 calc GR . . . .
C91 C 0.3871(3) 0.71234(17) 0.29881(14) 0.0482(9) Uani 1 1 d . . . . .
H91A H 0.3976 0.7551 0.2861 0.058 Uiso 1 1 calc R . . . .
H91B H 0.3211 0.6974 0.3056 0.058 Uiso 1 1 calc R . . . .
C92 C 0.4183(3) 0.67259(16) 0.25896(14) 0.0468(9) Uani 1 1 d . . . . .
H92A H 0.3848 0.6735 0.2260 0.056 Uiso 1 1 calc R . . . .
H92B H 0.4844 0.6872 0.2521 0.056 Uiso 1 1 calc R . . . .
C93 C 0.4202(2) 0.56743(16) 0.24485(14) 0.0437(8) Uani 1 1 d . . . . .
H93A H 0.4818 0.5821 0.2298 0.052 Uiso 1 1 calc R . . . .
H93B H 0.3751 0.5597 0.2162 0.052 Uiso 1 1 calc R . . . .
C94 C 0.4162(2) 0.50955(15) 0.27562(15) 0.0454(8) Uani 1 1 d . . . . .
H94A H 0.3559 0.4964 0.2926 0.055 Uiso 1 1 calc R . . . .
H94B H 0.4257 0.4762 0.2525 0.055 Uiso 1 1 calc R . . . .
C95 C 0.4863(3) 0.47335(15) 0.34943(15) 0.0465(8) Uani 1 1 d . . . . .
H95A H 0.4976 0.4372 0.3306 0.056 Uiso 1 1 calc R . . . .
H95B H 0.4263 0.4615 0.3669 0.056 Uiso 1 1 calc R . . . .
C96 C 0.5600(3) 0.49499(16) 0.38857(14) 0.0453(8) Uani 1 1 d . . . . .
H96A H 0.5663 0.4608 0.4117 0.054 Uiso 1 1 calc R . . . .
H96B H 0.6190 0.5108 0.3709 0.054 Uiso 1 1 calc R . . . .
C97 C 0.5955(3) 0.56692(18) 0.45753(15) 0.0489(9) Uani 1 1 d . . . . .
H97A H 0.6566 0.5848 0.4430 0.059 Uiso 1 1 calc R . . . .
H97B H 0.6014 0.5346 0.4827 0.059 Uiso 1 1 calc R . . . .
C98 C 0.5573(2) 0.61546(16) 0.48355(13) 0.0427(7) Uani 1 1 d . . . . .
H98A H 0.4971 0.5966 0.4987 0.051 Uiso 1 1 calc R . . . .
H98B H 0.5983 0.6336 0.5123 0.051 Uiso 1 1 calc R . . . .
C99 C 0.6274(3) 0.70926(18) 0.44295(18) 0.0600(10) Uani 1 1 d . . . . .
H99A H 0.6184 0.7380 0.4157 0.090 Uiso 1 1 calc GR . . . .
H99B H 0.6785 0.6908 0.4335 0.090 Uiso 1 1 calc GR . . . .
H99C H 0.6408 0.7313 0.4759 0.090 Uiso 1 1 calc GR . . . .
C100 C 0.8532(3) 0.5281(2) 0.45409(17) 0.0637(12) Uani 1 1 d . . . . .
H10A H 0.8428 0.5681 0.4645 0.096 Uiso 1 1 calc GR . . . .
H10B H 0.8425 0.5001 0.4838 0.096 Uiso 1 1 calc GR . . . .
H10C H 0.8113 0.5113 0.4259 0.096 Uiso 1 1 calc GR . . . .
C101 C 0.9645(3) 0.47765(17) 0.4211(2) 0.0667(13) Uani 1 1 d . . . . .
H10D H 0.9189 0.4573 0.3953 0.080 Uiso 1 1 calc R . . . .
H10E H 0.9610 0.4502 0.4516 0.080 Uiso 1 1 calc R . . . .
C102 C 1.0563(3) 0.4883(2) 0.3983(2) 0.0675(13) Uani 1 1 d . . . . .
H10F H 1.1023 0.5089 0.4238 0.081 Uiso 1 1 calc R . . . .
H10G H 1.0708 0.4487 0.3885 0.081 Uiso 1 1 calc R . . . .
C103 C 1.1443(2) 0.53856(18) 0.32814(18) 0.0521(10) Uani 1 1 d . . . . .
H10H H 1.1588 0.5002 0.3151 0.062 Uiso 1 1 calc R . . . .
H10I H 1.1931 0.5583 0.3524 0.062 Uiso 1 1 calc R . . . .
C104 C 1.1381(2) 0.58007(17) 0.28448(15) 0.0467(9) Uani 1 1 d . . . . .
H10J H 1.1967 0.5901 0.2653 0.056 Uiso 1 1 calc R . . . .
H10K H 1.0895 0.5603 0.2601 0.056 Uiso 1 1 calc R . . . .
C105 C 1.1031(3) 0.67644(17) 0.26723(14) 0.0468(8) Uani 1 1 d . . . . .
H10L H 1.0543 0.6562 0.2431 0.056 Uiso 1 1 calc R . . . .
H10M H 1.1596 0.6915 0.2470 0.056 Uiso 1 1 calc R . . . .
C106 C 1.0760(3) 0.72794(16) 0.29400(17) 0.0553(10) Uani 1 1 d . . . . .
H10N H 1.1232 0.7465 0.3197 0.066 Uiso 1 1 calc R . . . .
H10O H 1.0696 0.7599 0.2686 0.066 Uiso 1 1 calc R . . . .
C107 C 0.9595(3) 0.74940(15) 0.35012(16) 0.0499(9) Uani 1 1 d . . . . .
H10P H 0.9468 0.7822 0.3274 0.060 Uiso 1 1 calc R . . . .
H10Q H 1.0071 0.7682 0.3755 0.060 Uiso 1 1 calc R . . . .
C108 C 0.8746(2) 0.71831(16) 0.37796(13) 0.0393(7) Uani 1 1 d . . . . .
H10R H 0.8478 0.7493 0.3959 0.047 Uiso 1 1 calc R . . . .
H10S H 0.8292 0.6965 0.3526 0.047 Uiso 1 1 calc R . . . .
C109 C 0.9220(3) 0.7042(2) 0.46332(14) 0.0597(11) Uani 1 1 d . . . . .
H10T H 0.9372 0.6739 0.4872 0.090 Uiso 1 1 calc GR . . . .
H10U H 0.8720 0.7205 0.4779 0.090 Uiso 1 1 calc GR . . . .
H10V H 0.9757 0.7378 0.4584 0.090 Uiso 1 1 calc GR . . . .
Na3 Na 0.01283(8) 0.88420(5) 0.62938(4) 0.0292(2) Uani 1 1 d . . . . .
Na4 Na 0.51371(7) 0.88778(5) 0.62398(4) 0.0297(2) Uani 1 1 d . . . . .
F7 F 0.25114(17) 0.83968(11) 0.92352(9) 0.0602(6) Uani 1 1 d . . . . .
F8 F 0.27401(19) 0.93726(11) 0.92345(9) 0.0630(7) Uani 1 1 d . . . . .
F9 F 0.38609(14) 0.89162(10) 0.91510(8) 0.0514(5) Uani 1 1 d . . . . .
F10 F 0.74269(18) 0.91152(12) 0.33790(10) 0.0683(7) Uani 1 1 d . . . . .
F11 F 0.7449(2) 0.81645(14) 0.33858(9) 0.0735(8) Uani 1 1 d . . . . .
F12 F 0.61970(15) 0.84552(11) 0.35039(9) 0.0542(5) Uani 1 1 d . . . . .
O11 O 0.06739(19) 0.78452(11) 0.63121(9) 0.0468(6) Uani 1 1 d . . . . .
O12 O 0.14194(14) 0.88805(10) 0.56965(8) 0.0372(5) Uani 1 1 d . . . . .
O13 O 0.03556(15) 0.97306(9) 0.56862(9) 0.0351(5) Uani 1 1 d . . . . .
O14 O -0.06037(18) 0.96551(11) 0.65808(11) 0.0505(7) Uani 1 1 d D . . . .
O15 O -0.1150(2) 0.84598(12) 0.69094(12) 0.0638(8) Uani 1 1 d D . . . .
O16 O 0.6000(2) 0.83561(12) 0.68503(10) 0.0544(11) Uani 0.733(6) 1 d D . P D 1
O16A O 0.5865(8) 0.85908(13) 0.70456(15) 0.077(4) Uiso 0.267(6) 1 d D . P D 2
O17 O 0.53532(16) 0.79403(10) 0.58172(11) 0.0486(6) Uani 1 1 d D . . . .
O18 O 0.41797(15) 0.86038(10) 0.54531(8) 0.0375(5) Uani 1 1 d . . . . .
O19 O 0.46435(15) 0.97542(10) 0.58539(10) 0.0417(5) Uani 1 1 d . . . . .
O20 O 0.54268(18) 0.97784(12) 0.68153(11) 0.0510(6) Uani 1 1 d D . . . .
N9 N 0.21930(19) 0.90871(12) 0.82183(11) 0.0371(6) Uani 1 1 d . . . . .
N10 N 0.34449(18) 0.86775(12) 0.81210(11) 0.0362(6) Uani 1 1 d . . . . .
N11 N 0.1243(3) 0.91871(18) 0.69807(13) 0.0653(11) Uani 1 1 d . . . . .
N12 N 0.3787(2) 0.84784(16) 0.67865(12) 0.0478(7) Uani 1 1 d . . . . .
N13 N 0.67514(17) 0.88775(12) 0.45018(11) 0.0335(6) Uani 1 1 d . . . . .
N14 N 0.79561(18) 0.84128(11) 0.43965(10) 0.0328(5) Uani 1 1 d . . . . .
N15 N 0.66445(19) 0.93066(13) 0.58041(13) 0.0434(7) Uani 1 1 d . . . . .
N16 N 0.9010(2) 0.83830(13) 0.56113(13) 0.0428(7) Uani 1 1 d . . . . .
C13 C 0.2883(2) 0.88938(14) 0.84332(13) 0.0349(7) Uani 1 1 d . . . . .
C14 C 0.3089(2) 0.87393(13) 0.76438(13) 0.0330(6) Uani 1 1 d . . . . .
C15 C 0.2320(2) 0.89922(13) 0.77044(13) 0.0344(7) Uani 1 1 d . . . . .
C16 C 0.3480(2) 0.85902(15) 0.71700(14) 0.0373(7) Uani 1 1 d . . . . .
C17 C 0.1725(3) 0.91147(16) 0.73066(15) 0.0476(9) Uani 1 1 d . . . . .
C18 C 0.2991(2) 0.88947(16) 0.90051(13) 0.0402(7) Uani 1 1 d . . . . .
C19 C 0.7259(2) 0.86111(14) 0.41861(12) 0.0331(6) Uani 1 1 d . . . . .
C20 C 0.7148(2) 0.88410(13) 0.49709(13) 0.0300(6) Uani 1 1 d . . . . .
C21 C 0.7887(2) 0.85593(13) 0.49065(12) 0.0296(6) Uani 1 1 d . . . . .
C22 C 0.6864(2) 0.90963(14) 0.54325(13) 0.0338(7) Uani 1 1 d . . . . .
C23 C 0.8506(2) 0.84520(14) 0.52935(13) 0.0328(7) Uani 1 1 d . . . . .
C24 C 0.7082(2) 0.85798(16) 0.36180(14) 0.0423(8) Uani 1 1 d . . . . .
C70 C -0.1283(3) 0.79134(17) 0.71646(19) 0.0627(11) Uani 1 1 d D . . . .
H70A H -0.1231 0.7589 0.6919 0.094 Uiso 1 1 calc GR . . . .
H70B H -0.1893 0.7820 0.7321 0.094 Uiso 1 1 calc GR . . . .
H70C H -0.0822 0.7939 0.7438 0.094 Uiso 1 1 calc GR . . . .
C71 C -0.1441(3) 0.89362(18) 0.71498(17) 0.0574(11) Uani 1 1 d D . . . .
H71A H -0.1038 0.9076 0.7451 0.069 Uiso 1 1 calc R . . . .
H71B H -0.2064 0.8776 0.7286 0.069 Uiso 1 1 calc R . . . .
C72 C -0.1453(3) 0.9442(2) 0.6836(2) 0.0769(16) Uani 1 1 d D . . . .
H72A H -0.1592 0.9776 0.7051 0.092 Uiso 1 1 calc R . . . .
H72B H -0.1942 0.9328 0.6573 0.092 Uiso 1 1 calc R . . . .
C73 C -0.0665(3) 1.01069(17) 0.62205(17) 0.0513(9) Uani 1 1 d . . . . .
H73A H -0.0789 1.0472 0.6400 0.062 Uiso 1 1 calc R . . . .
H73B H -0.1170 0.9952 0.5974 0.062 Uiso 1 1 calc R . . . .
C74 C 0.0205(3) 1.02717(14) 0.59399(14) 0.0425(8) Uani 1 1 d . . . . .
H74A H 0.0183 1.0594 0.5680 0.051 Uiso 1 1 calc R . . . .
H74B H 0.0709 1.0432 0.6186 0.051 Uiso 1 1 calc R . . . .
C75 C 0.1188(2) 0.98362(16) 0.54065(14) 0.0443(8) Uani 1 1 d . . . . .
H75A H 0.1697 1.0048 0.5630 0.053 Uiso 1 1 calc R . . . .
H75B H 0.1154 1.0097 0.5100 0.053 Uiso 1 1 calc R . . . .
C76 C 0.1341(2) 0.92318(17) 0.52392(12) 0.0441(8) Uani 1 1 d . . . . .
H76A H 0.0823 0.9015 0.5024 0.053 Uiso 1 1 calc R . . . .
H76B H 0.1906 0.9288 0.5030 0.053 Uiso 1 1 calc R . . . .
C77 C 0.1613(2) 0.82970(16) 0.55906(16) 0.0480(9) Uani 1 1 d . . . . .
H77A H 0.2230 0.8348 0.5438 0.058 Uiso 1 1 calc R . . . .
H77B H 0.1162 0.8065 0.5343 0.058 Uiso 1 1 calc R . . . .
C78 C 0.1559(3) 0.79629(16) 0.61005(16) 0.0503(9) Uani 1 1 d . . . . .
H78A H 0.1746 0.7570 0.6048 0.060 Uiso 1 1 calc R . . . .
H78B H 0.1991 0.8212 0.6349 0.060 Uiso 1 1 calc R . . . .
C79 C 0.0100(3) 0.73142(16) 0.60953(15) 0.0516(9) Uani 1 1 d . . . . .
H79A H -0.0488 0.7227 0.6276 0.077 Uiso 1 1 calc GR . . . .
H79B H 0.0389 0.6965 0.6134 0.077 Uiso 1 1 calc GR . . . .
H79C H 0.0003 0.7384 0.5726 0.077 Uiso 1 1 calc GR . . . .
C80 C 0.5606(4) 0.8104(3) 0.73307(14) 0.0600(16) Uani 0.733(6) 1 d D . P D 1
H80A H 0.5333 0.8406 0.7509 0.090 Uiso 0.733(6) 1 calc GR . P D 1
H80B H 0.6082 0.7999 0.7551 0.090 Uiso 0.733(6) 1 calc GR . P D 1
H80C H 0.5134 0.7733 0.7261 0.090 Uiso 0.733(6) 1 calc GR . P D 1
C80A C 0.5777(16) 0.79821(17) 0.7244(4) 0.101(12) Uiso 0.267(6) 1 d D . P D 2
H80D H 0.5194 0.7856 0.7428 0.152 Uiso 0.267(6) 1 calc GR . P D 2
H80E H 0.6279 0.7974 0.7484 0.152 Uiso 0.267(6) 1 calc GR . P D 2
H80F H 0.5795 0.7699 0.6955 0.152 Uiso 0.267(6) 1 calc GR . P D 2
C81 C 0.6350(2) 0.79260(14) 0.65460(15) 0.0645(18) Uani 0.733(6) 1 d D . P D 1
H81A H 0.6594 0.7651 0.6781 0.077 Uiso 0.733(6) 1 calc R . P D 1
H81B H 0.6861 0.8151 0.6330 0.077 Uiso 0.733(6) 1 calc R . P D 1
C81A C 0.5945(11) 0.90410(14) 0.74469(16) 0.084(6) Uiso 0.267(6) 1 d D . P D 2
H81C H 0.6490 0.9035 0.7661 0.101 Uiso 0.267(6) 1 calc R . P D 2
H81D H 0.5402 0.8939 0.7675 0.101 Uiso 0.267(6) 1 calc R . P D 2
C82 C 0.5653(3) 0.7554(2) 0.62060(19) 0.0645(19) Uani 0.733(6) 1 d D . P D 1
H82A H 0.5909 0.7235 0.6031 0.077 Uiso 0.733(6) 1 calc R . P D 1
H82B H 0.5124 0.7345 0.6417 0.077 Uiso 0.733(6) 1 calc R . P D 1
C82A C 0.6022(12) 0.96596(17) 0.7229(3) 0.124(13) Uiso 0.267(6) 1 d D . P D 2
H82C H 0.5949 0.9931 0.7522 0.149 Uiso 0.267(6) 1 calc R . P D 2
H82D H 0.6657 0.9799 0.7103 0.149 Uiso 0.267(6) 1 calc R . P D 2
C83 C 0.4585(3) 0.76583(16) 0.55028(18) 0.0562(10) Uani 1 1 d . . . . .
H83A H 0.4050 0.7494 0.5726 0.067 Uiso 1 1 calc R . . . .
H83B H 0.4730 0.7315 0.5301 0.067 Uiso 1 1 calc R . . . .
C84 C 0.4381(3) 0.81309(19) 0.51466(15) 0.0515(9) Uani 1 1 d . . . . .
H84A H 0.4914 0.8293 0.4921 0.062 Uiso 1 1 calc R . . . .
H84B H 0.3854 0.7951 0.4923 0.062 Uiso 1 1 calc R . . . .
C85 C 0.4091(3) 0.91194(18) 0.51483(14) 0.0493(9) Uani 1 1 d . . . . .
H85A H 0.3589 0.8999 0.4894 0.059 Uiso 1 1 calc R . . . .
H85B H 0.4664 0.9285 0.4956 0.059 Uiso 1 1 calc R . . . .
C86 C 0.3888(2) 0.95966(16) 0.55182(16) 0.0470(8) Uani 1 1 d . . . . .
H86A H 0.3802 0.9962 0.5324 0.056 Uiso 1 1 calc R . . . .
H86B H 0.3325 0.9428 0.5718 0.056 Uiso 1 1 calc R . . . .
C87 C 0.4546(3) 1.02033(16) 0.62315(18) 0.0519(10) Uani 1 1 d . . . . .
H87A H 0.4003 1.0049 0.6451 0.062 Uiso 1 1 calc R . . . .
H87B H 0.4475 1.0585 0.6058 0.062 Uiso 1 1 calc R . . . .
C88 C 0.5379(3) 1.03211(16) 0.65499(18) 0.0546(10) Uani 1 1 d . . . . .
H88A H 0.5922 1.0452 0.6326 0.066 Uiso 1 1 calc R . . . .
H88B H 0.5364 1.0653 0.6802 0.066 Uiso 1 1 calc R . . . .
C89 C 0.6292(4) 0.9887(3) 0.7079(2) 0.0482(13) Uani 0.733(6) 1 d D . P D 1
H89A H 0.6342 0.9518 0.7273 0.072 Uiso 0.733(6) 1 calc GR . P D 1
H89B H 0.6336 1.0231 0.7321 0.072 Uiso 0.733(6) 1 calc GR . P D 1
H89C H 0.6787 0.9985 0.6824 0.072 Uiso 0.733(6) 1 calc GR . P D 1
C89A C 0.5798(11) 0.7489(7) 0.5974(6) 0.048(4) Uiso 0.267(6) 1 d D . P D 2
H89D H 0.6459 0.7642 0.5939 0.072 Uiso 0.267(6) 1 calc GR . P D 2
H89E H 0.5600 0.7124 0.5757 0.072 Uiso 0.267(6) 1 calc GR . P D 2
H89F H 0.5649 0.7384 0.6338 0.072 Uiso 0.267(6) 1 calc GR . P D 2
Na7 Na -0.01662(8) 0.86877(5) 0.12227(5) 0.0317(2) Uani 1 1 d . . . . .
Na8 Na 0.48664(7) 0.85813(5) 0.12806(4) 0.0285(2) Uani 1 1 d . . . . .
F19 F 0.25102(14) 0.92265(9) 0.41051(8) 0.0497(5) Uani 1 1 d . . . . .
F20 F 0.13010(16) 0.85269(13) 0.40847(9) 0.0694(7) Uani 1 1 d . . . . .
F21 F 0.2590(2) 0.82877(13) 0.41494(9) 0.0830(10) Uani 1 1 d . . . . .
F22 F 0.7463(3) 0.93274(18) -0.16428(11) 0.1220(17) Uani 1 1 d . . . . .
F23 F 0.7492(3) 0.83791(14) -0.16481(10) 0.0898(10) Uani 1 1 d . . . . .
F24 F 0.8689(2) 0.9043(2) -0.15469(12) 0.1162(14) Uani 1 1 d . . . . .
O31 O -0.0630(3) 0.96272(19) 0.1372(2) 0.0632(13) Uani 0.677(5) 1 d . . P E 1
O31A O 0.0577(9) 0.8043(6) 0.0759(6) 0.038(4) Uiso 0.323(5) 1 d . . P E 2
O32 O -0.1089(3) 0.86333(19) 0.19982(15) 0.0512(10) Uani 0.677(5) 1 d . . P E 1
O32A O -0.0336(12) 0.7740(9) 0.1784(7) 0.043(5) Uiso 0.323(5) 1 d . . P E 2
O33 O -0.0148(5) 0.7759(3) 0.1713(2) 0.0302(13) Uani 0.677(5) 1 d . . P E 1
O33A O -0.1068(5) 0.9087(4) 0.1939(4) 0.043(2) Uiso 0.323(5) 1 d . . P E 2
O34 O 0.0423(4) 0.7894(3) 0.0720(2) 0.0384(12) Uani 0.677(5) 1 d . . P E 1
O34A O -0.0460(6) 0.9647(4) 0.0960(4) 0.054(2) Uiso 0.323(5) 1 d . . P E 2
O35 O 0.0572(3) 0.91504(17) 0.03817(17) 0.0444(10) Uani 0.677(5) 1 d . . P E 1
O35A O 0.0860(8) 0.9110(6) 0.0524(5) 0.060(4) Uiso 0.323(5) 1 d . . P E 2
O36 O 0.38505(16) 0.91875(11) 0.08689(9) 0.0398(5) Uani 1 1 d . . . . .
O37 O 0.48362(16) 0.94953(9) 0.18095(9) 0.0386(5) Uani 1 1 d . . . . .
O38 O 0.61326(16) 0.88091(12) 0.19361(9) 0.0434(5) Uani 1 1 d . . . . .
O39 O 0.55446(15) 0.77046(12) 0.14780(10) 0.0429(5) Uani 1 1 d . . . . .
O40 O 0.44051(17) 0.77565(11) 0.06487(9) 0.0446(6) Uani 1 1 d . . . . .
N25 N 0.16701(18) 0.88860(12) 0.30389(11) 0.0348(6) Uani 1 1 d . . . . .
N26 N 0.28461(17) 0.83836(11) 0.31001(10) 0.0318(5) Uani 1 1 d . . . . .
N27 N 0.1219(2) 0.90873(14) 0.17264(14) 0.0482(7) Uani 1 1 d . . . . .
N28 N 0.35121(19) 0.80927(13) 0.18270(11) 0.0405(6) Uani 1 1 d . . . . .
N29 N 0.6967(2) 0.90660(12) -0.06199(11) 0.0404(6) Uani 1 1 d . . . . .
N30 N 0.8195(2) 0.86190(13) -0.05504(12) 0.0415(7) Uani 1 1 d . . . . .
N31 N 0.6033(2) 0.90836(14) 0.06397(12) 0.0448(7) Uani 1 1 d . . . . .
N32 N 0.8425(2) 0.82382(16) 0.07497(13) 0.0501(8) Uani 1 1 d . . . . .
C37 C 0.2224(2) 0.86413(14) 0.33374(12) 0.0323(6) Uani 1 1 d . . . . .
C38 C 0.2658(2) 0.84632(13) 0.25895(12) 0.0285(6) Uani 1 1 d . . . . .
C39 C 0.19558(19) 0.87765(13) 0.25552(12) 0.0288(6) Uani 1 1 d . . . . .
C40 C 0.3141(2) 0.82553(14) 0.21765(12) 0.0319(6) Uani 1 1 d . . . . .
C41 C 0.1548(2) 0.89532(14) 0.20965(13) 0.0337(7) Uani 1 1 d . . . . .
C42 C 0.2165(3) 0.86651(16) 0.39110(14) 0.0423(8) Uani 1 1 d . . . . .
C43 C 0.7657(3) 0.88696(15) -0.08466(14) 0.0434(8) Uani 1 1 d . . . . .
C44 C 0.7079(2) 0.89297(14) -0.01169(12) 0.0323(6) Uani 1 1 d . . . . .
C45 C 0.7825(2) 0.86533(14) -0.00762(13) 0.0334(7) Uani 1 1 d . . . . .
C46 C 0.6492(2) 0.90303(14) 0.02979(13) 0.0347(7) Uani 1 1 d . . . . .
C47 C 0.8166(2) 0.84252(16) 0.03779(14) 0.0380(7) Uani 1 1 d . . . . .
C48 C 0.7788(3) 0.8910(2) -0.14188(16) 0.0576(11) Uani 1 1 d . . . . .
C110 C 0.3510(3) 0.7679(2) 0.04389(18) 0.0633(11) Uani 1 1 d . . . . .
H11A H 0.3062 0.7479 0.0697 0.095 Uiso 1 1 calc GR . . . .
H11B H 0.3458 0.7424 0.0126 0.095 Uiso 1 1 calc GR . . . .
H11C H 0.3394 0.8080 0.0350 0.095 Uiso 1 1 calc GR . . . .
C111 C 0.4572(3) 0.71895(17) 0.08260(18) 0.0536(9) Uani 1 1 d . . . . .
H11D H 0.4520 0.6897 0.0533 0.064 Uiso 1 1 calc R . . . .
H11E H 0.4116 0.7010 0.1093 0.064 Uiso 1 1 calc R . . . .
C112 C 0.5522(3) 0.73065(18) 0.10546(19) 0.0567(10) Uani 1 1 d . . . . .
H11F H 0.5664 0.6916 0.1171 0.068 Uiso 1 1 calc R . . . .
H11G H 0.5979 0.7495 0.0791 0.068 Uiso 1 1 calc R . . . .
C113 C 0.6429(2) 0.78603(19) 0.17095(16) 0.0496(9) Uani 1 1 d . . . . .
H11H H 0.6886 0.8066 0.1453 0.060 Uiso 1 1 calc R . . . .
H11I H 0.6610 0.7487 0.1836 0.060 Uiso 1 1 calc R . . . .
C114 C 0.6373(3) 0.82788(19) 0.21491(15) 0.0498(9) Uani 1 1 d . . . . .
H11J H 0.5905 0.8077 0.2402 0.060 Uiso 1 1 calc R . . . .
H11K H 0.6968 0.8393 0.2330 0.060 Uiso 1 1 calc R . . . .
C115 C 0.5990(3) 0.92170(18) 0.23287(15) 0.0511(9) Uani 1 1 d . . . . .
H11L H 0.6561 0.9372 0.2525 0.061 Uiso 1 1 calc R . . . .
H11M H 0.5515 0.9007 0.2574 0.061 Uiso 1 1 calc R . . . .
C116 C 0.5691(3) 0.97362(17) 0.20627(16) 0.0520(9) Uani 1 1 d . . . . .
H11N H 0.5620 1.0051 0.2320 0.062 Uiso 1 1 calc R . . . .
H11O H 0.6153 0.9930 0.1804 0.062 Uiso 1 1 calc R . . . .
C117 C 0.4528(3) 0.99395(16) 0.15136(16) 0.0514(9) Uani 1 1 d . . . . .
H11P H 0.4999 1.0129 0.1259 0.062 Uiso 1 1 calc R . . . .
H11Q H 0.4403 1.0266 0.1743 0.062 Uiso 1 1 calc R . . . .
C118 C 0.3668(2) 0.96255(16) 0.12363(14) 0.0414(8) Uani 1 1 d . . . . .
H11R H 0.3215 0.9415 0.1493 0.050 Uiso 1 1 calc R . . . .
H11S H 0.3405 0.9936 0.1054 0.050 Uiso 1 1 calc R . . . .
C119 C 0.4121(3) 0.9470(2) 0.03792(15) 0.0583(10) Uani 1 1 d . . . . .
H11T H 0.4663 0.9802 0.0426 0.088 Uiso 1 1 calc GR . . . .
H11U H 0.3623 0.9637 0.0236 0.088 Uiso 1 1 calc GR . . . .
H11V H 0.4264 0.9164 0.0139 0.088 Uiso 1 1 calc GR . . . .
C120 C -0.0780(6) 1.0032(3) 0.0980(4) 0.093(3) Uani 0.677(5) 1 d . . P E 1
H12A H -0.0459 0.9959 0.0664 0.139 Uiso 0.677(5) 1 calc GR . P E 1
H12B H -0.0550 1.0456 0.1095 0.139 Uiso 0.677(5) 1 calc GR . P E 1
H12C H -0.1435 0.9964 0.0909 0.139 Uiso 0.677(5) 1 calc GR . P E 1
C121 C -0.1222(5) 0.9632(3) 0.1832(3) 0.0632(19) Uani 0.677(5) 1 d . . P E 1
H12D H -0.1140 1.0053 0.1972 0.076 Uiso 0.677(5) 1 calc R . P E 1
H12E H -0.1872 0.9480 0.1737 0.076 Uiso 0.677(5) 1 calc R . P E 1
C122 C -0.0952(5) 0.9231(3) 0.2216(3) 0.0547(15) Uani 0.677(5) 1 d . . P E 1
H12F H -0.0302 0.9384 0.2310 0.066 Uiso 0.677(5) 1 calc R . P E 1
H12G H -0.1324 0.9222 0.2535 0.066 Uiso 0.677(5) 1 calc R . P E 1
C123 C -0.0916(4) 0.8194(3) 0.2366(2) 0.0512(14) Uani 0.677(5) 1 d . . P E 1
H12H H -0.1404 0.8110 0.2632 0.061 Uiso 0.677(5) 1 calc R . P E 1
H12I H -0.0325 0.8350 0.2543 0.061 Uiso 0.677(5) 1 calc R . P E 1
C124 C -0.0893(6) 0.7614(3) 0.2066(3) 0.0498(18) Uani 0.677(5) 1 d . . P E 1
H12J H -0.0811 0.7285 0.2306 0.060 Uiso 0.677(5) 1 calc R . P E 1
H12K H -0.1472 0.7470 0.1874 0.060 Uiso 0.677(5) 1 calc R . P E 1
C125 C -0.0086(3) 0.72586(15) 0.14031(15) 0.0502(9) Uani 1 1 d . . . . .
H12L H -0.0640 0.7126 0.1187 0.060 Uiso 0.677(5) 1 calc R . P E 1
H12M H 0.0002 0.6908 0.1617 0.060 Uiso 0.677(5) 1 calc R . P E 1
H12N H -0.0639 0.7084 0.1197 0.060 Uiso 0.323(5) 1 calc R . P E 2
H12O H 0.0046 0.6920 0.1616 0.060 Uiso 0.323(5) 1 calc R . P E 2
C126 C 0.0689(9) 0.7491(6) 0.1092(5) 0.070(4) Uani 0.677(5) 1 d . . P E 1
H12P H 0.0890 0.7152 0.0914 0.084 Uiso 0.677(5) 1 calc R . P E 1
H12Q H 0.1198 0.7717 0.1309 0.084 Uiso 0.677(5) 1 calc R . P E 1
C127 C 0.1070(4) 0.8189(3) 0.0311(2) 0.0459(14) Uani 0.677(5) 1 d . . P E 1
H12R H 0.1170 0.7876 0.0059 0.055 Uiso 0.677(5) 1 calc R . P E 1
H12S H 0.1665 0.8381 0.0470 0.055 Uiso 0.677(5) 1 calc R . P E 1
C128 C 0.0685(5) 0.8666(3) 0.00383(19) 0.0463(13) Uani 0.677(5) 1 d . . P E 1
H12T H 0.1097 0.8843 -0.0249 0.056 Uiso 0.677(5) 1 calc R . P E 1
H12U H 0.0086 0.8470 -0.0114 0.056 Uiso 0.677(5) 1 calc R . P E 1
C129 C 0.1386(5) 0.9591(3) 0.0455(2) 0.0618(17) Uani 0.677(5) 1 d . . P E 1
H12V H 0.1298 0.9878 0.0729 0.093 Uiso 0.677(5) 1 calc GR . P E 1
H12W H 0.1556 0.9817 0.0131 0.093 Uiso 0.677(5) 1 calc GR . P E 1
H12X H 0.1872 0.9388 0.0558 0.093 Uiso 0.677(5) 1 calc GR . P E 1
C130 C -0.0674(11) 0.9269(7) 0.2462(6) 0.059(4) Uiso 0.323(5) 1 d . . P E 2
H13A H -0.0502 0.8917 0.2628 0.088 Uiso 0.323(5) 1 calc GR . P E 2
H13B H -0.1129 0.9406 0.2677 0.088 Uiso 0.323(5) 1 calc GR . P E 2
H13C H -0.0133 0.9604 0.2426 0.088 Uiso 0.323(5) 1 calc GR . P E 2
C131 C -0.1520(9) 0.9515(6) 0.1639(6) 0.046(3) Uiso 0.323(5) 1 d . . P E 2
H13D H -0.1956 0.9284 0.1383 0.056 Uiso 0.323(5) 1 calc R . P E 2
H13E H -0.1853 0.9736 0.1876 0.056 Uiso 0.323(5) 1 calc R . P E 2
C132 C -0.0776(10) 0.9950(8) 0.1372(6) 0.060(3) Uiso 0.323(5) 1 d . . P E 2
H13F H -0.1004 1.0304 0.1239 0.072 Uiso 0.323(5) 1 calc R . P E 2
H13G H -0.0272 1.0106 0.1618 0.072 Uiso 0.323(5) 1 calc R . P E 2
C133 C 0.0274(9) 1.0010(6) 0.0697(6) 0.061(3) Uiso 0.323(5) 1 d . . P E 2
H13H H 0.0776 1.0166 0.0945 0.073 Uiso 0.323(5) 1 calc R . P E 2
H13I H 0.0085 1.0366 0.0540 0.073 Uiso 0.323(5) 1 calc R . P E 2
C134 C 0.0601(10) 0.9644(7) 0.0281(6) 0.063(4) Uiso 0.323(5) 1 d . . P E 2
H13J H 0.0112 0.9505 0.0023 0.076 Uiso 0.323(5) 1 calc R . P E 2
H13K H 0.1134 0.9900 0.0101 0.076 Uiso 0.323(5) 1 calc R . P E 2
C135 C 0.1159(17) 0.8725(11) 0.0201(10) 0.101(7) Uiso 0.323(5) 1 d . . P E 2
H13L H 0.1700 0.8952 0.0009 0.121 Uiso 0.323(5) 1 calc R . P E 2
H13M H 0.0677 0.8555 -0.0054 0.121 Uiso 0.323(5) 1 calc R . P E 2
C136 C 0.1398(13) 0.8233(9) 0.0490(8) 0.074(6) Uiso 0.323(5) 1 d . . P E 2
H13N H 0.1528 0.7908 0.0260 0.089 Uiso 0.323(5) 1 calc R . P E 2
H13O H 0.1920 0.8380 0.0726 0.089 Uiso 0.323(5) 1 calc R . P E 2
C137 C 0.0736(11) 0.7461(8) 0.1006(8) 0.024(3) Uiso 0.323(5) 1 d . . P E 2
H13P H 0.1329 0.7540 0.1190 0.029 Uiso 0.323(5) 1 calc R . P E 2
H13Q H 0.0729 0.7140 0.0740 0.029 Uiso 0.323(5) 1 calc R . P E 2
C138 C -0.1196(10) 0.7558(7) 0.1992(6) 0.038(4) Uiso 0.323(5) 1 d . . P E 2
H13R H -0.1444 0.7920 0.2062 0.057 Uiso 0.323(5) 1 calc GR . P E 2
H13S H -0.1164 0.7336 0.2317 0.057 Uiso 0.323(5) 1 calc GR . P E 2
H13T H -0.1594 0.7289 0.1746 0.057 Uiso 0.323(5) 1 calc GR . P E 2

loop_
_atom_site_aniso_label
_atom_site_aniso_U_11
_atom_site_aniso_U_22
_atom_site_aniso_U_33
_atom_site_aniso_U_23
_atom_site_aniso_U_13
_atom_site_aniso_U_12
Na1 0.0267(5) 0.0318(5) 0.0332(6) -0.0008(5) 0.0011(5) 0.0096(4)
Na2 0.0335(6) 0.0307(6) 0.0223(5) -0.0017(4) 0.0028(4) 0.0135(5)
F1 0.104(3) 0.115(3) 0.0392(17) 0.0107(17) 0.0088(17) 0.079(3)
F2 0.0405(16) 0.073(3) 0.0354(16) -0.0026(18) 0.0105(13) 0.0143(19)
F3 0.079(2) 0.099(3) 0.0407(17) -0.0287(18) 0.0057(15) 0.007(2)
F4 0.0620(12) 0.0558(12) 0.0419(11) 0.0142(9) 0.0067(10) 0.0265(10)
F5 0.0800(16) 0.0620(14) 0.0390(11) -0.0109(10) -0.0101(11) -0.0083(12)
F6 0.0584(12) 0.0699(14) 0.0371(10) 0.0023(10) 0.0042(9) 0.0339(11)
O1 0.0498(13) 0.0392(12) 0.0452(13) 0.0044(10) 0.0069(11) 0.0207(10)
O2 0.0390(12) 0.0491(13) 0.0379(12) 0.0021(10) 0.0030(9) 0.0175(10)
O3 0.0464(13) 0.0340(11) 0.0466(13) 0.0041(10) 0.0077(11) 0.0086(10)
O4 0.0462(13) 0.0469(13) 0.0512(14) -0.0067(11) 0.0071(11) 0.0189(11)
O5 0.0523(14) 0.0418(12) 0.0371(12) 0.0039(10) 0.0045(10) 0.0053(10)
O6 0.0488(13) 0.0559(14) 0.0312(11) -0.0026(10) -0.0046(10) 0.0175(11)
O7 0.0507(13) 0.0419(12) 0.0388(12) -0.0059(10) -0.0038(10) 0.0258(10)
O8 0.0596(15) 0.0435(13) 0.0363(12) -0.0092(10) -0.0048(11) 0.0070(11)
O9 0.0347(13) 0.0406(14) 0.0387(15) 0.0134(12) -0.0025(11) 0.0110(11)
O10 0.0525(17) 0.0331(14) 0.0353(14) 0.0045(11) 0.0104(12) 0.0152(12)
N1 0.0354(13) 0.0424(14) 0.0255(12) -0.0046(11) 0.0004(10) 0.0190(11)
N2 0.0387(14) 0.0538(16) 0.0256(12) -0.0097(12) -0.0031(11) 0.0227(12)
N3 0.0452(16) 0.0475(16) 0.0373(15) 0.0015(12) 0.0101(13) 0.0188(13)
N4 0.0452(16) 0.067(2) 0.0356(15) -0.0032(14) -0.0075(13) 0.0267(15)
N5 0.0342(13) 0.0281(12) 0.0414(14) 0.0053(10) 0.0022(11) 0.0108(10)
N6 0.0335(13) 0.0340(13) 0.0295(13) -0.0048(10) 0.0016(10) 0.0090(10)
N7 0.068(2) 0.0537(18) 0.0529(18) 0.0200(15) 0.0257(17) 0.0346(16)
N8 0.0296(13) 0.0620(18) 0.0359(15) -0.0007(13) 0.0006(12) 0.0077(12)
C1 0.0388(16) 0.0512(18) 0.0293(16) -0.0066(14) -0.0026(13) 0.0250(14)
C2 0.0299(14) 0.0305(14) 0.0286(14) -0.0044(11) 0.0031(12) 0.0131(12)
C3 0.0356(15) 0.0419(17) 0.0231(14) -0.0032(12) -0.0028(12) 0.0155(13)
C4 0.0335(16) 0.0524(19) 0.0304(16) -0.0090(14) -0.0050(13) 0.0210(14)
C5 0.0363(16) 0.0318(15) 0.0326(16) 0.0008(12) -0.0003(13) 0.0131(13)
C6 0.055(2) 0.074(3) 0.0247(16) -0.0046(16) 0.0007(14) 0.0357(19)
C7 0.0370(15) 0.0240(13) 0.0382(16) -0.0038(12) -0.0056(13) 0.0068(11)
C8 0.0334(15) 0.0214(13) 0.0413(17) 0.0018(12) 0.0075(13) 0.0088(11)
C9 0.0270(14) 0.0251(13) 0.0283(14) -0.0018(11) 0.0031(11) 0.0045(11)
C10 0.0456(18) 0.0298(15) 0.0457(18) 0.0138(13) 0.0164(15) 0.0163(13)
C11 0.0245(14) 0.0428(17) 0.0348(17) -0.0043(13) 0.0036(13) 0.0038(12)
C12 0.0467(18) 0.0395(17) 0.0380(17) -0.0036(14) -0.0063(15) 0.0146(14)
C49 0.061(2) 0.054(2) 0.058(2) 0.0145(19) 0.0123(19) 0.0190(19)
C50 0.061(2) 0.056(2) 0.0375(19) -0.0101(16) 0.0143(17) 0.0041(18)
C51 0.061(2) 0.063(2) 0.052(2) -0.0129(18) 0.0149(18) 0.0234(19)
C52 0.064(2) 0.0380(18) 0.063(2) -0.0018(17) 0.0041(19) 0.0245(17)
C53 0.062(2) 0.0337(17) 0.073(3) -0.0028(18) -0.002(2) 0.0103(16)
C54 0.0446(19) 0.0483(19) 0.050(2) 0.0157(16) 0.0033(16) 0.0105(15)
C55 0.0398(17) 0.061(2) 0.0344(17) 0.0130(15) 0.0038(14) 0.0177(15)
C56 0.0485(19) 0.0494(19) 0.0411(18) -0.0106(15) 0.0066(15) 0.0210(16)
C57 0.057(2) 0.0475(19) 0.050(2) -0.0016(16) 0.0112(17) 0.0248(17)
C58 0.075(3) 0.0396(19) 0.058(2) 0.0094(17) 0.005(2) 0.0300(19)
C59 0.050(2) 0.047(3) 0.046(2) -0.012(2) -0.008(2) 0.010(2)
C61 0.0377(17) 0.061(2) 0.0344(17) 0.0058(16) -0.0042(14) 0.0106(16)
C62 0.0411(18) 0.066(2) 0.048(2) 0.0083(18) -0.0051(16) 0.0256(17)
C63 0.082(3) 0.045(2) 0.062(2) -0.0171(18) -0.005(2) 0.034(2)
C64 0.103(3) 0.0333(18) 0.054(2) -0.0147(16) -0.003(2) 0.022(2)
C65 0.100(7) 0.066(4) 0.054(5) -0.004(3) -0.029(4) -0.011(3)
C66 0.046(2) 0.052(2) 0.037(2) 0.0040(19) -0.0185(18) 0.0052(19)
C67 0.0285(19) 0.040(2) 0.068(3) 0.023(2) -0.0063(19) 0.0075(16)
C68 0.040(2) 0.046(2) 0.067(3) 0.020(2) 0.024(2) 0.024(2)
C69 0.062(3) 0.035(2) 0.042(2) 0.0041(17) 0.007(2) 0.0109(19)
Na5 0.0277(5) 0.0351(6) 0.0301(6) 0.0031(5) 0.0003(4) 0.0090(4)
Na6 0.0281(5) 0.0306(5) 0.0248(5) 0.0002(5) -0.0015(4) 0.0090(4)
F13 0.0514(12) 0.0968(17) 0.0316(10) -0.0057(11) -0.0085(9) 0.0369(12)
F15 0.1042(19) 0.0713(15) 0.0292(10) -0.0157(10) -0.0101(11) 0.0541(14)
F16 0.103(2) 0.1026(19) 0.0749(18) 0.0023(15) 0.0119(15) 0.0568(17)
F17 0.086(2) 0.075(2) 0.0458(16) 0.0338(16) -0.0075(17) -0.0047(17)
F17A 0.086(2) 0.075(2) 0.0458(16) 0.0338(16) -0.0075(17) -0.0047(17)
F18 0.066(2) 0.096(3) 0.0363(15) 0.0076(15) -0.0049(14) -0.0109(18)
F60 0.0824(17) 0.0823(17) 0.0318(11) 0.0158(11) -0.0024(11) -0.0164(14)
O21 0.0590(14) 0.0482(13) 0.0371(12) -0.0059(10) -0.0074(11) 0.0304(11)
O22 0.0462(13) 0.0386(12) 0.0373(12) -0.0049(10) -0.0037(10) 0.0155(10)
O23 0.0385(11) 0.0273(10) 0.0477(13) 0.0024(9) -0.0061(10) 0.0086(9)
O24 0.0484(13) 0.0446(13) 0.0415(13) 0.0011(10) -0.0077(10) 0.0200(10)
O25 0.0469(13) 0.0368(12) 0.0400(12) -0.0021(10) -0.0051(10) 0.0067(10)
O26 0.0447(12) 0.0476(12) 0.0287(11) -0.0060(9) 0.0036(9) 0.0149(10)
O27 0.0427(12) 0.0282(10) 0.0376(11) 0.0012(9) 0.0141(9) 0.0096(9)
O28 0.0388(12) 0.0468(13) 0.0346(11) -0.0122(10) 0.0047(10) 0.0131(10)
O29 0.0454(13) 0.0387(12) 0.0578(15) -0.0011(11) -0.0130(12) 0.0207(10)
O30 0.0590(15) 0.0437(13) 0.0417(13) 0.0167(11) -0.0091(12) -0.0051(11)
N17 0.0319(12) 0.0324(13) 0.0288(12) -0.0031(10) -0.0029(10) 0.0087(10)
N18 0.0295(12) 0.0369(13) 0.0254(12) 0.0040(10) 0.0004(10) 0.0113(10)
N19 0.0446(15) 0.0458(16) 0.0375(15) -0.0055(12) -0.0119(13) 0.0169(12)
N20 0.0341(14) 0.071(2) 0.0321(15) -0.0026(14) 0.0041(12) 0.0173(13)
N21 0.0379(14) 0.0449(15) 0.0347(14) 0.0106(12) 0.0025(11) 0.0128(12)
N22 0.0458(16) 0.0366(14) 0.0452(16) -0.0041(12) 0.0071(13) 0.0107(12)
N23 0.0356(14) 0.0494(16) 0.0408(16) 0.0007(13) 0.0055(12) 0.0062(12)
N24 0.0484(16) 0.0382(14) 0.0496(17) -0.0124(13) -0.0151(14) 0.0185(13)
C25 0.0311(14) 0.0321(14) 0.0222(13) 0.0030(11) -0.0010(11) 0.0081(11)
C26 0.0306(14) 0.0303(14) 0.0263(14) 0.0047(11) 0.0001(11) 0.0076(12)
C27 0.0296(14) 0.0271(14) 0.0278(14) 0.0007(11) -0.0020(11) 0.0064(11)
C28 0.0273(14) 0.0427(17) 0.0315(16) 0.0031(13) 0.0041(12) 0.0079(12)
C29 0.0344(15) 0.0318(15) 0.0310(15) -0.0016(12) -0.0042(13) 0.0086(12)
C30 0.0365(16) 0.0453(17) 0.0296(15) -0.0005(13) -0.0017(12) 0.0163(14)
C31 0.0454(18) 0.0443(18) 0.0391(18) 0.0087(14) 0.0077(15) 0.0139(15)
C32 0.0322(15) 0.0279(14) 0.0319(15) 0.0036(12) -0.0008(12) 0.0033(12)
C33 0.0321(15) 0.0264(14) 0.0345(15) -0.0018(12) 0.0004(12) 0.0060(11)
C34 0.0245(14) 0.0314(15) 0.0401(17) 0.0066(13) -0.0020(13) 0.0023(11)
C35 0.0354(16) 0.0269(14) 0.0463(18) -0.0101(13) -0.0113(14) 0.0112(12)
C36 0.061(3) 0.052(3) 0.039(2) 0.022(2) 0.017(2) 0.042(2)
C36A 0.061(3) 0.052(3) 0.039(2) 0.022(2) 0.017(2) 0.042(2)
C90 0.074(3) 0.054(2) 0.052(2) -0.0106(18) -0.002(2) 0.040(2)
C91 0.066(2) 0.0433(19) 0.0430(19) -0.0027(15) -0.0169(17) 0.0280(17)
C92 0.064(2) 0.0433(18) 0.0404(19) -0.0003(15) -0.0178(17) 0.0271(17)
C93 0.0444(18) 0.0445(18) 0.0438(19) -0.0155(15) -0.0079(15) 0.0136(15)
C94 0.0423(18) 0.0344(16) 0.059(2) -0.0108(15) -0.0112(16) 0.0071(14)
C95 0.058(2) 0.0311(16) 0.052(2) 0.0048(15) 0.0058(17) 0.0125(15)
C96 0.062(2) 0.0391(17) 0.0408(18) 0.0042(15) -0.0018(16) 0.0250(16)
C97 0.054(2) 0.051(2) 0.044(2) -0.0018(16) -0.0171(17) 0.0176(17)
C98 0.0502(19) 0.0437(18) 0.0350(16) 0.0025(14) -0.0100(14) 0.0124(15)
C99 0.064(2) 0.045(2) 0.062(2) -0.0038(18) -0.003(2) -0.0061(18)
C100 0.070(3) 0.065(3) 0.045(2) 0.0195(19) 0.0082(19) -0.009(2)
C101 0.078(3) 0.0340(19) 0.083(3) 0.024(2) -0.020(2) 0.0024(18)
C102 0.062(3) 0.047(2) 0.096(4) 0.027(2) -0.024(2) 0.0159(19)
C103 0.0322(17) 0.054(2) 0.075(3) -0.0141(19) -0.0050(17) 0.0193(16)
C104 0.0362(17) 0.054(2) 0.052(2) -0.0212(17) 0.0031(15) 0.0158(15)
C105 0.0449(19) 0.059(2) 0.0379(18) 0.0028(16) 0.0206(15) 0.0141(16)
C106 0.059(2) 0.0345(17) 0.067(3) 0.0073(17) 0.033(2) -0.0001(16)
C107 0.068(2) 0.0300(16) 0.054(2) -0.0053(15) 0.0221(19) 0.0161(16)
C108 0.0454(18) 0.0450(18) 0.0339(16) -0.0062(14) 0.0016(14) 0.0236(15)
C109 0.066(3) 0.091(3) 0.0295(17) -0.0195(19) 0.0020(17) 0.033(2)
Na3 0.0358(6) 0.0287(5) 0.0252(6) 0.0018(4) 0.0071(5) 0.0117(5)
Na4 0.0273(5) 0.0295(5) 0.0342(6) -0.0026(5) -0.0003(5) 0.0108(4)
F7 0.0707(14) 0.0637(14) 0.0415(11) 0.0136(10) 0.0037(11) 0.0047(11)
F8 0.1004(18) 0.0636(14) 0.0411(11) -0.0138(10) -0.0064(12) 0.0527(13)
F9 0.0520(12) 0.0645(13) 0.0397(11) -0.0072(9) -0.0068(9) 0.0174(10)
F10 0.0751(16) 0.0737(16) 0.0505(13) 0.0310(12) -0.0080(12) 0.0045(13)
F11 0.111(2) 0.101(2) 0.0324(11) -0.0012(12) 0.0052(12) 0.0746(18)
F12 0.0517(12) 0.0658(14) 0.0447(11) -0.0059(10) -0.0061(10) 0.0122(10)
O11 0.0701(17) 0.0387(12) 0.0356(12) -0.0080(10) -0.0085(11) 0.0203(11)
O12 0.0356(11) 0.0423(12) 0.0361(11) -0.0074(9) 0.0063(9) 0.0137(9)
O13 0.0424(11) 0.0267(10) 0.0357(11) 0.0053(9) 0.0049(9) 0.0066(8)
O14 0.0546(14) 0.0386(12) 0.0640(16) 0.0079(11) 0.0302(13) 0.0224(11)
O15 0.091(2) 0.0403(13) 0.0605(17) 0.0071(12) 0.0450(16) 0.0153(13)
O16 0.062(2) 0.0332(17) 0.073(3) 0.0051(17) -0.0236(19) 0.0210(16)
O17 0.0483(13) 0.0310(11) 0.0679(16) -0.0056(11) -0.0050(12) 0.0116(10)
O18 0.0394(11) 0.0411(12) 0.0307(11) -0.0016(9) -0.0016(9) 0.0059(9)
O19 0.0304(11) 0.0349(11) 0.0627(15) 0.0040(11) 0.0034(10) 0.0134(9)
O20 0.0495(14) 0.0439(13) 0.0595(16) -0.0208(12) -0.0021(12) 0.0103(11)
N9 0.0418(14) 0.0308(13) 0.0418(15) -0.0122(11) -0.0103(12) 0.0148(11)
N10 0.0374(14) 0.0339(13) 0.0381(14) -0.0004(11) 0.0015(11) 0.0098(11)
N11 0.090(3) 0.076(2) 0.0468(18) -0.0324(17) -0.0337(19) 0.054(2)
N12 0.0412(16) 0.0613(19) 0.0386(16) -0.0014(14) 0.0067(13) 0.0064(14)
N13 0.0316(13) 0.0325(13) 0.0402(14) 0.0030(11) 0.0057(11) 0.0152(10)
N14 0.0348(13) 0.0302(13) 0.0367(14) 0.0006(11) 0.0034(11) 0.0141(10)
N15 0.0331(14) 0.0459(16) 0.0530(18) -0.0094(14) 0.0071(13) 0.0124(12)
N16 0.0383(14) 0.0386(15) 0.0532(18) -0.0051(13) -0.0070(14) 0.0124(12)
C13 0.0431(17) 0.0277(14) 0.0344(16) -0.0024(12) 0.0007(13) 0.0092(13)
C14 0.0338(15) 0.0243(13) 0.0378(16) -0.0028(12) -0.0003(13) 0.0000(11)
C15 0.0442(17) 0.0245(14) 0.0358(16) -0.0071(12) -0.0068(13) 0.0105(12)
C16 0.0311(15) 0.0348(16) 0.0433(19) -0.0003(14) -0.0010(14) 0.0013(13)
C17 0.057(2) 0.0408(18) 0.049(2) -0.0213(16) -0.0091(18) 0.0207(16)
C18 0.0470(18) 0.0424(17) 0.0338(17) -0.0015(14) -0.0007(14) 0.0158(15)
C19 0.0351(15) 0.0310(14) 0.0357(16) 0.0041(13) 0.0009(13) 0.0132(12)
C20 0.0270(14) 0.0228(13) 0.0410(16) 0.0024(12) 0.0024(12) 0.0074(11)
C21 0.0290(14) 0.0259(14) 0.0349(15) 0.0025(12) 0.0070(12) 0.0083(11)
C22 0.0252(14) 0.0313(15) 0.0457(18) -0.0022(14) 0.0055(13) 0.0083(12)
C23 0.0297(15) 0.0297(15) 0.0410(17) 0.0007(13) 0.0040(13) 0.0109(12)
C24 0.0454(19) 0.0453(18) 0.0423(18) 0.0040(15) -0.0008(15) 0.0231(15)
C70 0.071(3) 0.045(2) 0.075(3) 0.022(2) 0.032(2) 0.0194(19)
C71 0.058(2) 0.057(2) 0.060(2) -0.0040(19) 0.0344(19) 0.0185(19)
C72 0.071(3) 0.048(2) 0.113(4) -0.008(2) 0.055(3) 0.018(2)
C73 0.056(2) 0.0402(18) 0.067(2) -0.0073(17) -0.0039(18) 0.0296(17)
C74 0.061(2) 0.0248(14) 0.0440(18) 0.0044(13) 0.0003(16) 0.0152(14)
C75 0.0484(19) 0.0438(18) 0.0347(17) 0.0075(14) 0.0124(15) -0.0028(15)
C76 0.0391(17) 0.062(2) 0.0277(15) 0.0007(15) 0.0151(13) 0.0035(15)
C77 0.0369(17) 0.0476(19) 0.061(2) -0.0199(17) 0.0092(16) 0.0123(14)
C78 0.053(2) 0.0399(18) 0.066(2) -0.0208(17) -0.0255(18) 0.0286(16)
C79 0.074(3) 0.0367(17) 0.0436(19) 0.0000(15) -0.0029(18) 0.0111(17)
C80 0.066(4) 0.065(4) 0.052(3) 0.022(3) -0.011(3) 0.022(3)
C81 0.061(3) 0.035(2) 0.107(5) -0.002(3) -0.027(3) 0.031(2)
C82 0.081(4) 0.029(3) 0.090(5) 0.009(3) -0.018(4) 0.024(3)
C83 0.049(2) 0.0372(18) 0.079(3) -0.0232(18) -0.0017(19) 0.0020(15)
C84 0.0470(19) 0.061(2) 0.046(2) -0.0201(17) -0.0014(16) 0.0115(17)
C85 0.0447(19) 0.061(2) 0.0366(18) 0.0176(17) -0.0024(15) 0.0008(17)
C86 0.0389(17) 0.0432(18) 0.062(2) 0.0139(16) -0.0073(16) 0.0150(14)
C87 0.052(2) 0.0305(16) 0.078(3) 0.0068(17) 0.0227(19) 0.0203(15)
C88 0.051(2) 0.0286(16) 0.082(3) -0.0122(17) 0.021(2) 0.0036(14)
C89 0.047(3) 0.058(3) 0.036(2) -0.019(2) -0.011(2) 0.003(2)
Na7 0.0296(5) 0.0326(6) 0.0353(6) 0.0015(5) -0.0031(5) 0.0117(4)
Na8 0.0289(5) 0.0341(6) 0.0245(5) -0.0053(5) 0.0032(5) 0.0111(4)
F19 0.0532(12) 0.0480(11) 0.0442(11) -0.0212(9) 0.0065(9) 0.0031(9)
F20 0.0562(13) 0.0938(18) 0.0429(12) -0.0248(12) 0.0135(10) -0.0161(12)
F21 0.157(3) 0.0873(18) 0.0301(11) -0.0080(11) -0.0022(14) 0.082(2)
F22 0.228(5) 0.141(3) 0.0442(14) 0.0300(18) 0.037(2) 0.140(3)
F23 0.155(3) 0.0758(18) 0.0393(13) -0.0079(13) 0.0163(16) 0.0279(19)
F24 0.095(2) 0.202(4) 0.0573(17) 0.029(2) 0.0395(17) 0.045(3)
O31 0.072(3) 0.039(2) 0.092(4) -0.002(2) 0.000(2) 0.039(2)
O32 0.049(2) 0.057(3) 0.054(2) -0.0005(18) 0.0081(17) 0.0251(18)
O33 0.037(3) 0.026(2) 0.029(2) 0.0023(15) 0.009(2) 0.011(2)
O34 0.042(3) 0.027(2) 0.047(3) -0.008(2) 0.0075(19) 0.008(2)
O35 0.055(2) 0.036(2) 0.043(2) 0.0019(16) -0.005(2) 0.0119(17)
O36 0.0451(12) 0.0459(12) 0.0323(11) 0.0051(10) 0.0023(9) 0.0186(10)
O37 0.0478(13) 0.0286(10) 0.0393(12) -0.0028(9) 0.0015(10) 0.0083(9)
O38 0.0389(12) 0.0570(14) 0.0368(12) -0.0091(11) -0.0051(10) 0.0161(11)
O39 0.0333(11) 0.0533(14) 0.0464(13) -0.0012(11) 0.0045(10) 0.0190(10)
O40 0.0514(14) 0.0414(12) 0.0379(12) -0.0137(10) 0.0011(11) 0.0039(10)
N25 0.0362(13) 0.0309(13) 0.0399(14) -0.0087(11) 0.0005(11) 0.0128(10)
N26 0.0321(12) 0.0305(12) 0.0342(13) -0.0019(10) 0.0014(10) 0.0096(10)
N27 0.0324(14) 0.0482(17) 0.062(2) 0.0077(15) -0.0112(14) 0.0050(12)
N28 0.0449(15) 0.0407(14) 0.0400(15) 0.0085(12) 0.0129(12) 0.0184(12)
N29 0.0518(16) 0.0317(13) 0.0417(15) -0.0007(12) 0.0101(13) 0.0177(12)
N30 0.0494(16) 0.0350(14) 0.0416(15) -0.0076(12) 0.0139(13) 0.0123(12)
N31 0.0377(15) 0.0528(17) 0.0450(17) 0.0002(14) 0.0109(13) 0.0120(13)
N32 0.0344(15) 0.071(2) 0.0460(18) -0.0068(16) -0.0093(13) 0.0136(14)
C37 0.0376(16) 0.0272(14) 0.0332(15) -0.0065(12) -0.0017(13) 0.0094(12)
C38 0.0294(14) 0.0251(13) 0.0315(15) 0.0008(11) 0.0041(12) 0.0072(11)
C39 0.0253(13) 0.0247(13) 0.0374(16) -0.0050(12) 0.0007(12) 0.0074(11)
C40 0.0337(15) 0.0299(14) 0.0351(16) 0.0109(12) 0.0065(13) 0.0132(12)
C41 0.0271(14) 0.0295(15) 0.0438(18) -0.0035(13) -0.0017(13) 0.0050(12)
C42 0.0506(19) 0.0367(17) 0.0411(18) -0.0099(14) -0.0032(15) 0.0128(14)
C43 0.057(2) 0.0308(15) 0.0451(19) 0.0012(14) 0.0153(16) 0.0162(14)
C44 0.0363(16) 0.0257(14) 0.0344(16) -0.0021(12) 0.0102(13) 0.0057(12)
C45 0.0330(15) 0.0304(15) 0.0351(16) -0.0061(12) 0.0002(13) 0.0035(12)
C46 0.0327(15) 0.0297(15) 0.0411(18) 0.0009(13) 0.0059(14) 0.0060(12)
C47 0.0263(15) 0.0426(18) 0.0436(19) -0.0122(15) 0.0011(14) 0.0043(13)
C48 0.083(3) 0.056(2) 0.041(2) 0.0051(18) 0.024(2) 0.031(2)
C110 0.070(3) 0.058(2) 0.057(2) -0.016(2) -0.022(2) 0.003(2)
C111 0.061(2) 0.0376(18) 0.065(2) -0.0151(17) 0.0032(19) 0.0172(16)
C112 0.058(2) 0.043(2) 0.075(3) -0.0133(19) 0.007(2) 0.0240(17)
C113 0.0374(18) 0.060(2) 0.058(2) 0.0091(18) 0.0041(16) 0.0251(16)
C114 0.0450(19) 0.067(2) 0.0423(19) 0.0056(18) -0.0038(15) 0.0231(18)
C115 0.054(2) 0.056(2) 0.0428(19) -0.0139(17) -0.0097(16) 0.0111(17)
C116 0.058(2) 0.0409(19) 0.053(2) -0.0156(16) -0.0071(18) 0.0035(16)
C117 0.068(2) 0.0316(16) 0.057(2) 0.0086(16) 0.0055(19) 0.0167(16)
C118 0.0504(19) 0.0404(17) 0.0417(18) 0.0047(14) 0.0097(15) 0.0280(15)
C119 0.071(3) 0.073(3) 0.0382(19) 0.0125(19) 0.0065(18) 0.030(2)
C120 0.111(6) 0.052(4) 0.134(8) 0.005(5) -0.016(6) 0.056(4)
C121 0.067(4) 0.060(4) 0.077(5) -0.020(4) -0.009(4) 0.045(3)
C122 0.058(4) 0.067(4) 0.050(4) 0.011(3) 0.005(3) 0.036(3)
C123 0.053(3) 0.062(3) 0.043(3) 0.012(3) 0.025(2) 0.023(3)
C124 0.038(4) 0.049(4) 0.061(4) 0.020(3) 0.009(4) 0.007(3)
C125 0.078(3) 0.0278(16) 0.050(2) -0.0078(15) -0.015(2) 0.0225(17)
C126 0.086(7) 0.074(6) 0.068(8) -0.027(4) -0.005(5) 0.060(5)
C127 0.040(3) 0.056(4) 0.041(3) -0.008(3) 0.017(3) 0.011(3)
C128 0.064(4) 0.051(3) 0.023(2) 0.005(2) 0.010(2) 0.012(3)
C129 0.079(4) 0.051(3) 0.048(3) 0.008(3) -0.005(3) -0.001(3)

loop_
_atom_type_symbol
_atom_type_description
_atom_type_scat_dispersion_real
_atom_type_scat_dispersion_imag
_atom_type_scat_source
C C 0.0181 0.0091 'International Tables Vol C Tables 4.2.6.8 and 6.1.1.4'
H H 0.0000 0.0000 'International Tables Vol C Tables 4.2.6.8 and 6.1.1.4'
F F 0.0727 0.0534 'International Tables Vol C Tables 4.2.6.8 and 6.1.1.4'
N N 0.0311 0.0180 'International Tables Vol C Tables 4.2.6.8 and 6.1.1.4'
Na Na 0.1353 0.1239 'International Tables Vol C Tables 4.2.6.8 and 6.1.1.4'
O O 0.0492 0.0322 'International Tables Vol C Tables 4.2.6.8 and 6.1.1.4'

loop_
_geom_angle_atom_site_label_1
_geom_angle_atom_site_label_2
_geom_angle_atom_site_label_3
_geom_angle
_geom_angle_site_symmetry_1
_geom_angle_site_symmetry_3
O1 Na1 O2 66.37(8) . .
O1 Na1 O3 132.11(9) . .
O1 Na1 O4 159.86(10) . .
O1 Na1 O5 97.31(9) . .
O2 Na1 O3 65.83(8) . .
O4 Na1 O2 130.91(9) . .
O4 Na1 O3 66.61(9) . .
O4 Na1 O5 66.48(9) . .
O5 Na1 O2 162.32(9) . .
O5 Na1 O3 129.63(9) . .
N4 Na1 O1 84.22(10) . .
N4 Na1 O2 96.91(10) . .
N4 Na1 O3 104.04(11) . .
N4 Na1 O4 83.28(10) . .
N4 Na1 O5 87.69(10) . .
N8 Na1 O1 93.60(10) 1_455 .
N8 Na1 O2 86.20(9) 1_455 .
N8 Na1 O3 80.70(10) 1_455 .
N8 Na1 O4 97.57(10) 1_455 .
N8 Na1 O5 88.22(10) 1_455 .
N8 Na1 N4 175.08(12) 1_455 .
O6 Na2 O10 94.50(8) . .
O6A Na2 O6 130.41(11) . .
O6A Na2 O8 94.86(10) . .
O6A Na2 N3 81.23(12) . .
O7 Na2 O6 67.47(8) . .
O7 Na2 O6A 161.48(10) . .
O7 Na2 O8 66.67(9) . .
O7 Na2 O9 128.86(8) . .
O7 Na2 O10 159.86(9) . .
O7 Na2 N3 96.89(10) . .
O7 Na2 N7 87.27(10) . .
O7A Na2 O6 63.21(8) . .
O7A Na2 O6A 71.12(9) . .
O7A Na2 O7 127.25(10) . .
O7A Na2 O8 165.70(10) . .
O7A Na2 N3 97.65(11) . .
O7A Na2 N7 74.33(11) . .
O8 Na2 O6 130.92(9) . .
O8 Na2 O10 133.11(9) . .
O9 Na2 O6 163.03(8) . .
O9 Na2 O8 65.94(8) . .
O9 Na2 O10 68.60(6) . .
O9 Na2 N3 95.02(9) . .
O9 Na2 N7 87.70(11) . .
N3 Na2 O6 86.47(9) . .
N3 Na2 O8 82.52(10) . .
N3 Na2 O10 90.61(9) . .
N7 Na2 O6 88.72(11) . .
N7 Na2 O6A 97.02(12) . .
N7 Na2 O8 105.55(11) . .
N7 Na2 O10 83.25(9) . .
N7 Na2 N3 171.89(12) . .
C57 O1 Na1 117.7(2) . .
C58 O1 Na1 125.1(2) . .
C58 O1 C57 110.1(3) . .
C55 O2 Na1 113.34(18) . .
C56 O2 Na1 106.9(2) . .
C56 O2 C55 113.2(3) . .
C53 O3 Na1 110.6(2) . .
C54 O3 Na1 113.90(19) . .
C54 O3 C53 113.6(3) . .
C51 O4 Na1 114.3(2) . .
C51 O4 C52 110.7(3) . .
C52 O4 Na1 114.7(2) . .
C49 O5 Na1 123.9(2) . .
C49 O5 C50 113.2(3) . .
C50 O5 Na1 111.9(2) . .
C59 O6 Na2 118.2(2) . .
C59 O6 C61 113.2(3) . .
C60A O6 Na2 110.5(3) . .
C60A O6 C61 94.0(3) . .
C61 O6 Na2 109.64(19) . .
C63A O6A Na2 108.4(3) . .
C63A O6A C64A 110.3(5) . .
C64A O6A Na2 123.1(7) . .
C62 O7 Na2 116.2(2) . .
C63 O7 Na2 115.9(2) . .
C63 O7 C62 111.8(3) . .
C61A O7A Na2 114.7(4) . .
C61A O7A C62A 118.9(4) . .
C62A O7A Na2 106.7(2) . .
C59A O8 Na2 117.8(9) . .
C59A O8 C64 111.6(8) . .
C64 O8 Na2 113.5(2) . .
C65 O8 Na2 114.0(5) . .
C65 O8 C64 111.7(4) . .
C66 O9 Na2 112.88(19) . .
C67 O9 Na2 113.56(18) . .
C67 O9 C66 113.3(3) . .
C68 O10 Na2 108.5(2) . .
C69 O10 Na2 116.71(18) . .
C69 O10 C68 112.1(3) . .
C1 N1 C2 102.0(3) . .
C1 N2 C3 101.4(2) . .
C5 N3 Na2 148.3(3) . .
C4 N4 Na1 135.5(3) . .
C7 N5 C8 101.7(3) . .
C7 N6 C9 102.0(2) . .
C10 N7 Na2 155.4(3) . .
C11 N8 Na1 143.6(3) . 1_655
N1 C1 C6 121.0(3) . .
N2 C1 N1 117.4(3) . .
N2 C1 C6 121.4(3) . .
N1 C2 C3 109.3(3) . .
N1 C2 C5 123.1(3) . .
C3 C2 C5 127.6(3) . .
N2 C3 C2 109.9(3) . .
N2 C3 C4 121.8(3) . .
C2 C3 C4 128.3(3) . .
N4 C4 C3 179.7(3) . .
N3 C5 C2 177.4(3) . .
F1 C6 F2 110.5(4) . .
F1 C6 F3 104.7(4) . .
F1 C6 C1 114.8(3) . .
F1A C6 C1 107.3(4) . .
F2 C6 F3 103.7(3) . .
F2 C6 C1 112.9(3) . .
F2A C6 F1A 106.3(6) . .
F2A C6 C1 113.7(7) . .
F3 C6 C1 109.4(3) . .
F3A C6 F1A 101.4(6) . .
F3A C6 F2A 112.0(7) . .
F3A C6 C1 114.9(6) . .
N5 C7 C12 120.6(3) . .
N6 C7 N5 118.0(3) . .
N6 C7 C12 121.4(3) . .
N5 C8 C9 109.6(3) . .
N5 C8 C10 123.5(3) . .
C9 C8 C10 126.8(3) . .
N6 C9 C8 108.7(3) . .
N6 C9 C11 123.3(3) . .
C8 C9 C11 128.0(3) . .
N7 C10 C8 177.7(3) . .
N8 C11 C9 178.7(4) . .
F4 C12 F5 107.2(3) . .
F4 C12 F6 106.3(3) . .
F4 C12 C7 112.3(3) . .
F5 C12 C7 112.6(3) . .
F6 C12 F5 105.4(3) . .
F6 C12 C7 112.5(3) . .
O5 C49 H49A 109.5 . .
O5 C49 H49B 109.5 . .
O5 C49 H49C 109.5 . .
H49A C49 H49B 109.5 . .
H49A C49 H49C 109.5 . .
H49B C49 H49C 109.5 . .
O5 C50 H50A 109.9 . .
O5 C50 H50B 109.9 . .
O5 C50 C51 109.1(3) . .
H50A C50 H50B 108.3 . .
C51 C50 H50A 109.9 . .
C51 C50 H50B 109.9 . .
O4 C51 C50 107.2(3) . .
O4 C51 H51A 110.3 . .
O4 C51 H51B 110.3 . .
C50 C51 H51A 110.3 . .
C50 C51 H51B 110.3 . .
H51A C51 H51B 108.5 . .
O4 C52 H52A 110.3 . .
O4 C52 H52B 110.3 . .
O4 C52 C53 107.1(3) . .
H52A C52 H52B 108.6 . .
C53 C52 H52A 110.3 . .
C53 C52 H52B 110.3 . .
O3 C53 C52 107.2(3) . .
O3 C53 H53A 110.3 . .
O3 C53 H53B 110.3 . .
C52 C53 H53A 110.3 . .
C52 C53 H53B 110.3 . .
H53A C53 H53B 108.5 . .
O3 C54 H54A 110.3 . .
O3 C54 H54B 110.3 . .
O3 C54 C55 107.3(3) . .
H54A C54 H54B 108.5 . .
C55 C54 H54A 110.3 . .
C55 C54 H54B 110.3 . .
O2 C55 C54 107.7(3) . .
O2 C55 H55A 110.2 . .
O2 C55 H55B 110.2 . .
C54 C55 H55A 110.2 . .
C54 C55 H55B 110.2 . .
H55A C55 H55B 108.5 . .
O2 C56 H56A 110.1 . .
O2 C56 H56B 110.1 . .
O2 C56 C57 107.8(3) . .
H56A C56 H56B 108.5 . .
C57 C56 H56A 110.1 . .
C57 C56 H56B 110.1 . .
O1 C57 C56 108.9(3) . .
O1 C57 H57A 109.9 . .
O1 C57 H57B 109.9 . .
C56 C57 H57A 109.9 . .
C56 C57 H57B 109.9 . .
H57A C57 H57B 108.3 . .
O1 C58 H58A 109.5 . .
O1 C58 H58B 109.5 . .
O1 C58 H58C 109.5 . .
H58A C58 H58B 109.5 . .
H58A C58 H58C 109.5 . .
H58B C58 H58C 109.5 . .
O6 C59 H59A 109.5 . .
O6 C59 H59B 109.5 . .
O6 C59 H59C 109.5 . .
H59A C59 H59B 109.5 . .
H59A C59 H59C 109.5 . .
H59B C59 H59C 109.5 . .
O8 C59A H59D 109.5 . .
O8 C59A H59E 109.5 . .
O8 C59A H59F 109.5 . .
H59D C59A H59E 109.5 . .
H59D C59A H59F 109.5 . .
H59E C59A H59F 109.5 . .
O6 C60A H60A 113.3 . .
O6 C60A H60B 113.3 . .
O6 C60A C61A 92.1(4) . .
H60A C60A H60B 110.6 . .
C61A C60A H60A 113.3 . .
C61A C60A H60B 113.3 . .
O6 C61 H61A 110.0 . .
O6 C61 H61B 110.0 . .
O6 C61 C62 108.6(3) . .
H61A C61 H61B 108.3 . .
C62 C61 H61A 110.0 . .
C62 C61 H61B 110.0 . .
O7A C61A C60A 107.7(6) . .
O7A C61A H61C 110.2 . .
O7A C61A H61D 110.2 . .
C60A C61A H61C 110.2 . .
C60A C61A H61D 110.2 . .
H61C C61A H61D 108.5 . .
O7 C62 C61 108.1(3) . .
O7 C62 H62A 110.1 . .
O7 C62 H62B 110.1 . .
C61 C62 H62A 110.1 . .
C61 C62 H62B 110.1 . .
H62A C62 H62B 108.4 . .
O7A C62A H62C 109.6 . .
O7A C62A H62D 109.5 . .
O7A C62A C63A 110.5(3) . .
H62C C62A H62D 108.1 . .
C63A C62A H62C 109.6 . .
C63A C62A H62D 109.5 . .
O7 C63 H63A 110.3 . .
O7 C63 H63B 110.3 . .
O7 C63 C64 107.2(3) . .
H63A C63 H63B 108.5 . .
C64 C63 H63A 110.3 . .
C64 C63 H63B 110.3 . .
O6A C63A C62A 104.7(4) . .
O6A C63A H63C 110.8 . .
O6A C63A H63D 110.8 . .
C62A C63A H63C 110.8 . .
C62A C63A H63D 110.8 . .
H63C C63A H63D 108.9 . .
O8 C64 C63 107.4(3) . .
O8 C64 H64A 110.2 . .
O8 C64 H64B 110.2 . .
C63 C64 H64A 110.2 . .
C63 C64 H64B 110.2 . .
H64A C64 H64B 108.5 . .
O6A C64A H64C 109.5 . .
O6A C64A H64D 109.5 . .
O6A C64A H64E 109.5 . .
H64C C64A H64D 109.5 . .
H64C C64A H64E 109.5 . .
H64D C64A H64E 109.5 . .
O8 C65 H65A 110.3 . .
O8 C65 H65B 110.3 . .
O8 C65 C66 107.1(6) . .
H65A C65 H65B 108.6 . .
C66 C65 H65A 110.3 . .
C66 C65 H65B 110.3 . .
O9 C66 C65 105.9(5) . .
O9 C66 H66A 110.6 . .
O9 C66 H66B 110.6 . .
C65 C66 H66A 110.6 . .
C65 C66 H66B 110.6 . .
H66A C66 H66B 108.7 . .
O9 C67 H67A 110.3 . .
O9 C67 H67B 110.3 . .
O9 C67 C68 107.3(3) . .
H67A C67 H67B 108.5 . .
C68 C67 H67A 110.3 . .
C68 C67 H67B 110.3 . .
O10 C68 C67 111.8(3) . .
O10 C68 H68A 109.3 . .
O10 C68 H68B 109.3 . .
C67 C68 H68A 109.3 . .
C67 C68 H68B 109.3 . .
H68A C68 H68B 107.9 . .
O10 C69 H69A 109.5 . .
O10 C69 H69B 109.5 . .
O10 C69 H69C 109.5 . .
H69A C69 H69B 109.5 . .
H69A C69 H69C 109.5 . .
H69B C69 H69C 109.5 . .
O21 Na5 O22 68.27(8) . .
O21 Na5 O23 135.06(9) . .
O21 Na5 O24 155.81(10) . .
O21 Na5 O25 88.04(9) . .
O21 Na5 N20 91.96(11) . .
O21 Na5 N23 89.77(10) . .
O22 Na5 O25 156.28(9) . .
O23 Na5 O22 67.68(8) . .
O23 Na5 O25 135.88(9) . .
O24 Na5 O22 134.96(9) . .
O24 Na5 O23 69.11(8) . .
O24 Na5 O25 68.42(8) . .
O24 Na5 N20 81.45(10) . .
O24 Na5 N23 95.76(10) . .
N20 Na5 O22 92.97(10) . .
N20 Na5 O23 98.70(10) . .
N20 Na5 O25 86.40(10) . .
N23 Na5 O22 90.46(10) . .
N23 Na5 O23 82.14(10) . .
N23 Na5 O25 90.66(10) . .
N23 Na5 N20 176.53(11) . .
O26 Na6 N19 84.04(9) . 1_655
O27 Na6 O26 69.83(8) . .
O27 Na6 O28 67.86(8) . .
O27 Na6 N19 94.91(9) . 1_655
O27 Na6 N24 82.55(9) . .
O28 Na6 O26 135.30(9) . .
O28 Na6 N19 85.78(9) . 1_655
O29 Na6 O26 157.98(10) . .
O29 Na6 O27 130.96(9) . .
O29 Na6 O28 66.70(9) . .
O29 Na6 N19 99.20(9) . 1_655
O29 Na6 N24 86.99(9) . .
O30 Na6 O26 88.64(10) . .
O30 Na6 O27 157.25(10) . .
O30 Na6 O28 134.78(10) . .
O30 Na6 O29 69.68(10) . .
O30 Na6 N19 89.88(10) . 1_655
O30 Na6 N24 90.21(10) . .
N24 Na6 O26 89.38(9) . .
N24 Na6 O28 98.80(10) . .
N24 Na6 N19 173.42(10) . 1_655
C90 O21 Na5 120.5(2) . .
C90 O21 C91 111.9(3) . .
C91 O21 Na5 117.1(2) . .
C92 O22 Na5 107.39(19) . .
C93 O22 Na5 113.52(19) . .
C93 O22 C92 113.7(3) . .
C94 O23 Na5 111.83(18) . .
C94 O23 C95 113.7(3) . .
C95 O23 Na5 108.9(2) . .
C96 O24 Na5 113.16(19) . .
C97 O24 Na5 115.7(2) . .
C97 O24 C96 114.6(3) . .
C98 O25 Na5 109.75(18) . .
C99 O25 Na5 114.5(2) . .
C99 O25 C98 113.3(3) . .
C108 O26 Na6 108.69(17) . .
C108 O26 C109 112.0(3) . .
C109 O26 Na6 118.8(2) . .
C106 O27 Na6 111.7(2) . .
C107 O27 Na6 110.5(2) . .
C107 O27 C106 113.7(3) . .
C104 O28 Na6 113.5(2) . .
C105 O28 Na6 112.53(18) . .
C105 O28 C104 113.2(3) . .
C102 O29 Na6 111.5(3) . .
C102 O29 C103 113.3(3) . .
C103 O29 Na6 115.3(2) . .
C100 O30 Na6 115.6(2) . .
C100 O30 C101 112.5(3) . .
C101 O30 Na6 111.3(2) . .
C25 N17 C27 101.5(3) . .
C25 N18 C26 102.1(2) . .
C29 N19 Na6 141.8(3) . 1_455
C28 N20 Na5 127.2(3) . .
C31 N21 C32 102.6(3) . .
C31 N22 C33 102.2(3) . .
C34 N23 Na5 135.9(3) . .
C35 N24 Na6 135.8(3) . .
N17 C25 C30 121.1(3) . .
N18 C25 N17 118.1(3) . .
N18 C25 C30 120.7(3) . .
N18 C26 C27 108.9(3) . .
N18 C26 C28 123.7(3) . .
C27 C26 C28 127.3(3) . .
N17 C27 C26 109.3(3) . .
N17 C27 C29 123.7(3) . .
C26 C27 C29 126.9(3) . .
N20 C28 C26 178.4(3) . .
N19 C29 C27 176.0(3) . .
F13 C30 C25 112.1(3) . .
F15 C30 F13 106.7(3) . .
F15 C30 F60 107.0(3) . .
F15 C30 C25 112.7(3) . .
F60 C30 F13 104.5(3) . .
F60 C30 C25 113.3(3) . .
N21 C31 N22 116.6(3) . .
N21 C31 C36 117.9(3) . .
N21 C31 C36A 135.9(4) . .
N22 C31 C36 125.4(3) . .
N22 C31 C36A 107.2(4) . .
N21 C32 C33 109.4(3) . .
N21 C32 C34 123.2(3) . .
C33 C32 C34 127.5(3) . .
N22 C33 C32 109.2(3) . .
N22 C33 C35 123.4(3) . .
C32 C33 C35 127.3(3) . .
N23 C34 C32 178.1(3) . .
N24 C35 C33 177.8(4) . .
F16 C36 F17 108.1(4) . .
F16 C36 F18 106.1(4) . .
F16 C36 C31 111.7(3) . .
F17 C36 C31 113.7(3) . .
F18 C36 F17 100.5(3) . .
F18 C36 C31 115.8(3) . .
F16A C36A C31 118.0(6) . .
F17A C36A F16A 106.7(7) . .
F17A C36A F18A 110.4(8) . .
F17A C36A C31 99.3(6) . .
F18A C36A F16A 100.8(6) . .
F18A C36A C31 121.1(8) . .
O21 C90 H90A 109.5 . .
O21 C90 H90B 109.5 . .
O21 C90 H90C 109.5 . .
H90A C90 H90B 109.5 . .
H90A C90 H90C 109.5 . .
H90B C90 H90C 109.5 . .
O21 C91 H91A 110.1 . .
O21 C91 H91B 110.1 . .
O21 C91 C92 108.1(3) . .
H91A C91 H91B 108.4 . .
C92 C91 H91A 110.1 . .
C92 C91 H91B 110.1 . .
O22 C92 C91 106.9(3) . .
O22 C92 H92A 110.3 . .
O22 C92 H92B 110.3 . .
C91 C92 H92A 110.3 . .
C91 C92 H92B 110.3 . .
H92A C92 H92B 108.6 . .
O22 C93 H93A 110.3 . .
O22 C93 H93B 110.3 . .
O22 C93 C94 107.0(3) . .
H93A C93 H93B 108.6 . .
C94 C93 H93A 110.3 . .
C94 C93 H93B 110.3 . .
O23 C94 C93 107.3(3) . .
O23 C94 H94A 110.2 . .
O23 C94 H94B 110.2 . .
C93 C94 H94A 110.2 . .
C93 C94 H94B 110.2 . .
H94A C94 H94B 108.5 . .
O23 C95 H95A 110.2 . .
O23 C95 H95B 110.2 . .
O23 C95 C96 107.6(3) . .
H95A C95 H95B 108.5 . .
C96 C95 H95A 110.2 . .
C96 C95 H95B 110.2 . .
O24 C96 C95 106.9(3) . .
O24 C96 H96A 110.3 . .
O24 C96 H96B 110.3 . .
C95 C96 H96A 110.3 . .
C95 C96 H96B 110.3 . .
H96A C96 H96B 108.6 . .
O24 C97 H97A 110.3 . .
O24 C97 H97B 110.3 . .
O24 C97 C98 106.9(3) . .
H97A C97 H97B 108.6 . .
C98 C97 H97A 110.3 . .
C98 C97 H97B 110.3 . .
O25 C98 C97 111.9(3) . .
O25 C98 H98A 109.2 . .
O25 C98 H98B 109.2 . .
C97 C98 H98A 109.2 . .
C97 C98 H98B 109.2 . .
H98A C98 H98B 107.9 . .
O25 C99 H99A 109.5 . .
O25 C99 H99B 109.5 . .
O25 C99 H99C 109.5 . .
H99A C99 H99B 109.5 . .
H99A C99 H99C 109.5 . .
H99B C99 H99C 109.5 . .
O30 C100 H10A 109.5 . .
O30 C100 H10B 109.5 . .
O30 C100 H10C 109.5 . .
H10A C100 H10B 109.5 . .
H10A C100 H10C 109.5 . .
H10B C100 H10C 109.5 . .
O30 C101 H10D 109.6 . .
O30 C101 H10E 109.6 . .
O30 C101 C102 110.2(3) . .
H10D C101 H10E 108.1 . .
C102 C101 H10D 109.6 . .
C102 C101 H10E 109.6 . .
O29 C102 C101 108.3(3) . .
O29 C102 H10F 110.0 . .
O29 C102 H10G 110.0 . .
C101 C102 H10F 110.0 . .
C101 C102 H10G 110.0 . .
H10F C102 H10G 108.4 . .
O29 C103 H10H 110.2 . .
O29 C103 H10I 110.2 . .
O29 C103 C104 107.7(3) . .
H10H C103 H10I 108.5 . .
C104 C103 H10H 110.2 . .
C104 C103 H10I 110.2 . .
O28 C104 C103 107.6(3) . .
O28 C104 H10J 110.2 . .
O28 C104 H10K 110.2 . .
C103 C104 H10J 110.2 . .
C103 C104 H10K 110.2 . .
H10J C104 H10K 108.5 . .
O28 C105 H10L 110.2 . .
O28 C105 H10M 110.2 . .
O28 C105 C106 107.6(3) . .
H10L C105 H10M 108.5 . .
C106 C105 H10L 110.2 . .
C106 C105 H10M 110.2 . .
O27 C106 C105 108.2(3) . .
O27 C106 H10N 110.1 . .
O27 C106 H10O 110.1 . .
C105 C106 H10N 110.1 . .
C105 C106 H10O 110.1 . .
H10N C106 H10O 108.4 . .
O27 C107 H10P 110.0 . .
O27 C107 H10Q 110.0 . .
O27 C107 C108 108.3(3) . .
H10P C107 H10Q 108.4 . .
C108 C107 H10P 110.0 . .
C108 C107 H10Q 110.0 . .
O26 C108 C107 110.0(3) . .
O26 C108 H10R 109.7 . .
O26 C108 H10S 109.7 . .
C107 C108 H10R 109.7 . .
C107 C108 H10S 109.7 . .
H10R C108 H10S 108.2 . .
O26 C109 H10T 109.5 . .
O26 C109 H10U 109.5 . .
O26 C109 H10V 109.5 . .
H10T C109 H10U 109.5 . .
H10T C109 H10V 109.5 . .
H10U C109 H10V 109.5 . .
O12 Na3 O11 68.69(8) . .
O12 Na3 O13 67.23(8) . .
O12 Na3 O15 162.01(9) . .
O12 Na3 N16 91.59(9) . 1_455
O13 Na3 O11 134.22(9) . .
O14 Na3 O11 159.26(10) . .
O14 Na3 O12 130.21(9) . .
O14 Na3 O13 66.45(8) . .
O14 Na3 O15 67.78(9) . .
O14 Na3 N16 98.41(11) . 1_455
O15 Na3 O11 93.55(9) . .
O15 Na3 O13 129.17(9) . .
N11 Na3 O11 86.05(10) . .
N11 Na3 O12 87.79(12) . .
N11 Na3 O13 103.90(12) . .
N11 Na3 O14 86.36(11) . .
N11 Na3 O15 94.02(14) . .
N11 Na3 N16 174.20(12) . 1_455
N16 Na3 O11 88.35(9) 1_455 .
N16 Na3 O13 81.13(9) 1_455 .
N16 Na3 O15 84.81(11) 1_455 .
O16 Na4 N15 86.65(11) . .
O16A Na4 N15 93.4(3) . .
O17 Na4 O16 72.34(9) . .
O17 Na4 O16A 89.99(13) . .
O17 Na4 O18 66.78(8) . .
O17 Na4 O19 128.72(10) . .
O17 Na4 O20 159.43(10) . .
O17 Na4 N12 101.46(11) . .
O17 Na4 N15 81.28(9) . .
O18 Na4 O16 137.25(9) . .
O18 Na4 O16A 151.48(12) . .
O18 Na4 N15 98.82(10) . .
O19 Na4 O16 155.78(10) . .
O19 Na4 O16A 140.32(11) . .
O19 Na4 O18 66.74(8) . .
O19 Na4 O20 67.66(9) . .
O19 Na4 N12 98.61(10) . .
O19 Na4 N15 85.51(9) . .
O20 Na4 O16 89.30(10) . .
O20 Na4 O16A 72.66(11) . .
O20 Na4 O18 132.93(9) . .
O20 Na4 N12 86.22(11) . .
O20 Na4 N15 88.64(10) . .
N12 Na4 O16 86.68(11) . .
N12 Na4 O16A 78.7(3) . .
N12 Na4 O18 89.51(10) . .
N12 Na4 N15 171.63(12) . .
C78 O11 Na3 107.76(19) . .
C78 O11 C79 112.2(3) . .
C79 O11 Na3 118.2(2) . .
C76 O12 Na3 111.80(17) . .
C77 O12 Na3 114.03(19) . .
C77 O12 C76 113.7(3) . .
C74 O13 Na3 111.52(18) . .
C75 O13 Na3 114.29(19) . .
C75 O13 C74 112.9(3) . .
C72 O14 Na3 114.2(2) . .
C73 O14 Na3 117.0(2) . .
C73 O14 C72 110.7(3) . .
C70 O15 Na3 124.3(2) . .
C70 O15 C71 117.8(3) . .
C71 O15 Na3 111.8(2) . .
C80 O16 Na4 121.2(3) . .
C81 O16 Na4 106.1(2) . .
C81 O16 C80 113.0(4) . .
C80A O16A Na4 126.0(7) . .
C81A O16A Na4 113.1(6) . .
C81A O16A C80A 112.8(4) . .
C82 O17 Na4 108.7(2) . .
C83 O17 Na4 112.35(19) . .
C83 O17 C82 116.8(3) . .
C89A O17 Na4 132.1(7) . .
C89A O17 C83 108.4(8) . .
C84 O18 Na4 115.7(2) . .
C84 O18 C85 112.0(3) . .
C85 O18 Na4 113.8(2) . .
C86 O19 Na4 114.75(19) . .
C86 O19 C87 113.0(3) . .
C87 O19 Na4 112.5(2) . .
C82A O20 Na4 107.2(3) . .
C88 O20 Na4 112.3(2) . .
C88 O20 C82A 131.7(4) . .
C88 O20 C89 107.6(4) . .
C89 O20 Na4 114.3(2) . .
C13 N9 C15 101.9(3) . .
C13 N10 C14 102.3(3) . .
C17 N11 Na3 154.0(3) . .
C16 N12 Na4 139.0(3) . .
C19 N13 C20 102.3(2) . .
C19 N14 C21 101.7(3) . .
C22 N15 Na4 122.1(2) . .
C23 N16 Na3 148.5(3) . 1_655
N9 C13 N10 118.0(3) . .
N9 C13 C18 120.4(3) . .
N10 C13 C18 121.5(3) . .
N10 C14 C15 108.5(3) . .
N10 C14 C16 123.9(3) . .
C15 C14 C16 127.5(3) . .
N9 C15 C14 109.1(3) . .
N9 C15 C17 123.5(3) . .
C14 C15 C17 127.3(3) . .
N12 C16 C14 178.8(4) . .
N11 C17 C15 177.0(4) . .
F7 C18 F8 105.9(3) . .
F7 C18 F9 104.3(3) . .
F7 C18 C13 113.9(3) . .
F8 C18 F9 106.9(3) . .
F8 C18 C13 112.8(3) . .
F9 C18 C13 112.4(3) . .
N13 C19 C24 120.3(3) . .
N14 C19 N13 117.8(3) . .
N14 C19 C24 121.8(3) . .
N13 C20 C21 108.9(3) . .
N13 C20 C22 123.0(3) . .
C21 C20 C22 128.0(3) . .
N14 C21 C20 109.4(3) . .
N14 C21 C23 123.2(3) . .
C20 C21 C23 127.4(3) . .
N15 C22 C20 179.2(4) . .
N16 C23 C21 178.0(3) . .
F10 C24 C19 112.3(3) . .
F11 C24 F10 106.2(3) . .
F11 C24 F12 107.9(3) . .
F11 C24 C19 112.3(3) . .
F12 C24 F10 104.8(3) . .
F12 C24 C19 112.8(3) . .
O15 C70 H70A 109.5 . .
O15 C70 H70B 109.5 . .
O15 C70 H70C 109.5 . .
H70A C70 H70B 109.5 . .
H70A C70 H70C 109.5 . .
H70B C70 H70C 109.5 . .
O15 C71 H71A 108.4 . .
O15 C71 H71B 108.4 . .
O15 C71 C72 115.4(3) . .
H71A C71 H71B 107.5 . .
C72 C71 H71A 108.4 . .
C72 C71 H71B 108.4 . .
O14 C72 H72A 109.3 . .
O14 C72 H72B 109.3 . .
C71 C72 O14 111.6(4) . .
C71 C72 H72A 109.3 . .
C71 C72 H72B 109.3 . .
H72A C72 H72B 108.0 . .
O14 C73 H73A 110.1 . .
O14 C73 H73B 110.1 . .
O14 C73 C74 108.1(3) . .
H73A C73 H73B 108.4 . .
C74 C73 H73A 110.1 . .
C74 C73 H73B 110.1 . .
O13 C74 C73 108.1(3) . .
O13 C74 H74A 110.1 . .
O13 C74 H74B 110.1 . .
C73 C74 H74A 110.1 . .
C73 C74 H74B 110.1 . .
H74A C74 H74B 108.4 . .
O13 C75 H75A 110.1 . .
O13 C75 H75B 110.1 . .
O13 C75 C76 107.8(3) . .
H75A C75 H75B 108.5 . .
C76 C75 H75A 110.1 . .
C76 C75 H75B 110.1 . .
O12 C76 C75 108.0(3) . .
O12 C76 H76A 110.1 . .
O12 C76 H76B 110.1 . .
C75 C76 H76A 110.1 . .
C75 C76 H76B 110.1 . .
H76A C76 H76B 108.4 . .
O12 C77 H77A 110.4 . .
O12 C77 H77B 110.4 . .
O12 C77 C78 106.8(3) . .
H77A C77 H77B 108.6 . .
C78 C77 H77A 110.4 . .
C78 C77 H77B 110.4 . .
O11 C78 C77 112.0(3) . .
O11 C78 H78A 109.2 . .
O11 C78 H78B 109.2 . .
C77 C78 H78A 109.2 . .
C77 C78 H78B 109.2 . .
H78A C78 H78B 107.9 . .
O11 C79 H79A 109.5 . .
O11 C79 H79B 109.5 . .
O11 C79 H79C 109.5 . .
H79A C79 H79B 109.5 . .
H79A C79 H79C 109.5 . .
H79B C79 H79C 109.5 . .
O16 C80 H80A 109.5 . .
O16 C80 H80B 109.5 . .
O16 C80 H80C 109.5 . .
H80A C80 H80B 109.5 . .
H80A C80 H80C 109.5 . .
H80B C80 H80C 109.5 . .
O16A C80A H80D 109.5 . .
O16A C80A H80E 109.5 . .
O16A C80A H80F 109.5 . .
H80D C80A H80E 109.5 . .
H80D C80A H80F 109.5 . .
H80E C80A H80F 109.5 . .
O16 C81 H81A 109.1 . .
O16 C81 H81B 109.1 . .
O16 C81 C82 112.6(3) . .
H81A C81 H81B 107.8 . .
C82 C81 H81A 109.1 . .
C82 C81 H81B 109.1 . .
O16A C81A H81C 109.4 . .
O16A C81A H81D 109.4 . .
O16A C81A C82A 111.3(4) . .
H81C C81A H81D 108.0 . .
C82A C81A H81C 109.4 . .
C82A C81A H81D 109.4 . .
O17 C82 C81 110.3(3) . .
O17 C82 H82A 109.6 . .
O17 C82 H82B 109.6 . .
C81 C82 H82A 109.6 . .
C81 C82 H82B 109.6 . .
H82A C82 H82B 108.1 . .
O20 C82A C81A 121.8(8) . .
O20 C82A H82C 106.9 . .
O20 C82A H82D 106.9 . .
C81A C82A H82C 106.9 . .
C81A C82A H82D 106.9 . .
H82C C82A H82D 106.7 . .
O17 C83 H83A 110.1 . .
O17 C83 H83B 110.1 . .
O17 C83 C84 108.0(3) . .
H83A C83 H83B 108.4 . .
C84 C83 H83A 110.1 . .
C84 C83 H83B 110.1 . .
O18 C84 C83 107.6(3) . .
O18 C84 H84A 110.2 . .
O18 C84 H84B 110.2 . .
C83 C84 H84A 110.2 . .
C83 C84 H84B 110.2 . .
H84A C84 H84B 108.5 . .
O18 C85 H85A 110.3 . .
O18 C85 H85B 110.3 . .
O18 C85 C86 107.1(3) . .
H85A C85 H85B 108.5 . .
C86 C85 H85A 110.3 . .
C86 C85 H85B 110.3 . .
O19 C86 C85 106.6(3) . .
O19 C86 H86A 110.4 . .
O19 C86 H86B 110.4 . .
C85 C86 H86A 110.4 . .
C85 C86 H86B 110.4 . .
H86A C86 H86B 108.6 . .
O19 C87 H87A 110.4 . .
O19 C87 H87B 110.4 . .
O19 C87 C88 106.8(3) . .
H87A C87 H87B 108.6 . .
C88 C87 H87A 110.4 . .
C88 C87 H87B 110.4 . .
O20 C88 C87 108.7(3) . .
O20 C88 H88A 109.9 . .
O20 C88 H88B 109.9 . .
C87 C88 H88A 109.9 . .
C87 C88 H88B 109.9 . .
H88A C88 H88B 108.3 . .
O20 C89 H89A 109.5 . .
O20 C89 H89B 109.5 . .
O20 C89 H89C 109.5 . .
H89A C89 H89B 109.5 . .
H89A C89 H89C 109.5 . .
H89B C89 H89C 109.5 . .
O17 C89A H89D 109.5 . .
O17 C89A H89E 109.5 . .
O17 C89A H89F 109.5 . .
H89D C89A H89E 109.5 . .
H89D C89A H89F 109.5 . .
H89E C89A H89F 109.5 . .
O31 Na7 O32 68.58(16) . .
O31 Na7 O33 136.7(2) . .
O31 Na7 O34 157.33(19) . .
O31 Na7 O35 88.03(16) . .
O31 Na7 N27 89.12(14) . .
O31 Na7 N32 92.64(14) . 1_455
O31A Na7 O32A 75.4(5) . .
O31A Na7 O33A 160.7(4) . .
O31A Na7 O34A 128.3(4) . .
O31A Na7 O35A 60.7(4) . .
O31A Na7 N27 90.7(3) . .
O31A Na7 N32 88.9(3) . 1_455
O32 Na7 O33 69.18(18) . .
O32 Na7 O34 132.71(17) . .
O32 Na7 O35 156.33(14) . .
O32 Na7 N27 90.72(13) . .
O32 Na7 N32 87.50(13) . 1_455
O32A Na7 O33A 85.3(4) . .
O33 Na7 O34 65.9(2) . .
O33 Na7 O35 134.49(19) . .
O33 Na7 N27 82.33(18) . .
O33 Na7 N32 94.61(18) . 1_455
O34 Na7 O35 70.03(16) . .
O34A Na7 O32A 155.8(5) . .
O34A Na7 O33A 70.9(3) . .
O34A Na7 O35A 70.6(4) . .
O34A Na7 N27 97.7(2) . .
O34A Na7 N32 85.0(2) . 1_455
O35A Na7 O32A 133.4(5) . .
O35A Na7 O33A 137.7(4) . .
O35A Na7 N27 80.5(3) . .
O35A Na7 N32 102.0(3) . 1_455
N27 Na7 O32A 85.5(4) . .
N27 Na7 O33A 88.0(2) . .
N27 Na7 O34 97.24(17) . .
N27 Na7 O35 92.52(14) . .
N27 Na7 N32 176.86(12) . 1_455
N32 Na7 O32A 91.3(4) 1_455 .
N32 Na7 O33A 91.4(2) 1_455 .
N32 Na7 O34 82.11(17) 1_455 .
N32 Na7 O35 90.14(14) 1_455 .
O36 Na8 O38 134.75(9) . .
O36 Na8 N28 86.55(9) . .
O37 Na8 O36 69.96(8) . .
O37 Na8 O38 67.24(8) . .
O37 Na8 N28 83.61(9) . .
O37 Na8 N31 97.66(10) . .
O38 Na8 N28 102.46(10) . .
O39 Na8 O36 159.30(10) . .
O39 Na8 O37 129.44(9) . .
O39 Na8 O38 65.94(9) . .
O39 Na8 N28 88.68(9) . .
O39 Na8 N31 96.99(10) . .
O40 Na8 O36 91.28(9) . .
O40 Na8 O37 160.07(10) . .
O40 Na8 O38 132.57(9) . .
O40 Na8 O39 68.48(9) . .
O40 Na8 N28 88.75(10) . .
O40 Na8 N31 87.26(10) . .
N31 Na8 O36 85.86(10) . .
N31 Na8 O38 85.87(10) . .
N31 Na8 N28 171.34(11) . .
C120 O31 Na7 124.8(5) . .
C120 O31 C121 112.7(5) . .
C121 O31 Na7 115.3(4) . .
C136 O31A Na7 125.1(11) . .
C136 O31A C137 100.0(14) . .
C137 O31A Na7 120.3(11) . .
C122 O32 Na7 108.5(3) . .
C122 O32 C123 112.0(5) . .
C123 O32 Na7 113.1(3) . .
C125 O32A Na7 102.9(9) . .
C138 O32A Na7 112.5(12) . .
C138 O32A C125 113.3(15) . .
C124 O33 Na7 111.5(4) . .
C125 O33 Na7 113.8(4) . .
C125 O33 C124 111.9(6) . .
C130 O33A Na7 122.4(8) . .
C130 O33A C131 119.9(10) . .
C131 O33A Na7 101.5(7) . .
C126 O34 Na7 106.9(5) . .
C126 O34 C127 120.5(7) . .
C127 O34 Na7 110.5(4) . .
C132 O34A Na7 111.9(10) . .
C133 O34A Na7 112.4(8) . .
C133 O34A C132 113.4(11) . .
C128 O35 Na7 109.3(3) . .
C129 O35 Na7 113.8(4) . .
C129 O35 C128 112.5(5) . .
C134 O35A Na7 111.7(9) . .
C135 O35A Na7 119.1(13) . .
C135 O35A C134 116.3(15) . .
C118 O36 Na8 108.97(18) . .
C119 O36 Na8 117.8(2) . .
C119 O36 C118 111.1(3) . .
C116 O37 Na8 112.49(19) . .
C117 O37 Na8 110.8(2) . .
C117 O37 C116 112.8(3) . .
C114 O38 Na8 114.3(2) . .
C115 O38 Na8 113.4(2) . .
C115 O38 C114 111.5(3) . .
C112 O39 Na8 113.0(2) . .
C112 O39 C113 111.6(3) . .
C113 O39 Na8 114.9(2) . .
C110 O40 Na8 116.5(2) . .
C111 O40 Na8 112.5(2) . .
C111 O40 C110 111.2(3) . .
C37 N25 C39 101.7(2) . .
C37 N26 C38 101.4(2) . .
C41 N27 Na7 136.7(3) . .
C40 N28 Na8 134.2(3) . .
C43 N29 C44 101.5(3) . .
C43 N30 C45 101.5(3) . .
C46 N31 Na8 147.9(3) . .
C47 N32 Na7 126.6(3) . 1_655
N25 C37 N26 117.9(3) . .
N25 C37 C42 120.7(3) . .
N26 C37 C42 121.3(3) . .
N26 C38 C39 109.2(3) . .
N26 C38 C40 122.8(3) . .
C39 C38 C40 128.0(3) . .
N25 C39 C38 109.8(3) . .
N25 C39 C41 122.5(3) . .
C38 C39 C41 127.7(3) . .
N28 C40 C38 177.4(3) . .
N27 C41 C39 179.1(3) . .
F19 C42 F20 104.1(3) . .
F19 C42 C37 113.0(3) . .
F20 C42 C37 112.7(3) . .
F21 C42 F19 106.5(3) . .
F21 C42 F20 106.2(3) . .
F21 C42 C37 113.6(3) . .
N29 C43 C48 120.8(4) . .
N30 C43 N29 118.4(3) . .
N30 C43 C48 120.8(3) . .
N29 C44 C45 108.9(3) . .
N29 C44 C46 124.6(3) . .
C45 C44 C46 126.5(3) . .
N30 C45 C44 109.7(3) . .
N30 C45 C47 122.7(3) . .
C44 C45 C47 127.6(3) . .
N31 C46 C44 176.5(4) . .
N32 C47 C45 178.6(3) . .
F22 C48 F23 110.4(4) . .
F22 C48 F24 104.7(4) . .
F22 C48 C43 115.0(3) . .
F23 C48 F24 102.1(4) . .
F23 C48 C43 112.2(3) . .
F24 C48 C43 111.5(4) . .
O40 C110 H11A 109.5 . .
O40 C110 H11B 109.5 . .
O40 C110 H11C 109.5 . .
H11A C110 H11B 109.5 . .
H11A C110 H11C 109.5 . .
H11B C110 H11C 109.5 . .
O40 C111 H11D 110.0 . .
O40 C111 H11E 110.0 . .
O40 C111 C112 108.5(3) . .
H11D C111 H11E 108.4 . .
C112 C111 H11D 110.0 . .
C112 C111 H11E 110.0 . .
O39 C112 C111 107.4(3) . .
O39 C112 H11F 110.2 . .
O39 C112 H11G 110.2 . .
C111 C112 H11F 110.2 . .
C111 C112 H11G 110.2 . .
H11F C112 H11G 108.5 . .
O39 C113 H11H 110.3 . .
O39 C113 H11I 110.3 . .
O39 C113 C114 107.0(3) . .
H11H C113 H11I 108.6 . .
C114 C113 H11H 110.3 . .
C114 C113 H11I 110.3 . .
O38 C114 C113 107.0(3) . .
O38 C114 H11J 110.3 . .
O38 C114 H11K 110.3 . .
C113 C114 H11J 110.3 . .
C113 C114 H11K 110.3 . .
H11J C114 H11K 108.6 . .
O38 C115 H11L 110.4 . .
O38 C115 H11M 110.4 . .
O38 C115 C116 106.7(3) . .
H11L C115 H11M 108.6 . .
C116 C115 H11L 110.4 . .
C116 C115 H11M 110.4 . .
O37 C116 C115 108.3(3) . .
O37 C116 H11N 110.0 . .
O37 C116 H11O 110.0 . .
C115 C116 H11N 110.0 . .
C115 C116 H11O 110.0 . .
H11N C116 H11O 108.4 . .
O37 C117 H11P 110.1 . .
O37 C117 H11Q 110.1 . .
O37 C117 C118 108.1(3) . .
H11P C117 H11Q 108.4 . .
C118 C117 H11P 110.1 . .
C118 C117 H11Q 110.1 . .
O36 C118 C117 110.9(3) . .
O36 C118 H11R 109.5 . .
O36 C118 H11S 109.5 . .
C117 C118 H11R 109.5 . .
C117 C118 H11S 109.5 . .
H11R C118 H11S 108.0 . .
O36 C119 H11T 109.5 . .
O36 C119 H11U 109.5 . .
O36 C119 H11V 109.5 . .
H11T C119 H11U 109.5 . .
H11T C119 H11V 109.5 . .
H11U C119 H11V 109.5 . .
O31 C120 H12A 109.5 . .
O31 C120 H12B 109.5 . .
O31 C120 H12C 109.5 . .
H12A C120 H12B 109.5 . .
H12A C120 H12C 109.5 . .
H12B C120 H12C 109.5 . .
O31 C121 H12D 110.4 . .
O31 C121 H12E 110.4 . .
H12D C121 H12E 108.6 . .
C122 C121 O31 106.8(5) . .
C122 C121 H12D 110.4 . .
C122 C121 H12E 110.4 . .
O32 C122 C121 108.0(7) . .
O32 C122 H12F 110.1 . .
O32 C122 H12G 110.1 . .
C121 C122 H12F 110.1 . .
C121 C122 H12G 110.1 . .
H12F C122 H12G 108.4 . .
O32 C123 H12H 110.3 . .
O32 C123 H12I 110.3 . .
O32 C123 C124 107.0(5) . .
H12H C123 H12I 108.6 . .
C124 C123 H12H 110.3 . .
C124 C123 H12I 110.3 . .
O33 C124 C123 107.3(6) . .
O33 C124 H12J 110.3 . .
O33 C124 H12K 110.3 . .
C123 C124 H12J 110.3 . .
C123 C124 H12K 110.3 . .
H12J C124 H12K 108.5 . .
O32A C125 H12N 107.4 . .
O32A C125 H12O 107.4 . .
O32A C125 C137 119.9(10) . .
O33 C125 H12L 111.2 . .
O33 C125 H12M 111.2 . .
O33 C125 C126 103.0(6) . .
H12L C125 H12M 109.1 . .
H12N C125 H12O 106.9 . .
C126 C125 H12L 111.2 . .
C126 C125 H12M 111.2 . .
C137 C125 H12N 107.4 . .
C137 C125 H12O 107.4 . .
O34 C126 H12P 110.4 . .
O34 C126 H12Q 110.4 . .
C125 C126 O34 106.7(8) . .
C125 C126 H12P 110.4 . .
C125 C126 H12Q 110.4 . .
H12P C126 H12Q 108.6 . .
O34 C127 H12R 109.8 . .
O34 C127 H12S 109.8 . .
O34 C127 C128 109.3(5) . .
H12R C127 H12S 108.3 . .
C128 C127 H12R 109.8 . .
C128 C127 H12S 109.8 . .
O35 C128 C127 112.2(5) . .
O35 C128 H12T 109.2 . .
O35 C128 H12U 109.2 . .
C127 C128 H12T 109.2 . .
C127 C128 H12U 109.2 . .
H12T C128 H12U 107.9 . .
O35 C129 H12V 109.5 . .
O35 C129 H12W 109.5 . .
O35 C129 H12X 109.5 . .
H12V C129 H12W 109.5 . .
H12V C129 H12X 109.5 . .
H12W C129 H12X 109.5 . .
O33A C130 H13A 109.5 . .
O33A C130 H13B 109.5 . .
O33A C130 H13C 109.5 . .
H13A C130 H13B 109.5 . .
H13A C130 H13C 109.5 . .
H13B C130 H13C 109.5 . .
O33A C131 H13D 110.5 . .
O33A C131 H13E 110.5 . .
H13D C131 H13E 108.7 . .
C132 C131 O33A 106.0(12) . .
C132 C131 H13D 110.5 . .
C132 C131 H13E 110.5 . .
O34A C132 C131 108.8(13) . .
O34A C132 H13F 109.9 . .
O34A C132 H13G 109.9 . .
C131 C132 H13F 109.9 . .
C131 C132 H13G 109.9 . .
H13F C132 H13G 108.3 . .
O34A C133 H13H 109.6 . .
O34A C133 H13I 109.6 . .
O34A C133 C134 110.1(11) . .
H13H C133 H13I 108.1 . .
C134 C133 H13H 109.6 . .
C134 C133 H13I 109.6 . .
O35A C134 C133 108.5(12) . .
O35A C134 H13J 110.0 . .
O35A C134 H13K 110.0 . .
C133 C134 H13J 110.0 . .
C133 C134 H13K 110.0 . .
H13J C134 H13K 108.4 . .
O35A C135 H13L 109.6 . .
O35A C135 H13M 109.6 . .
O35A C135 C136 110.3(19) . .
H13L C135 H13M 108.1 . .
C136 C135 H13L 109.6 . .
C136 C135 H13M 109.6 . .
O31A C136 C135 97.8(16) . .
O31A C136 H13N 112.2 . .
O31A C136 H13O 112.2 . .
C135 C136 H13N 112.2 . .
C135 C136 H13O 112.2 . .
H13N C136 H13O 109.8 . .
O31A C137 C125 104.7(12) . .
O31A C137 H13P 110.8 . .
O31A C137 H13Q 110.8 . .
C125 C137 H13P 110.8 . .
C125 C137 H13Q 110.8 . .
H13P C137 H13Q 108.9 . .
O32A C138 H13R 109.5 . .
O32A C138 H13S 109.5 . .
O32A C138 H13T 109.5 . .
H13R C138 H13S 109.5 . .
H13R C138 H13T 109.5 . .
H13S C138 H13T 109.5 . .

loop_
_geom_bond_atom_site_label_1
_geom_bond_atom_site_label_2
_geom_bond_distance
_geom_bond_site_symmetry_2
Na1 O1 2.462(2) .
Na1 O2 2.525(3) .
Na1 O3 2.532(3) .
Na1 O4 2.481(3) .
Na1 O5 2.523(3) .
Na1 N4 2.459(3) .
Na1 N8 2.459(3) 1_455
Na2 O6 2.523(2) .
Na2 O6A 2.487(5) .
Na2 O7 2.419(2) .
Na2 O7A 2.397(4) .
Na2 O8 2.501(3) .
Na2 O9 2.471(2) .
Na2 O10 2.534(2) .
Na2 N3 2.488(3) .
Na2 N7 2.477(3) .
F1 C6 1.288(5) .
F1A C6 1.445(7) .
F2 C6 1.330(5) .
F2A C6 1.258(9) .
F3 C6 1.394(5) .
F3A C6 1.255(8) .
F4 C12 1.325(4) .
F5 C12 1.343(4) .
F6 C12 1.338(4) .
O1 C57 1.421(4) .
O1 C58 1.414(4) .
O2 C55 1.431(4) .
O2 C56 1.419(4) .
O3 C53 1.430(4) .
O3 C54 1.422(4) .
O4 C51 1.409(5) .
O4 C52 1.428(4) .
O5 C49 1.399(4) .
O5 C50 1.427(4) .
O6 C59 1.415(5) .
O6 C60A 1.42000(11) .
O6 C61 1.429(4) .
O6A C63A 1.4237(14) .
O6A C64A 1.4237(14) .
O7 C62 1.434(4) .
O7 C63 1.430(4) .
O7A C61A 1.4237(14) .
O7A C62A 1.4237(14) .
O8 C59A 1.395(14) .
O8 C64 1.413(5) .
O8 C65 1.403(7) .
O9 C66 1.4237(14) .
O9 C67 1.4237(14) .
O10 C68 1.4237(14) .
O10 C69 1.4237(14) .
N1 C1 1.352(4) .
N1 C2 1.361(4) .
N2 C1 1.352(4) .
N2 C3 1.366(4) .
N3 C5 1.135(4) .
N4 C4 1.151(4) .
N5 C7 1.339(4) .
N5 C8 1.353(4) .
N6 C7 1.339(4) .
N6 C9 1.358(4) .
N7 C10 1.140(4) .
N8 Na1 2.459(3) 1_655
N8 C11 1.140(4) .
C1 C6 1.484(5) .
C2 C3 1.397(4) .
C2 C5 1.439(4) .
C3 C4 1.424(4) .
C7 C12 1.496(5) .
C8 C9 1.407(4) .
C8 C10 1.420(4) .
C9 C11 1.422(4) .
C49 H49A 0.9800 .
C49 H49B 0.9800 .
C49 H49C 0.9800 .
C50 H50A 0.9900 .
C50 H50B 0.9900 .
C50 C51 1.473(6) .
C51 H51A 0.9900 .
C51 H51B 0.9900 .
C52 H52A 0.9900 .
C52 H52B 0.9900 .
C52 C53 1.487(6) .
C53 H53A 0.9900 .
C53 H53B 0.9900 .
C54 H54A 0.9900 .
C54 H54B 0.9900 .
C54 C55 1.490(5) .
C55 H55A 0.9900 .
C55 H55B 0.9900 .
C56 H56A 0.9900 .
C56 H56B 0.9900 .
C56 C57 1.502(5) .
C57 H57A 0.9900 .
C57 H57B 0.9900 .
C58 H58A 0.9800 .
C58 H58B 0.9800 .
C58 H58C 0.9800 .
C59 H59A 0.9800 .
C59 H59B 0.9800 .
C59 H59C 0.9800 .
C59A H59D 0.9800 .
C59A H59E 0.9800 .
C59A H59F 0.9800 .
C60A H60A 0.9900 .
C60A H60B 0.9900 .
C60A C61A 1.494(8) .
C61 H61A 0.9900 .
C61 H61B 0.9900 .
C61 C62 1.469(5) .
C61A H61C 0.9900 .
C61A H61D 0.9900 .
C62 H62A 0.9900 .
C62 H62B 0.9900 .
C62A H62C 0.9900 .
C62A H62D 0.9900 .
C62A C63A 1.496(4) .
C63 H63A 0.9900 .
C63 H63B 0.9900 .
C63 C64 1.494(7) .
C63A H63C 0.9900 .
C63A H63D 0.9900 .
C64 H64A 0.9900 .
C64 H64B 0.9900 .
C64A H64C 0.9800 .
C64A H64D 0.9800 .
C64A H64E 0.9800 .
C65 H65A 0.9900 .
C65 H65B 0.9900 .
C65 C66 1.482(8) .
C66 H66A 0.9900 .
C66 H66B 0.9900 .
C67 H67A 0.9900 .
C67 H67B 0.9900 .
C67 C68 1.490(5) .
C68 H68A 0.9900 .
C68 H68B 0.9900 .
C69 H69A 0.9800 .
C69 H69B 0.9800 .
C69 H69C 0.9800 .
Na5 O21 2.384(2) .
Na5 O22 2.481(3) .
Na5 O23 2.464(2) .
Na5 O24 2.419(2) .
Na5 O25 2.518(3) .
Na5 N20 2.457(3) .
Na5 N23 2.453(3) .
Na6 O26 2.507(2) .
Na6 O27 2.446(2) .
Na6 O28 2.492(2) .
Na6 O29 2.431(2) .
Na6 O30 2.425(3) .
Na6 N19 2.511(3) 1_655
Na6 N24 2.479(3) .
F13 C30 1.333(4) .
F15 C30 1.319(4) .
F16 C36 1.319(4) .
F16A C36A 1.272(8) .
F17 C36 1.334(5) .
F17A C36A 1.254(8) .
F18 C36 1.328(5) .
F18A C36A 1.264(8) .
F60 C30 1.326(4) .
O21 C90 1.424(4) .
O21 C91 1.428(4) .
O22 C92 1.434(4) .
O22 C93 1.417(4) .
O23 C94 1.432(4) .
O23 C95 1.434(4) .
O24 C96 1.413(4) .
O24 C97 1.410(4) .
O25 C98 1.427(4) .
O25 C99 1.411(4) .
O26 C108 1.418(4) .
O26 C109 1.421(4) .
O27 C106 1.440(4) .
O27 C107 1.426(4) .
O28 C104 1.428(4) .
O28 C105 1.413(4) .
O29 C102 1.409(5) .
O29 C103 1.427(5) .
O30 C100 1.413(5) .
O30 C101 1.441(5) .
N17 C25 1.336(4) .
N17 C27 1.369(4) .
N18 C25 1.334(4) .
N18 C26 1.364(4) .
N19 Na6 2.511(3) 1_455
N19 C29 1.153(4) .
N20 C28 1.146(4) .
N21 C31 1.336(4) .
N21 C32 1.360(4) .
N22 C31 1.350(5) .
N22 C33 1.362(4) .
N23 C34 1.153(4) .
N24 C35 1.143(4) .
C25 C30 1.489(4) .
C26 C27 1.394(4) .
C26 C28 1.426(4) .
C27 C29 1.416(4) .
C31 C36 1.485(4) .
C31 C36A 1.485(4) .
C32 C33 1.386(4) .
C32 C34 1.419(5) .
C33 C35 1.437(4) .
C90 H90A 0.9800 .
C90 H90B 0.9800 .
C90 H90C 0.9800 .
C91 H91A 0.9900 .
C91 H91B 0.9900 .
C91 C92 1.499(5) .
C92 H92A 0.9900 .
C92 H92B 0.9900 .
C93 H93A 0.9900 .
C93 H93B 0.9900 .
C93 C94 1.507(5) .
C94 H94A 0.9900 .
C94 H94B 0.9900 .
C95 H95A 0.9900 .
C95 H95B 0.9900 .
C95 C96 1.495(5) .
C96 H96A 0.9900 .
C96 H96B 0.9900 .
C97 H97A 0.9900 .
C97 H97B 0.9900 .
C97 C98 1.495(5) .
C98 H98A 0.9900 .
C98 H98B 0.9900 .
C99 H99A 0.9800 .
C99 H99B 0.9800 .
C99 H99C 0.9800 .
C100 H10A 0.9800 .
C100 H10B 0.9800 .
C100 H10C 0.9800 .
C101 H10D 0.9900 .
C101 H10E 0.9900 .
C101 C102 1.470(7) .
C102 H10F 0.9900 .
C102 H10G 0.9900 .
C103 H10H 0.9900 .
C103 H10I 0.9900 .
C103 C104 1.474(6) .
C104 H10J 0.9900 .
C104 H10K 0.9900 .
C105 H10L 0.9900 .
C105 H10M 0.9900 .
C105 C106 1.475(5) .
C106 H10N 0.9900 .
C106 H10O 0.9900 .
C107 H10P 0.9900 .
C107 H10Q 0.9900 .
C107 C108 1.495(5) .
C108 H10R 0.9900 .
C108 H10S 0.9900 .
C109 H10T 0.9800 .
C109 H10U 0.9800 .
C109 H10V 0.9800 .
Na3 O11 2.541(3) .
Na3 O12 2.463(2) .
Na3 O13 2.492(2) .
Na3 O14 2.440(2) .
Na3 O15 2.491(3) .
Na3 N11 2.440(3) .
Na3 N16 2.489(3) 1_455
Na4 O16 2.487(3) .
Na4 O16A 2.495(7) .
Na4 O17 2.447(2) .
Na4 O18 2.481(2) .
Na4 O19 2.455(2) .
Na4 O20 2.460(3) .
Na4 N12 2.468(3) .
Na4 N15 2.519(3) .
F7 C18 1.325(4) .
F8 C18 1.347(4) .
F9 C18 1.350(4) .
F10 C24 1.344(4) .
F11 C24 1.324(4) .
F12 C24 1.329(4) .
O11 C78 1.408(5) .
O11 C79 1.418(4) .
O12 C76 1.435(4) .
O12 C77 1.425(4) .
O13 C74 1.437(4) .
O13 C75 1.417(4) .
O14 C72 1.421(4) .
O14 C73 1.390(5) .
O15 C70 1.362(4) .
O15 C71 1.385(4) .
O16 C80 1.432(4) .
O16 C81 1.429(4) .
O16A C80A 1.432(4) .
O16A C81A 1.429(4) .
O17 C82 1.458(5) .
O17 C83 1.436(5) .
O17 C89A 1.388(12) .
O18 C84 1.406(4) .
O18 C85 1.425(4) .
O19 C86 1.408(4) .
O19 C87 1.429(5) .
O20 C82A 1.454(11) .
O20 C88 1.409(5) .
O20 C89 1.439(5) .
N9 C13 1.330(4) .
N9 C15 1.361(4) .
N10 C13 1.332(4) .
N10 C14 1.359(4) .
N11 C17 1.143(5) .
N12 C16 1.141(5) .
N13 C19 1.342(4) .
N13 C20 1.357(4) .
N14 C19 1.340(4) .
N14 C21 1.363(4) .
N15 C22 1.147(4) .
N16 Na3 2.489(3) 1_655
N16 C23 1.149(4) .
C13 C18 1.481(5) .
C14 C15 1.404(4) .
C14 C16 1.425(5) .
C15 C17 1.426(5) .
C19 C24 1.486(5) .
C20 C21 1.403(4) .
C20 C22 1.424(4) .
C21 C23 1.420(5) .
C70 H70A 0.9800 .
C70 H70B 0.9800 .
C70 H70C 0.9800 .
C71 H71A 0.9900 .
C71 H71B 0.9900 .
C71 C72 1.393(6) .
C72 H72A 0.9900 .
C72 H72B 0.9900 .
C73 H73A 0.9900 .
C73 H73B 0.9900 .
C73 C74 1.468(5) .
C74 H74A 0.9900 .
C74 H74B 0.9900 .
C75 H75A 0.9900 .
C75 H75B 0.9900 .
C75 C76 1.485(5) .
C76 H76A 0.9900 .
C76 H76B 0.9900 .
C77 H77A 0.9900 .
C77 H77B 0.9900 .
C77 C78 1.504(6) .
C78 H78A 0.9900 .
C78 H78B 0.9900 .
C79 H79A 0.9800 .
C79 H79B 0.9800 .
C79 H79C 0.9800 .
C80 H80A 0.9800 .
C80 H80B 0.9800 .
C80 H80C 0.9800 .
C80A H80D 0.9800 .
C80A H80E 0.9800 .
C80A H80F 0.9800 .
C81 H81A 0.9900 .
C81 H81B 0.9900 .
C81 C82 1.473(5) .
C81A H81C 0.9900 .
C81A H81D 0.9900 .
C81A C82A 1.473(5) .
C82 H82A 0.9900 .
C82 H82B 0.9900 .
C82A H82C 0.9900 .
C82A H82D 0.9900 .
C83 H83A 0.9900 .
C83 H83B 0.9900 .
C83 C84 1.482(6) .
C84 H84A 0.9900 .
C84 H84B 0.9900 .
C85 H85A 0.9900 .
C85 H85B 0.9900 .
C85 C86 1.511(6) .
C86 H86A 0.9900 .
C86 H86B 0.9900 .
C87 H87A 0.9900 .
C87 H87B 0.9900 .
C87 C88 1.469(6) .
C88 H88A 0.9900 .
C88 H88B 0.9900 .
C89 H89A 0.9800 .
C89 H89B 0.9800 .
C89 H89C 0.9800 .
C89A H89D 0.9800 .
C89A H89E 0.9800 .
C89A H89F 0.9800 .
Na7 O31 2.388(4) .
Na7 O31A 2.339(14) .
Na7 O32 2.419(4) .
Na7 O32A 2.53(2) .
Na7 O33 2.437(6) .
Na7 O33A 2.565(9) .
Na7 O34 2.513(5) .
Na7 O34A 2.383(9) .
Na7 O35 2.546(4) .
Na7 O35A 2.421(13) .
Na7 N27 2.447(3) .
Na7 N32 2.456(3) 1_455
Na8 O36 2.493(2) .
Na8 O37 2.465(2) .
Na8 O38 2.509(3) .
Na8 O39 2.456(3) .
Na8 O40 2.442(2) .
Na8 N28 2.515(3) .
Na8 N31 2.487(3) .
F19 C42 1.343(4) .
F20 C42 1.343(4) .
F21 C42 1.318(4) .
F22 C48 1.284(5) .
F23 C48 1.311(5) .
F24 C48 1.361(6) .
O31 C120 1.407(10) .
O31 C121 1.483(9) .
O31A C136 1.40(2) .
O31A C137 1.51(2) .
O32 C122 1.423(9) .
O32 C123 1.431(7) .
O32A C125 1.562(18) .
O32A C138 1.38(2) .
O33 C124 1.423(10) .
O33 C125 1.394(7) .
O33A C130 1.492(18) .
O33A C131 1.504(16) .
O34 C126 1.433(14) .
O34 C127 1.484(8) .
O34A C132 1.398(18) .
O34A C133 1.391(16) .
O35 C128 1.438(7) .
O35 C129 1.403(8) .
O35A C134 1.476(18) .
O35A C135 1.34(3) .
O36 C118 1.432(4) .
O36 C119 1.428(4) .
O37 C116 1.434(4) .
O37 C117 1.410(4) .
O38 C114 1.424(4) .
O38 C115 1.410(4) .
O39 C112 1.404(5) .
O39 C113 1.427(4) .
O40 C110 1.424(5) .
O40 C111 1.421(5) .
N25 C37 1.336(4) .
N25 C39 1.357(4) .
N26 C37 1.349(4) .
N26 C38 1.365(4) .
N27 C41 1.144(5) .
N28 C40 1.159(4) .
N29 C43 1.346(4) .
N29 C44 1.350(4) .
N30 C43 1.323(5) .
N30 C45 1.351(4) .
N31 C46 1.141(4) .
N32 Na7 2.456(3) 1_655
N32 C47 1.147(5) .
C37 C42 1.481(5) .
C38 C39 1.394(4) .
C38 C40 1.423(4) .
C39 C41 1.426(5) .
C43 C48 1.487(5) .
C44 C45 1.400(5) .
C44 C46 1.434(4) .
C45 C47 1.416(5) .
C110 H11A 0.9800 .
C110 H11B 0.9800 .
C110 H11C 0.9800 .
C111 H11D 0.9900 .
C111 H11E 0.9900 .
C111 C112 1.513(6) .
C112 H11F 0.9900 .
C112 H11G 0.9900 .
C113 H11H 0.9900 .
C113 H11I 0.9900 .
C113 C114 1.483(6) .
C114 H11J 0.9900 .
C114 H11K 0.9900 .
C115 H11L 0.9900 .
C115 H11M 0.9900 .
C115 C116 1.501(6) .
C116 H11N 0.9900 .
C116 H11O 0.9900 .
C117 H11P 0.9900 .
C117 H11Q 0.9900 .
C117 C118 1.506(6) .
C118 H11R 0.9900 .
C118 H11S 0.9900 .
C119 H11T 0.9800 .
C119 H11U 0.9800 .
C119 H11V 0.9800 .
C120 H12A 0.9800 .
C120 H12B 0.9800 .
C120 H12C 0.9800 .
C121 H12D 0.9900 .
C121 H12E 0.9900 .
C121 C122 1.451(9) .
C122 H12F 0.9900 .
C122 H12G 0.9900 .
C123 H12H 0.9900 .
C123 H12I 0.9900 .
C123 C124 1.517(10) .
C124 H12J 0.9900 .
C124 H12K 0.9900 .
C125 H12L 0.9900 .
C125 H12M 0.9900 .
C125 H12N 0.9900 .
C125 H12O 0.9900 .
C125 C126 1.414(14) .
C125 C137 1.590(18) .
C126 H12P 0.9900 .
C126 H12Q 0.9900 .
C127 H12R 0.9900 .
C127 H12S 0.9900 .
C127 C128 1.498(9) .
C128 H12T 0.9900 .
C128 H12U 0.9900 .
C129 H12V 0.9800 .
C129 H12W 0.9800 .
C129 H12X 0.9800 .
C130 H13A 0.9800 .
C130 H13B 0.9800 .
C130 H13C 0.9800 .
C131 H13D 0.9900 .
C131 H13E 0.9900 .
C131 C132 1.48(2) .
C132 H13F 0.9900 .
C132 H13G 0.9900 .
C133 H13H 0.9900 .
C133 H13I 0.9900 .
C133 C134 1.496(19) .
C134 H13J 0.9900 .
C134 H13K 0.9900 .
C135 H13L 0.9900 .
C135 H13M 0.9900 .
C135 C136 1.44(3) .
C136 H13N 0.9900 .
C136 H13O 0.9900 .
C137 H13P 0.9900 .
C137 H13Q 0.9900 .
C138 H13R 0.9800 .
C138 H13S 0.9800 .
C138 H13T 0.9800 .

loop_
_geom_torsion_atom_site_label_1
_geom_torsion_atom_site_label_2
_geom_torsion_atom_site_label_3
_geom_torsion_atom_site_label_4
_geom_torsion
Na1 O1 C57 C56 -25.2(4)
Na1 O2 C55 C54 48.5(3)
Na1 O2 C56 C57 -60.7(3)
Na1 O3 C53 C52 -52.5(3)
Na1 O3 C54 C55 47.4(3)
Na1 O4 C51 C50 48.4(4)
Na1 O4 C52 C53 -45.2(4)
Na1 O5 C50 C51 46.2(4)
Na2 O6 C60A C61A 67.1(4)
Na2 O6 C61 C62 -51.1(3)
Na2 O6A C63A C62A -47.4(3)
Na2 O7 C62 C61 -40.9(4)
Na2 O7 C63 C64 46.4(4)
Na2 O7A C61A C60A 47.7(4)
Na2 O7A C62A C63A -54.4(4)
Na2 O8 C64 C63 46.0(4)
Na2 O8 C65 C66 -45.9(9)
Na2 O9 C66 C65 -52.7(5)
Na2 O9 C67 C68 44.8(3)
Na2 O10 C68 C67 47.7(3)
O2 C56 C57 O1 58.0(4)
O3 C54 C55 O2 -63.3(3)
O4 C52 C53 O3 64.9(4)
O5 C50 C51 O4 -62.8(4)
O6 C60A C61A O7A -73.2(5)
O6 C61 C62 O7 61.3(4)
O7 C63 C64 O8 -59.9(4)
O7A C62A C63A O6A 71.7(4)
O8 C65 C66 O9 64.7(9)
O9 C67 C68 O10 -63.5(4)
N1 C1 C6 F1 -29.8(6)
N1 C1 C6 F1A -64.0(6)
N1 C1 C6 F2 -157.6(4)
N1 C1 C6 F2A 178.8(6)
N1 C1 C6 F3 87.5(4)
N1 C1 C6 F3A 47.9(8)
N1 C2 C3 N2 -0.6(4)
N1 C2 C3 C4 178.8(3)
N2 C1 C6 F1 154.5(5)
N2 C1 C6 F1A 120.3(5)
N2 C1 C6 F2 26.7(6)
N2 C1 C6 F2A 3.1(8)
N2 C1 C6 F3 -88.2(5)
N2 C1 C6 F3A -127.8(7)
N5 C7 C12 F4 48.0(4)
N5 C7 C12 F5 -73.1(4)
N5 C7 C12 F6 167.9(3)
N5 C8 C9 N6 0.2(3)
N5 C8 C9 C11 179.7(3)
N6 C7 C12 F4 -134.7(3)
N6 C7 C12 F5 104.1(4)
N6 C7 C12 F6 -14.9(4)
C1 N1 C2 C3 1.0(3)
C1 N1 C2 C5 178.0(3)
C1 N2 C3 C2 -0.1(4)
C1 N2 C3 C4 -179.5(3)
C2 N1 C1 N2 -1.2(4)
C2 N1 C1 C6 -177.0(3)
C3 N2 C1 N1 0.8(4)
C3 N2 C1 C6 176.7(3)
C5 C2 C3 N2 -177.5(3)
C5 C2 C3 C4 1.9(6)
C7 N5 C8 C9 -0.6(3)
C7 N5 C8 C10 -178.0(3)
C7 N6 C9 C8 0.3(3)
C7 N6 C9 C11 -179.2(3)
C8 N5 C7 N6 0.9(4)
C8 N5 C7 C12 178.2(3)
C9 N6 C7 N5 -0.7(4)
C9 N6 C7 C12 -178.1(3)
C10 C8 C9 N6 177.5(3)
C10 C8 C9 C11 -3.1(5)
C49 O5 C50 C51 -168.0(3)
C51 O4 C52 C53 -176.3(3)
C52 O4 C51 C50 179.7(3)
C53 O3 C54 C55 175.4(3)
C54 O3 C53 C52 177.9(3)
C55 O2 C56 C57 173.8(3)
C56 O2 C55 C54 170.6(3)
C58 O1 C57 C56 -177.3(3)
C59 O6 C61 C62 174.6(3)
C59A O8 C64 C63 -178.0(12)
C60A O6 C61 C62 -164.5(4)
C61 O6 C60A C61A 179.8(4)
C61A O7A C62A C63A 173.9(4)
C62 O7 C63 C64 -177.3(3)
C62A O7A C61A C60A 175.8(4)
C63 O7 C62 C61 -177.1(3)
C64 O8 C65 C66 -176.2(6)
C64A O6A C63A C62A 90.0(8)
C65 O8 C64 C63 176.6(6)
C66 O9 C67 C68 175.4(3)
C67 O9 C66 C65 176.4(4)
C69 O10 C68 C67 -82.6(4)
Na5 O21 C91 C92 -32.9(4)
Na5 O22 C92 C91 -57.5(3)
Na5 O22 C93 C94 45.3(3)
Na5 O23 C94 C93 50.8(3)
Na5 O23 C95 C96 -51.5(3)
Na5 O24 C96 C95 -46.1(3)
Na5 O24 C97 C98 45.6(4)
Na5 O25 C98 C97 43.2(3)
Na6 O26 C108 C107 -46.2(3)
Na6 O27 C106 C105 50.1(4)
Na6 O27 C107 C108 -49.0(3)
Na6 O28 C104 C103 -45.6(3)
Na6 O28 C105 C106 45.5(3)
Na6 O29 C102 C101 48.4(4)
Na6 O29 C103 C104 -47.0(3)
Na6 O30 C101 C102 42.3(4)
O21 C91 C92 O22 60.5(4)
O22 C93 C94 O23 -63.9(3)
O23 C95 C96 O24 66.0(4)
O24 C97 C98 O25 -59.6(4)
O27 C107 C108 O26 66.1(4)
O28 C105 C106 O27 -63.9(4)
O29 C103 C104 O28 60.2(4)
O30 C101 C102 O29 -61.4(5)
N17 C25 C30 F13 -157.4(3)
N17 C25 C30 F15 -37.0(4)
N17 C25 C30 F60 84.7(4)
N18 C25 C30 F13 25.9(4)
N18 C25 C30 F15 146.3(3)
N18 C25 C30 F60 -92.0(4)
N18 C26 C27 N17 0.6(4)
N18 C26 C27 C29 -177.2(3)
N21 C31 C36 F16 -161.9(4)
N21 C31 C36 F17 75.4(5)
N21 C31 C36 F18 -40.3(5)
N21 C31 C36A F16A 145.3(6)
N21 C31 C36A F17A 30.7(10)
N21 C31 C36A F18A -90.1(9)
N21 C32 C33 N22 0.2(4)
N21 C32 C33 C35 -177.0(3)
N22 C31 C36 F16 21.3(6)
N22 C31 C36 F17 -101.4(5)
N22 C31 C36 F18 142.9(4)
N22 C31 C36A F16A -41.4(8)
N22 C31 C36A F17A -156.0(7)
N22 C31 C36A F18A 83.2(8)
C25 N17 C27 C26 -0.4(3)
C25 N17 C27 C29 177.6(3)
C25 N18 C26 C27 -0.6(3)
C25 N18 C26 C28 -178.0(3)
C26 N18 C25 N17 0.4(4)
C26 N18 C25 C30 177.2(3)
C27 N17 C25 N18 0.0(4)
C27 N17 C25 C30 -176.8(3)
C28 C26 C27 N17 177.9(3)
C28 C26 C27 C29 0.1(5)
C31 N21 C32 C33 -0.3(3)
C31 N21 C32 C34 179.9(3)
C31 N22 C33 C32 0.1(4)
C31 N22 C33 C35 177.4(3)
C32 N21 C31 N22 0.4(4)
C32 N21 C31 C36 -176.7(3)
C32 N21 C31 C36A 173.2(6)
C33 N22 C31 N21 -0.3(4)
C33 N22 C31 C36 176.5(4)
C33 N22 C31 C36A -175.1(4)
C34 C32 C33 N22 179.9(3)
C34 C32 C33 C35 2.7(5)
C90 O21 C91 C92 -177.9(3)
C92 O22 C93 C94 168.4(3)
C93 O22 C92 C91 176.1(3)
C94 O23 C95 C96 -176.9(3)
C95 O23 C94 C93 174.7(3)
C96 O24 C97 C98 -180.0(3)
C97 O24 C96 C95 178.4(3)
C99 O25 C98 C97 -86.1(4)
C100 O30 C101 C102 173.8(4)
C102 O29 C103 C104 -177.1(3)
C103 O29 C102 C101 -179.5(3)
C104 O28 C105 C106 175.8(3)
C105 O28 C104 C103 -175.4(3)
C106 O27 C107 C108 -175.5(3)
C107 O27 C106 C105 176.1(3)
C109 O26 C108 C107 87.1(3)
Na3 O11 C78 C77 -49.4(3)
Na3 O12 C76 C75 51.9(3)
Na3 O12 C77 C78 -43.5(3)
Na3 O13 C74 C73 -49.0(3)
Na3 O13 C75 C76 41.7(3)
Na3 O14 C72 C71 37.9(5)
Na3 O14 C73 C74 -42.2(4)
Na3 O15 C71 C72 38.2(5)
Na4 O16 C81 C82 -47.7(3)
Na4 O16A C81A C82A -28.5(15)
Na4 O17 C82 C81 -43.3(4)
Na4 O17 C83 C84 52.0(4)
Na4 O18 C84 C83 39.6(3)
Na4 O18 C85 C86 -45.8(3)
Na4 O19 C86 C85 -48.9(3)
Na4 O19 C87 C88 48.2(3)
Na4 O20 C82A C81A -35.7(14)
Na4 O20 C88 C87 47.4(3)
O12 C77 C78 O11 64.1(3)
O13 C75 C76 O12 -62.0(3)
O14 C73 C74 O13 59.8(4)
O15 C71 C72 O14 -51.8(6)
O16 C81 C82 O17 65.1(5)
O16A C81A C82A O20 45.8(19)
O17 C83 C84 O18 -59.9(4)
O18 C85 C86 O19 61.7(3)
O19 C87 C88 O20 -63.7(4)
N9 C13 C18 F7 85.4(4)
N9 C13 C18 F8 -35.4(5)
N9 C13 C18 F9 -156.3(3)
N10 C13 C18 F7 -91.7(4)
N10 C13 C18 F8 147.5(3)
N10 C13 C18 F9 26.6(4)
N10 C14 C15 N9 -0.2(4)
N10 C14 C15 C17 -177.7(3)
N13 C19 C24 F10 78.1(4)
N13 C19 C24 F11 -162.2(3)
N13 C19 C24 F12 -40.1(4)
N13 C20 C21 N14 -0.4(4)
N13 C20 C21 C23 177.5(3)
N14 C19 C24 F10 -97.7(4)
N14 C19 C24 F11 22.0(5)
N14 C19 C24 F12 144.2(3)
C13 N9 C15 C14 0.4(3)
C13 N9 C15 C17 178.1(3)
C13 N10 C14 C15 -0.2(3)
C13 N10 C14 C16 177.4(3)
C14 N10 C13 N9 0.5(4)
C14 N10 C13 C18 177.7(3)
C15 N9 C13 N10 -0.6(4)
C15 N9 C13 C18 -177.8(3)
C16 C14 C15 N9 -177.6(3)
C16 C14 C15 C17 4.8(5)
C19 N13 C20 C21 0.8(3)
C19 N13 C20 C22 176.9(3)
C19 N14 C21 C20 -0.2(3)
C19 N14 C21 C23 -178.2(3)
C20 N13 C19 N14 -1.1(4)
C20 N13 C19 C24 -177.0(3)
C21 N14 C19 N13 0.9(4)
C21 N14 C19 C24 176.7(3)
C22 C20 C21 N14 -176.2(3)
C22 C20 C21 C23 1.7(5)
C70 O15 C71 C72 -168.0(4)
C72 O14 C73 C74 -175.3(3)
C73 O14 C72 C71 172.4(4)
C74 O13 C75 C76 170.6(3)
C75 O13 C74 C73 -179.3(3)
C76 O12 C77 C78 -173.3(3)
C77 O12 C76 C75 -177.1(3)
C79 O11 C78 C77 82.4(3)
C80 O16 C81 C82 87.4(4)
C80A O16A C81A C82A -179.2(15)
C82 O17 C83 C84 178.5(3)
C82A O20 C88 C87 -170.1(9)
C83 O17 C82 C81 -171.6(3)
C84 O18 C85 C86 -179.3(3)
C85 O18 C84 C83 172.2(3)
C86 O19 C87 C88 -179.9(3)
C87 O19 C86 C85 -179.7(3)
C88 O20 C82A C81A -179.6(8)
C89 O20 C88 C87 174.0(3)
C89A O17 C83 C84 -153.9(8)
Na7 O31 C121 C122 32.0(7)
Na7 O31A C136 C135 -50(2)
Na7 O31A C137 C125 29.4(14)
Na7 O32 C122 C121 59.6(5)
Na7 O32 C123 C124 -45.7(5)
Na7 O32A C125 C137 40.3(12)
Na7 O33 C124 C123 -49.2(7)
Na7 O33 C125 C126 53.3(7)
Na7 O33A C131 C132 -55.0(11)
Na7 O34 C126 C125 56.4(8)
Na7 O34 C127 C128 -44.5(6)
Na7 O34A C132 C131 -48.6(14)
Na7 O34A C133 C134 49.0(13)
Na7 O35 C128 C127 -45.6(6)
Na7 O35A C134 C133 37.8(13)
Na7 O35A C135 C136 -42(2)
Na8 O36 C118 C117 44.5(3)
Na8 O37 C116 C115 -49.1(3)
Na8 O37 C117 C118 48.7(3)
Na8 O38 C114 C113 45.2(3)
Na8 O38 C115 C116 -46.2(3)
Na8 O39 C112 C111 -46.6(4)
Na8 O39 C113 C114 49.7(3)
Na8 O40 C111 C112 -45.9(4)
O31 C121 C122 O32 -60.4(7)
O32 C123 C124 O33 63.2(7)
O32A C125 C137 O31A -47.9(16)
O33 C125 C126 O34 -73.6(8)
O33A C131 C132 O34A 73.6(15)
O34 C127 C128 O35 62.6(7)
O34A C133 C134 O35A -58.1(15)
O35A C135 C136 O31A 53(2)
O37 C117 C118 O36 -64.7(4)
O38 C115 C116 O37 63.4(4)
O39 C113 C114 O38 -61.4(4)
O40 C111 C112 O39 61.8(4)
N25 C37 C42 F19 -73.6(4)
N25 C37 C42 F20 44.0(4)
N25 C37 C42 F21 164.9(3)
N26 C37 C42 F19 105.1(4)
N26 C37 C42 F20 -137.2(3)
N26 C37 C42 F21 -16.4(5)
N26 C38 C39 N25 -1.6(3)
N26 C38 C39 C41 -179.9(3)
N29 C43 C48 F22 25.2(6)
N29 C43 C48 F23 -102.1(4)
N29 C43 C48 F24 144.1(4)
N29 C44 C45 N30 0.6(4)
N29 C44 C45 C47 -178.3(3)
N30 C43 C48 F22 -157.3(4)
N30 C43 C48 F23 75.4(5)
N30 C43 C48 F24 -38.5(5)
C37 N25 C39 C38 0.9(3)
C37 N25 C39 C41 179.2(3)
C37 N26 C38 C39 1.6(3)
C37 N26 C38 C40 -179.3(3)
C38 N26 C37 N25 -1.1(4)
C38 N26 C37 C42 -179.9(3)
C39 N25 C37 N26 0.2(4)
C39 N25 C37 C42 179.0(3)
C40 C38 C39 N25 179.3(3)
C40 C38 C39 C41 1.1(5)
C43 N29 C44 C45 -0.6(4)
C43 N29 C44 C46 -178.0(3)
C43 N30 C45 C44 -0.3(4)
C43 N30 C45 C47 178.7(3)
C44 N29 C43 N30 0.5(4)
C44 N29 C43 C48 178.0(3)
C45 N30 C43 N29 -0.1(4)
C45 N30 C43 C48 -177.6(3)
C46 C44 C45 N30 177.9(3)
C46 C44 C45 C47 -1.0(5)
C110 O40 C111 C112 -178.7(3)
C112 O39 C113 C114 -180.0(3)
C113 O39 C112 C111 -177.9(3)
C114 O38 C115 C116 -176.8(3)
C115 O38 C114 C113 175.3(3)
C116 O37 C117 C118 175.9(3)
C117 O37 C116 C115 -175.4(3)
C119 O36 C118 C117 -86.9(3)
C120 O31 C121 C122 -176.0(7)
C122 O32 C123 C124 -168.7(5)
C123 O32 C122 C121 -174.9(5)
C124 O33 C125 C126 -179.2(8)
C125 O33 C124 C123 -177.9(5)
C126 O34 C127 C128 -170.0(7)
C127 O34 C126 C125 -176.4(6)
C129 O35 C128 C127 81.8(6)
C130 O33A C131 C132 83.6(14)
C132 O34A C133 C134 177.1(12)
C133 O34A C132 C131 -177.1(12)
C134 O35A C135 C136 179.2(15)
C135 O35A C134 C133 179.1(16)
C136 O31A C137 C125 170.6(13)
C137 O31A C136 C135 171.6(16)
C138 O32A C125 C137 162.1(13)
